data_7232416
loop_
_publ_author_name
'Wu, Hai-Yang'
'Huang, Min'
'Qin, Chao'
'Wang, Xin-Long'
'Hu, Hai'
'Huang, Peng'
'Su, Zhong-Min'

_publ_section_title
;
 Self-assembly and Li-ion storage performance of three new Nb/W
 mixed-addendum polyoxometalates based on the {SiNb3W9O40} clusters and
 transition-metal cations
;
_journal_issue 12
_journal_name_full CrystEngComm
_journal_page_first 1862
_journal_paper_doi 10.1039/C8CE01626G
_journal_volume 21
_journal_year 2019
_chemical_formula_moiety 'C0 H0 Cs14 K4 Nb12 Ni O199 Si4 W36'
_chemical_formula_sum 'C0 H0 Cs14 K4 Nb12 Ni O199 Si4 W36'
_chemical_formula_weight 13105.73
_space_group_IT_number 2
_space_group_name_Hall '-P 1'
_space_group_name_H-M_alt 'P -1'
_symmetry_cell_setting triclinic
_symmetry_space_group_name_Hall '-P 1'
_symmetry_space_group_name_H-M 'P -1'
_atom_sites_solution_primary direct
_atom_sites_solution_secondary difmap
_audit_creation_method SHELXL-97
_audit_update_record
;
2018-05-04 deposited with the CCDC.    2019-02-18 downloaded from the CCDC.
;
_cell_angle_alpha 77.307(5)
_cell_angle_beta 75.046(5)
_cell_angle_gamma 83.226(5)
_cell_formula_units_Z 1
_cell_length_a 13.010(5)
_cell_length_b 19.204(5)
_cell_length_c 20.756(5)
_cell_measurement_reflns_used 17043
_cell_measurement_temperature 293(2)
_cell_measurement_theta_max 25.16
_cell_measurement_theta_min 1.85
_cell_volume 4877(3)
_computing_cell_refinement 'SMART (Bruker, 1997)'
_computing_data_collection 'SMART (Bruker, 1997)'
_computing_data_reduction SAINT
_computing_molecular_graphics 'SHELXTL-PLUS (Sheldrick, 1990)'
_computing_publication_material SHELXL-97
_computing_structure_refinement 'SHELXL-97 (Sheldrick, 2008)'
_computing_structure_solution 'SHELXS-97(Sheldrick, 1997)'
_diffrn_ambient_temperature 293(2)
_diffrn_measured_fraction_theta_full 0.974
_diffrn_measured_fraction_theta_max 0.974
_diffrn_measurement_device_type 'Bruker APEX CCD area-detector'
_diffrn_measurement_method '\w scans'
_diffrn_radiation_monochromator graphite
_diffrn_radiation_source 'fine-focus sealed tube'
_diffrn_radiation_type MoK\a
_diffrn_radiation_wavelength 0.71069
_diffrn_reflns_av_R_equivalents 0.0635
_diffrn_reflns_av_sigmaI/netI 0.1298
_diffrn_reflns_limit_h_max 15
_diffrn_reflns_limit_h_min -14
_diffrn_reflns_limit_k_max 22
_diffrn_reflns_limit_k_min -22
_diffrn_reflns_limit_l_max 24
_diffrn_reflns_limit_l_min -24
_diffrn_reflns_number 25198
_diffrn_reflns_theta_full 25.16
_diffrn_reflns_theta_max 25.16
_diffrn_reflns_theta_min 1.85
_exptl_absorpt_coefficient_mu 24.697
_exptl_absorpt_correction_T_max 0.07
_exptl_absorpt_correction_T_min 0.03
_exptl_absorpt_correction_type multi-scan
_exptl_absorpt_process_details 'SADABS(Sheldrick, 1996)'
_exptl_crystal_colour aqua
_exptl_crystal_density_diffrn 4.462
_exptl_crystal_density_method 'not measured'
_exptl_crystal_description block
_exptl_crystal_F_000 5678
_exptl_crystal_size_max 0.24
_exptl_crystal_size_mid 0.22
_exptl_crystal_size_min 0.21
_refine_diff_density_max 7.432
_refine_diff_density_min -5.605
_refine_diff_density_rms 0.835
_refine_ls_extinction_method none
_refine_ls_goodness_of_fit_ref 1.056
_refine_ls_matrix_type full
_refine_ls_number_parameters 709
_refine_ls_number_reflns 17043
_refine_ls_number_restraints 0
_refine_ls_restrained_S_all 1.056
_refine_ls_R_factor_all 0.1371
_refine_ls_R_factor_gt 0.0917
_refine_ls_shift/su_max 0.000
_refine_ls_shift/su_mean 0.000
_refine_ls_structure_factor_coef Fsqd
_refine_ls_weighting_details 'calc w=1/[\s^2^(Fo^2^)+(0.1671P)^2^+57.2871P] where P=(Fo^2^+2Fc^2^)/3'
_refine_ls_weighting_scheme calc
_refine_ls_wR_factor_gt 0.2492
_refine_ls_wR_factor_ref 0.2897
_reflns_number_gt 10822
_reflns_number_total 17043
_reflns_threshold_expression >2\s(I)
_cod_data_source_file c8ce01626g2.cif
_cod_data_source_block mm_CCDC1
_cod_depositor_comments 'Adding full bibliography for 7232415--7232417.cif.'
_cod_database_code 7232416

loop_
_symmetry_equiv_pos_as_xyz
'x, y, z'
'-x, -y, -z'

loop_
_atom_site_label
_atom_site_type_symbol
_atom_site_fract_x
_atom_site_fract_y
_atom_site_fract_z
_atom_site_U_iso_or_equiv
_atom_site_adp_type
_atom_site_occupancy
_atom_site_symmetry_multiplicity
_atom_site_calc_flag
_atom_site_refinement_flags
W13 W -0.06970(13) 0.33302(7) 0.62912(7) 0.0173(3) Uani 1 1 d .
W1 W -0.27015(13) 0.70624(7) 0.54401(7) 0.0179(3) Uani 1 1 d .
W6 W -0.05371(12) 0.76111(7) 0.60640(7) 0.0185(3) Uani 1 1 d .
W11 W -0.27468(13) 0.24445(7) 0.73935(8) 0.0203(4) Uani 1 1 d .
W3 W -0.30631(13) 0.96336(7) 0.68302(8) 0.0211(4) Uani 1 1 d .
W2 W -0.24607(13) 0.89811(7) 0.53872(7) 0.0196(4) Uani 1 1 d .
W12 W 0.14198(12) 0.38992(7) 0.69431(7) 0.0175(3) Uani 1 1 d .
W8 W -0.59156(13) 0.79027(8) 0.79413(8) 0.0237(4) Uani 1 1 d .
W7 W -0.52637(13) 0.72143(8) 0.63273(8) 0.0211(4) Uani 1 1 d .
W9 W 0.10844(13) 0.16096(8) 0.86774(8) 0.0226(4) Uani 1 1 d .
W10 W -0.28962(13) 0.20569(8) 0.92582(8) 0.0232(4) Uani 1 1 d .
W4 W -0.39641(14) 0.83959(8) 0.84961(8) 0.0232(4) Uani 1 1 d .
Nb7 Nb -0.2744(3) 0.38014(16) 0.92365(16) 0.0161(7) Uani 1 1 d .
Nb6 Nb -0.0465(3) 0.47246(16) 0.80238(16) 0.0147(7) Uani 1 1 d .
Nb2 Nb -0.4234(3) 0.66320(16) 0.86059(16) 0.0172(7) Uani 1 1 d .
Nb4 Nb -0.2550(3) 0.41698(16) 0.73769(16) 0.0150(7) Uani 1 1 d .
Nb1 Nb -0.3550(3) 0.59967(16) 0.69723(16) 0.0160(7) Uani 1 1 d .
Nb3 Nb -0.1438(3) 0.65510(16) 0.75924(16) 0.0161(7) Uani 1 1 d .
Si2 Si -0.0755(7) 0.2938(4) 0.8071(4) 0.0084(18) Uiso 1 1 d .
Si1 Si -0.3267(7) 0.7768(4) 0.6963(4) 0.0101(18) Uiso 1 1 d .
O6 O -0.2020(19) 0.7606(11) 0.7045(11) 0.015(5) Uiso 1 1 d .
O2 O -0.228(2) 0.6877(12) 0.4654(12) 0.018(5) Uiso 1 1 d .
O3 O -0.141(2) 0.7147(12) 0.5706(13) 0.022(6) Uiso 1 1 d .
O7 O -0.4229(19) 0.6163(12) 0.7818(12) 0.017(5) Uiso 1 1 d .
O14 O -0.0079(19) 0.2201(11) 0.7992(12) 0.016(5) Uiso 1 1 d .
O11 O -0.366(2) 0.1998(12) 0.7218(12) 0.020(5) Uiso 1 1 d .
O8 O -0.244(2) 0.8223(13) 0.8191(13) 0.024(6) Uiso 1 1 d .
O41 O -0.4047(19) 0.7709(11) 0.7721(11) 0.015(5) Uiso 1 1 d .
O4 O -0.579(2) 0.7373(12) 0.7208(12) 0.019(5) Uiso 1 1 d .
O12 O -0.1765(18) 0.1657(11) 0.7551(11) 0.012(5) Uiso 1 1 d .
O9 O -0.0777(19) 0.7313(12) 0.7854(12) 0.017(5) Uiso 1 1 d .
O5 O -0.2840(19) 0.6122(12) 0.5974(12) 0.017(5) Uiso 1 1 d .
O10 O -0.0652(19) 0.5732(11) 0.7938(11) 0.016(5) Uiso 1 1 d .
O1 O -0.643(2) 0.7142(13) 0.6088(13) 0.025(6) Uiso 1 1 d .
O13 O 0.0223(18) 0.2482(11) 0.6503(11) 0.013(5) Uiso 1 1 d .
O29 O -0.005(2) 0.1857(12) 0.9380(13) 0.023(6) Uiso 1 1 d .
O30 O 0.246(2) 0.4197(13) 0.6326(13) 0.027(6) Uiso 1 1 d .
O57 O 0.0055(19) 0.3565(12) 0.7948(12) 0.018(5) Uiso 1 1 d .
O19 O -0.1419(19) 0.4649(12) 0.7457(12) 0.017(5) Uiso 1 1 d .
O26 O -0.182(2) 0.1380(13) 0.8821(13) 0.028(6) Uiso 1 1 d .
O38 O -0.411(2) 0.7451(13) 0.9002(13) 0.024(6) Uiso 1 1 d .
O60 O -0.156(2) 0.2845(12) 0.8807(12) 0.021(6) Uiso 1 1 d .
O32 O -0.274(2) 0.8089(13) 0.5261(13) 0.025(6) Uiso 1 1 d .
O17 O 0.208(2) 0.3777(12) 0.7703(12) 0.020(5) Uiso 1 1 d .
O25 O -0.179(2) 0.2718(12) 0.6471(12) 0.022(6) Uiso 1 1 d .
O39 O -0.542(2) 0.8445(12) 0.8464(13) 0.023(6) Uiso 1 1 d .
O48 O -0.723(2) 0.8056(14) 0.8172(14) 0.030(6) Uiso 1 1 d .
O50 O -0.357(2) 0.7189(12) 0.6570(12) 0.019(5) Uiso 1 1 d .
O47 O -0.565(2) 0.8727(12) 0.7209(12) 0.020(5) Uiso 1 1 d .
O22 O -0.3432(19) 0.4981(11) 0.7107(12) 0.015(5) Uiso 1 1 d .
O34 O -0.391(2) 0.9301(13) 0.5459(13) 0.025(6) Uiso 1 1 d .
O35 O -0.345(2) 0.8609(12) 0.6526(12) 0.021(6) Uiso 1 1 d .
O18 O 0.0642(18) 0.4464(11) 0.8531(11) 0.014(5) Uiso 1 1 d .
O53 O -0.3023(19) 0.3988(12) 0.8310(12) 0.017(5) Uiso 1 1 d .
O58 O 0.0748(19) 0.4754(11) 0.7171(11) 0.014(5) Uiso 1 1 d .
O46 O -0.4252(18) 0.7151(11) 0.5485(11) 0.014(5) Uiso 1 1 d .
O40 O -0.567(2) 0.7038(13) 0.8544(13) 0.026(6) Uiso 1 1 d .
O36 O -0.239(2) 0.9715(12) 0.5886(12) 0.019(5) Uiso 1 1 d .
O45 O -0.515(2) 0.8238(13) 0.6058(13) 0.024(6) Uiso 1 1 d .
O52 O -0.031(2) 0.6777(12) 0.6678(12) 0.019(5) Uiso 1 1 d .
O31 O 0.036(2) 0.3841(12) 0.6476(12) 0.021(6) Uiso 1 1 d .
O28 O -0.209(2) 0.1960(13) 0.9937(13) 0.023(6) Uiso 1 1 d .
O23 O -0.338(2) 0.3391(13) 0.7302(13) 0.024(6) Uiso 1 1 d .
O55 O -0.1452(19) 0.3164(11) 0.7490(12) 0.016(5) Uiso 1 1 d .
O16 O 0.1522(18) 0.2554(11) 0.8563(11) 0.012(5) Uiso 1 1 d .
O15 O -0.197(2) 0.3351(12) 0.9948(12) 0.022(6) Uiso 1 1 d .
O20 O -0.156(2) 0.4413(13) 0.8787(13) 0.024(6) Uiso 1 1 d .
O54 O -0.1738(17) 0.4102(10) 0.6423(10) 0.008(4) Uiso 1 1 d .
O51 O -0.264(2) 0.6579(12) 0.8293(12) 0.021(6) Uiso 1 1 d .
O24 O -0.354(2) 0.2927(14) 0.9466(14) 0.033(7) Uiso 1 1 d .
W16 W -0.50095(13) 0.91281(7) 0.62776(8) 0.0219(4) Uani 1 1 d .
W15 W -0.11398(13) 0.82804(8) 0.75067(8) 0.0208(4) Uani 1 1 d .
W18 W -0.08365(14) 0.10962(7) 0.80941(8) 0.0226(4) Uani 1 1 d .
W17 W 0.12102(13) 0.19779(8) 0.69965(7) 0.0215(4) Uani 1 1 d .
W19 W 0.12982(13) 0.35282(8) 0.86330(7) 0.0200(4) Uani 1 1 d .
W20 W -0.09840(13) 0.25658(8) 0.98362(7) 0.0228(4) Uani 1 1 d .
O72 O -0.0209(18) 0.8174(11) 0.6646(11) 0.013(5) Uiso 1 1 d .
O73 O -0.2183(18) 0.6117(11) 0.7110(11) 0.013(5) Uiso 1 1 d .
O75 O 0.013(2) 0.3219(13) 0.9363(13) 0.024(6) Uiso 1 1 d .
O70 O -0.439(2) 0.9837(13) 0.6581(13) 0.025(6) Uiso 1 1 d .
O74 O -0.123(2) 0.8494(14) 0.5679(14) 0.030(6) Uiso 1 1 d .
O76 O 0.181(2) 0.1577(13) 0.7754(13) 0.028(6) Uiso 1 1 d .
O71 O -0.3801(19) 0.9181(12) 0.7721(12) 0.018(5) Uiso 1 1 d .
O84 O -0.032(2) 0.3458(13) 0.5437(13) 0.027(6) Uiso 1 1 d .
O82 O -0.408(2) 0.8847(14) 0.9139(14) 0.032(7) Uiso 1 1 d .
O80 O 0.068(2) 0.7621(14) 0.5462(14) 0.034(7) Uiso 1 1 d .
O81 O -0.188(2) 0.9404(14) 0.4576(14) 0.034(7) Uiso 1 1 d .
O83 O 0.034(2) 0.1179(13) 0.7283(13) 0.026(6) Uiso 1 1 d .
O89 O 0.214(2) 0.1656(13) 0.6378(13) 0.025(6) Uiso 1 1 d .
O88 O 0.193(2) 0.1086(15) 0.9128(15) 0.037(7) Uiso 1 1 d .
O91 O 0.230(2) 0.3602(13) 0.9047(13) 0.025(6) Uiso 1 1 d .
O90 O 0.175(2) 0.2878(12) 0.6975(12) 0.022(6) Uiso 1 1 d .
O92 O -0.448(2) 0.5943(13) 0.9301(14) 0.029(6) Uiso 1 1 d .
Ni Ni -0.5000 0.5000 1.0000 0.0160(14) Uani 1 2 d S
O110 O 0.022(2) 0.0885(12) 0.8619(12) 0.020(5) Uiso 1 1 d .
O111 O -0.035(2) 0.8679(13) 0.7820(13) 0.024(6) Uiso 1 1 d .
O112 O -0.282(2) 1.0474(15) 0.6910(15) 0.040(7) Uiso 1 1 d .
O42 O -0.490(2) 0.6255(12) 0.6670(13) 0.023(6) Uiso 1 1 d .
O115 O -0.117(2) 0.0279(13) 0.8136(14) 0.029(6) Uiso 1 1 d .
O113 O -0.319(2) 0.2322(12) 0.8367(12) 0.019(5) Uiso 1 1 d .
O1W O -0.412(2) 0.5240(14) 1.0630(14) 0.032(7) Uiso 1 1 d .
O118 O -0.375(2) 0.4394(13) 0.9621(13) 0.026(6) Uiso 1 1 d .
O120 O -0.610(2) 0.9654(14) 0.6068(15) 0.036(7) Uiso 1 1 d .
O119 O -0.387(2) 0.1491(13) 0.9659(13) 0.028(6) Uiso 1 1 d .
O121 O -0.182(2) 0.9080(14) 0.7014(14) 0.034(7) Uiso 1 1 d .
O122 O -0.072(3) 0.2332(16) 1.0659(16) 0.042(8) Uiso 1 1 d .
Cs3 Cs 0.0338(3) 0.44852(15) 0.40643(14) 0.0435(8) Uani 1 1 d .
Cs4 Cs 0.4549(3) 0.13223(17) 0.56648(17) 0.0523(9) Uani 1 1 d .
Cs5 Cs -0.0671(3) 0.12545(17) 0.59561(16) 0.0526(9) Uani 1 1 d .
Cs1 Cs -0.3899(6) 1.0542(3) 0.8485(3) 0.123(2) Uani 1 1 d .
Cs2 Cs -0.1282(8) 0.8901(5) 0.9308(4) 0.177(4) Uani 1 1 d .
Cs6 Cs -0.8281(7) 0.9730(4) 0.7124(5) 0.190(4) Uani 1 1 d .
Cs7 Cs 0.1009(10) 0.9237(5) 0.8633(6) 0.229(5) Uani 1 1 d .
K1 K -0.2046(14) 0.5596(8) 0.9745(7) 0.081(5) Uani 1 1 d .
K2 K 0.1688(13) 0.2772(8) 1.0538(6) 0.078(4) Uani 1 1 d .
O2W O -0.7947(19) 0.8524(11) 0.6581(11) 0.015(5) Uiso 1 1 d .
O3W O 0.165(2) 0.7194(14) 0.7373(15) 0.027(6) Uiso 1 1 d .
O11W O -0.1635(19) 0.5114(12) 0.5000(12) 0.018(5) Uiso 1 1 d .
O7W O 0.276(2) 0.6750(14) 0.4888(14) 0.032(7) Uiso 1 1 d .
O5W O -0.642(4) 0.977(2) 0.908(2) 0.071(13) Uiso 1 1 d .
O10W O 0.394(2) 0.2567(14) 0.7566(14) 0.032(7) Uiso 1 1 d .
O6W O 0.102(2) 0.9676(13) 0.9914(13) 0.028(6) Uiso 1 1 d .
O4W O -0.389(3) 0.7549(17) 1.0424(16) 0.041(8) Uiso 1 1 d .
O9W O 0.467(3) 0.3539(16) 0.8559(16) 0.046(8) Uiso 1 1 d .
O8W O 0.430(4) 0.434(2) 0.726(2) 0.079(12) Uiso 1 1 d .
O14W O -0.070(3) 0.4512(18) 1.0352(18) 0.059(10) Uiso 1 1 d .
O15W O 0.424(4) 0.282(2) 0.602(2) 0.098(15) Uiso 1 1 d .
O13W O -0.5000 1.0000 1.0000 0.088(19) Uiso 1 2 d S
O12W O -0.569(4) 1.148(3) 0.887(3) 0.104(16) Uiso 1 1 d .
O30W O 0.155(3) 0.708(2) 0.781(2) 0.062(10) Uiso 1 1 d .
O32W O -0.409(3) 0.7142(17) 1.0465(16) 0.044(8) Uiso 1 1 d .
O31W O 0.137(4) 0.670(3) 0.842(3) 0.104(16) Uiso 1 1 d .
O35W O -0.685(3) 0.957(2) 0.911(2) 0.053(10) Uiso 1 1 d .
O41W O 0.278(6) 0.592(4) 0.866(3) 0.15(2) Uiso 1 1 d .
O40W O 0.012(6) 0.975(4) 0.560(4) 0.17(3) Uiso 1 1 d .
O42W O 0.192(5) 0.608(3) 0.576(3) 0.13(2) Uiso 1 1 d .

loop_
_atom_site_aniso_label
_atom_site_aniso_U_11
_atom_site_aniso_U_22
_atom_site_aniso_U_33
_atom_site_aniso_U_23
_atom_site_aniso_U_13
_atom_site_aniso_U_12
W13 0.0238(9) 0.0180(7) 0.0094(7) -0.0006(6) -0.0061(7) 0.0021(6)
W1 0.0226(9) 0.0199(7) 0.0116(7) -0.0011(6) -0.0074(7) 0.0007(6)
W6 0.0208(8) 0.0195(7) 0.0126(8) 0.0013(6) -0.0029(7) -0.0014(6)
W11 0.0235(9) 0.0149(7) 0.0226(8) -0.0004(6) -0.0087(7) -0.0010(6)
W3 0.0295(9) 0.0117(7) 0.0197(8) -0.0002(6) -0.0047(7) -0.0001(6)
W2 0.0240(9) 0.0170(7) 0.0142(8) 0.0047(6) -0.0046(7) -0.0012(6)
W12 0.0172(8) 0.0216(7) 0.0105(7) 0.0004(6) -0.0021(6) 0.0016(6)
W8 0.0189(9) 0.0218(8) 0.0222(9) 0.0027(6) 0.0010(7) 0.0049(6)
W7 0.0184(8) 0.0191(7) 0.0271(9) -0.0002(6) -0.0129(7) 0.0018(6)
W9 0.0246(9) 0.0227(8) 0.0144(8) 0.0035(6) -0.0049(7) 0.0099(6)
W10 0.0260(9) 0.0171(7) 0.0189(8) 0.0037(6) 0.0010(7) 0.0003(6)
W4 0.0340(10) 0.0187(7) 0.0133(8) -0.0026(6) -0.0011(7) 0.0014(6)
Nb7 0.0158(18) 0.0163(15) 0.0113(16) 0.0000(12) 0.0004(14) 0.0051(13)
Nb6 0.0148(17) 0.0157(15) 0.0129(16) -0.0001(12) -0.0063(14) 0.0032(12)
Nb2 0.0201(18) 0.0155(15) 0.0100(16) 0.0045(12) 0.0004(15) 0.0010(13)
Nb4 0.0159(17) 0.0140(15) 0.0154(17) -0.0016(12) -0.0079(14) 0.0052(12)
Nb1 0.0201(18) 0.0129(15) 0.0155(17) 0.0018(12) -0.0094(15) 0.0001(12)
Nb3 0.0194(18) 0.0161(15) 0.0125(16) 0.0013(12) -0.0077(15) 0.0019(13)
W16 0.0238(9) 0.0169(7) 0.0209(8) 0.0035(6) -0.0068(7) 0.0042(6)
W15 0.0247(9) 0.0201(7) 0.0209(8) -0.0042(6) -0.0107(7) -0.0024(6)
W18 0.0302(9) 0.0132(7) 0.0202(8) 0.0010(6) -0.0046(7) 0.0042(6)
W17 0.0256(9) 0.0213(8) 0.0124(8) -0.0013(6) -0.0016(7) 0.0084(6)
W19 0.0199(8) 0.0257(8) 0.0145(8) 0.0000(6) -0.0104(7) 0.0049(6)
W20 0.0256(9) 0.0268(8) 0.0100(8) 0.0031(6) -0.0035(7) 0.0074(7)
Ni 0.016(4) 0.017(3) 0.010(3) 0.001(2) 0.001(3) 0.004(3)
Cs3 0.058(2) 0.0417(16) 0.0244(15) -0.0023(12) -0.0055(15) 0.0061(14)
Cs4 0.061(2) 0.0512(18) 0.049(2) -0.0079(15) -0.0250(18) 0.0010(16)
Cs5 0.065(2) 0.0514(18) 0.0400(18) -0.0115(15) -0.0103(17) -0.0004(16)
Cs1 0.159(6) 0.095(4) 0.117(5) -0.031(3) -0.018(4) -0.029(4)
Cs2 0.229(10) 0.189(8) 0.108(5) -0.027(5) -0.048(6) 0.024(7)
Cs6 0.136(7) 0.125(6) 0.257(10) -0.032(6) 0.033(7) 0.013(5)
Cs7 0.285(14) 0.146(7) 0.278(13) -0.073(8) -0.097(11) 0.027(8)
K1 0.110(13) 0.091(10) 0.044(8) -0.026(7) 0.000(8) -0.034(9)
K2 0.093(11) 0.113(11) 0.034(7) 0.012(7) -0.036(8) -0.030(9)

loop_
_atom_type_symbol
_atom_type_description
_atom_type_scat_dispersion_real
_atom_type_scat_dispersion_imag
_atom_type_scat_source
C C 0.0033 0.0016 'International Tables Vol C Tables 4.2.6.8 and 6.1.1.4'
H H 0.0000 0.0000 'International Tables Vol C Tables 4.2.6.8 and 6.1.1.4'
O O 0.0106 0.0060 'International Tables Vol C Tables 4.2.6.8 and 6.1.1.4'
W W -0.8490 6.8722 'International Tables Vol C Tables 4.2.6.8 and 6.1.1.4'
Nb Nb -2.0727 0.6215 'International Tables Vol C Tables 4.2.6.8 and 6.1.1.4'
Si Si 0.0817 0.0704 'International Tables Vol C Tables 4.2.6.8 and 6.1.1.4'
Ni Ni 0.3393 1.1124 'International Tables Vol C Tables 4.2.6.8 and 6.1.1.4'
Cs Cs -0.3680 2.1192 'International Tables Vol C Tables 4.2.6.8 and 6.1.1.4'
K K 0.2009 0.2494 'International Tables Vol C Tables 4.2.6.8 and 6.1.1.4'

loop_
_geom_angle_atom_site_label_1
_geom_angle_atom_site_label_2
_geom_angle_atom_site_label_3
_geom_angle
_geom_angle_site_symmetry_1
_geom_angle_site_symmetry_3
O84 W13 O25 100.7(12) . .
O84 W13 O54 101.6(10) . .
O25 W13 O54 89.4(10) . .
O84 W13 O31 100.8(12) . .
O25 W13 O31 158.0(10) . .
O54 W13 O31 91.1(9) . .
O84 W13 O13 98.6(11) . .
O25 W13 O13 86.9(10) . .
O54 W13 O13 159.8(9) . .
O31 W13 O13 85.2(10) . .
O84 W13 O55 173.0(11) . .
O25 W13 O55 74.2(9) . .
O54 W13 O55 73.8(8) . .
O31 W13 O55 84.8(9) . .
O13 W13 O55 86.0(8) . .
O84 W13 Cs3 83.1(8) . 2_566
O25 W13 Cs3 138.5(7) . 2_566
O54 W13 Cs3 49.9(7) . 2_566
O31 W13 Cs3 49.8(7) . 2_566
O13 W13 Cs3 133.9(7) . 2_566
O55 W13 Cs3 97.6(5) . 2_566
O84 W13 Cs5 78.1(8) . .
O25 W13 Cs5 48.6(7) . .
O54 W13 Cs5 135.9(6) . .
O31 W13 Cs5 132.8(7) . .
O13 W13 Cs5 49.3(7) . .
O55 W13 Cs5 101.3(5) . .
Cs3 W13 Cs5 161.14(7) 2_566 .
O2 W1 O5 100.4(10) . .
O2 W1 O32 102.5(11) . .
O5 W1 O32 157.0(10) . .
O2 W1 O3 104.8(11) . .
O5 W1 O3 91.1(10) . .
O32 W1 O3 82.6(10) . .
O2 W1 O46 97.2(11) . .
O5 W1 O46 89.9(10) . .
O32 W1 O46 87.8(10) . .
O3 W1 O46 157.3(9) . .
O2 W1 O50 169.0(10) . .
O5 W1 O50 73.3(9) . .
O32 W1 O50 84.1(9) . .
O3 W1 O50 84.6(10) . .
O46 W1 O50 74.0(9) . .
O2 W1 Cs3 85.4(8) . 2_566
O5 W1 Cs3 50.5(7) . 2_566
O32 W1 Cs3 131.1(8) . 2_566
O3 W1 Cs3 49.2(7) . 2_566
O46 W1 Cs3 139.7(6) . 2_566
O50 W1 Cs3 97.0(6) . 2_566
O2 W1 Cs4 79.0(8) . 2_566
O5 W1 Cs4 138.9(7) . 2_566
O32 W1 Cs4 48.3(8) . 2_566
O3 W1 Cs4 129.2(7) . 2_566
O46 W1 Cs4 50.1(6) . 2_566
O50 W1 Cs4 99.6(6) . 2_566
Cs3 W1 Cs4 163.09(7) 2_566 2_566
O80 W6 O52 100.2(12) . .
O80 W6 O3 103.2(12) . .
O52 W6 O3 91.6(10) . .
O80 W6 O74 100.1(12) . .
O52 W6 O74 159.6(11) . .
O3 W6 O74 86.0(11) . .
O80 W6 O72 99.2(12) . .
O52 W6 O72 89.9(10) . .
O3 W6 O72 157.0(10) . .
O74 W6 O72 84.7(10) . .
O80 W6 O6 169.1(11) . .
O52 W6 O6 74.5(9) . .
O3 W6 O6 86.7(9) . .
O74 W6 O6 85.1(10) . .
O72 W6 O6 71.6(9) . .
O80 W6 Cs3 83.3(9) . 2_566
O52 W6 Cs3 48.4(7) . 2_566
O3 W6 Cs3 52.1(7) . 2_566
O74 W6 Cs3 137.0(8) . 2_566
O72 W6 Cs3 137.5(6) . 2_566
O6 W6 Cs3 99.5(5) . 2_566
O80 W6 Cs5 44.2(9) . 2_566
O52 W6 Cs5 142.6(7) . 2_566
O3 W6 Cs5 87.7(8) . 2_566
O74 W6 Cs5 57.7(8) . 2_566
O72 W6 Cs5 104.8(7) . 2_566
O6 W6 Cs5 142.7(5) . 2_566
Cs3 W6 Cs5 105.83(7) 2_566 2_566
O11 W11 O12 97.4(10) . .
O11 W11 O23 101.9(11) . .
O12 W11 O23 160.7(10) . .
O11 W11 O113 102.1(11) . .
O12 W11 O113 85.7(9) . .
O23 W11 O113 90.3(10) . .
O11 W11 O25 101.0(11) . .
O12 W11 O25 87.2(10) . .
O23 W11 O25 89.0(10) . .
O113 W11 O25 156.5(10) . .
O11 W11 O55 172.3(10) . .
O12 W11 O55 86.5(9) . .
O23 W11 O55 74.3(10) . .
O113 W11 O55 84.8(9) . .
O25 W11 O55 72.4(9) . .
O11 W11 Cs1 54.0(8) . 1_545
O12 W11 Cs1 61.5(7) . 1_545
O23 W11 Cs1 131.9(8) . 1_545
O113 W11 Cs1 61.5(7) . 1_545
O25 W11 Cs1 132.4(7) . 1_545
O55 W11 Cs1 133.4(5) . 1_545
O11 W11 Cs5 79.8(8) . .
O12 W11 Cs5 50.8(7) . .
O23 W11 Cs5 133.0(8) . .
O113 W11 Cs5 135.9(7) . .
O25 W11 Cs5 45.7(6) . .
O55 W11 Cs5 97.7(5) . .
Cs1 W11 Cs5 87.51(10) 1_545 .
O112 W3 O70 100.6(12) . .
O112 W3 O121 101.8(13) . .
O70 W3 O121 157.6(11) . .
O112 W3 O36 97.6(12) . .
O70 W3 O36 87.9(11) . .
O121 W3 O36 87.3(11) . .
O112 W3 O71 105.4(12) . .
O70 W3 O71 89.1(11) . .
O121 W3 O71 86.8(11) . .
O36 W3 O71 157.0(10) . .
O112 W3 O35 169.3(11) . .
O70 W3 O35 72.8(9) . .
O121 W3 O35 84.9(10) . .
O36 W3 O35 74.2(9) . .
O71 W3 O35 83.1(9) . .
O112 W3 Cs1 50.8(10) . .
O70 W3 Cs1 96.8(7) . .
O121 W3 Cs1 98.7(8) . .
O36 W3 Cs1 148.3(7) . .
O71 W3 Cs1 54.6(7) . .
O35 W3 Cs1 137.1(6) . .
O112 W3 Cs5 39.9(10) . 1_565
O70 W3 Cs5 117.1(8) . 1_565
O121 W3 Cs5 79.9(9) . 1_565
O36 W3 Cs5 63.5(7) . 1_565
O71 W3 Cs5 136.8(7) . 1_565
O35 W3 Cs5 135.4(6) . 1_565
Cs1 W3 Cs5 86.86(10) . 1_565
O81 W2 O32 102.8(12) . .
O81 W2 O34 101.5(12) . .
O32 W2 O34 90.6(11) . .
O81 W2 O74 101.0(13) . .
O32 W2 O74 86.2(11) . .
O34 W2 O74 157.5(11) . .
O81 W2 O36 99.8(12) . .
O32 W2 O36 157.3(11) . .
O34 W2 O36 86.6(10) . .
O74 W2 O36 87.9(10) . .
O81 W2 O35 169.0(10) . .
O32 W2 O35 85.2(10) . .
O34 W2 O35 70.6(10) . .
O74 W2 O35 86.9(10) . .
O36 W2 O35 72.7(9) . .
O81 W2 Cs4 78.1(10) . 2_566
O32 W2 Cs4 55.0(8) . 2_566
O34 W2 Cs4 49.2(7) . 2_566
O74 W2 Cs4 139.0(8) . 2_566
O36 W2 Cs4 133.0(7) . 2_566
O35 W2 Cs4 100.9(6) . 2_566
O81 W2 Cs5 46.9(9) . 2_566
O32 W2 Cs5 87.9(8) . 2_566
O34 W2 Cs5 146.6(8) . 2_566
O74 W2 Cs5 55.6(8) . 2_566
O36 W2 Cs5 106.5(8) . 2_566
O35 W2 Cs5 142.3(6) . 2_566
Cs4 W2 Cs5 105.20(8) 2_566 2_566
O30 W12 O58 101.1(11) . .
O30 W12 O31 104.2(12) . .
O58 W12 O31 90.0(10) . .
O30 W12 O17 97.9(12) . .
O58 W12 O17 88.5(10) . .
O31 W12 O17 157.7(11) . .
O30 W12 O90 98.4(11) . .
O58 W12 O90 160.4(10) . .
O31 W12 O90 87.4(10) . .
O17 W12 O90 86.6(10) . .
O30 W12 O57 170.2(11) . .
O58 W12 O57 74.3(9) . .
O31 W12 O57 84.7(10) . .
O17 W12 O57 73.5(9) . .
O90 W12 O57 86.1(9) . .
O30 W12 Cs3 85.1(9) . 2_566
O58 W12 Cs3 48.6(7) . 2_566
O31 W12 Cs3 50.1(7) . 2_566
O17 W12 Cs3 136.4(7) . 2_566
O90 W12 Cs3 136.3(7) . 2_566
O57 W12 Cs3 97.7(5) . 2_566
O48 W8 O40 102.9(12) . .
O48 W8 O39 102.2(12) . .
O40 W8 O39 91.0(11) . .
O48 W8 O47 96.7(12) . .
O40 W8 O47 160.3(11) . .
O39 W8 O47 86.0(10) . .
O48 W8 O4 100.8(12) . .
O40 W8 O4 90.5(10) . .
O39 W8 O4 156.0(11) . .
O47 W8 O4 84.6(10) . .
O48 W8 O41 174.2(11) . .
O40 W8 O41 75.0(10) . .
O39 W8 O41 72.6(9) . .
O47 W8 O41 85.6(9) . .
O4 W8 O41 84.7(9) . .
O1 W7 O4 102.1(11) . .
O1 W7 O42 101.4(11) . .
O4 W7 O42 90.2(10) . .
O1 W7 O46 99.1(11) . .
O4 W7 O46 158.4(10) . .
O42 W7 O46 89.6(10) . .
O1 W7 O45 99.7(11) . .
O4 W7 O45 86.1(10) . .
O42 W7 O45 158.9(11) . .
O46 W7 O45 86.3(10) . .
O1 W7 O50 172.2(9) . .
O4 W7 O50 84.2(10) . .
O42 W7 O50 73.7(10) . .
O46 W7 O50 75.1(9) . .
O45 W7 O50 85.3(10) . .
O1 W7 Cs4 82.1(9) . 2_566
O4 W7 Cs4 132.3(7) . 2_566
O42 W7 Cs4 136.1(8) . 2_566
O46 W7 Cs4 47.1(6) . 2_566
O45 W7 Cs4 47.0(7) . 2_566
O50 W7 Cs4 97.3(6) . 2_566
O88 W9 O29 101.9(12) . .
O88 W9 O16 103.3(12) . .
O29 W9 O16 86.0(10) . .
O88 W9 O76 102.4(12) . .
O29 W9 O76 155.6(11) . .
O16 W9 O76 90.3(10) . .
O88 W9 O110 99.9(12) . .
O29 W9 O110 87.3(10) . .
O16 W9 O110 156.8(9) . .
O76 W9 O110 86.7(11) . .
O88 W9 O14 172.6(11) . .
O29 W9 O14 82.2(9) . .
O16 W9 O14 83.1(9) . .
O76 W9 O14 73.4(10) . .
O110 W9 O14 74.0(9) . .
O88 W9 Cs2 43.8(10) . 2_567
O29 W9 Cs2 58.8(8) . 2_567
O16 W9 Cs2 92.3(7) . 2_567
O76 W9 Cs2 145.6(8) . 2_567
O110 W9 Cs2 103.1(7) . 2_567
O14 W9 Cs2 140.9(6) . 2_567
O119 W10 O24 102.1(12) . .
O119 W10 O28 101.9(12) . .
O24 W10 O28 90.5(11) . .
O119 W10 O113 100.1(12) . .
O24 W10 O113 90.5(11) . .
O28 W10 O113 157.3(11) . .
O119 W10 O26 99.0(12) . .
O24 W10 O26 158.7(12) . .
O28 W10 O26 88.1(10) . .
O113 W10 O26 82.9(10) . .
O119 W10 O60 174.8(11) . .
O24 W10 O60 75.7(11) . .
O28 W10 O60 73.6(10) . .
O113 W10 O60 84.7(10) . .
O26 W10 O60 83.5(10) . .
O119 W10 Cs1 52.9(9) . 1_545
O24 W10 Cs1 132.0(9) . 1_545
O28 W10 Cs1 130.8(7) . 1_545
O113 W10 Cs1 61.1(7) . 1_545
O26 W10 Cs1 61.1(8) . 1_545
O60 W10 Cs1 132.0(6) . 1_545
O82 W4 O38 100.1(12) . .
O82 W4 O39 99.7(12) . .
O38 W4 O39 89.1(11) . .
O82 W4 O71 100.5(11) . .
O38 W4 O71 159.3(10) . .
O39 W4 O71 86.2(10) . .
O82 W4 O8 102.9(12) . .
O38 W4 O8 91.7(11) . .
O39 W4 O8 156.9(10) . .
O71 W4 O8 84.9(10) . .
O82 W4 O41 171.2(12) . .
O38 W4 O41 74.6(9) . .
O39 W4 O41 73.5(9) . .
O71 W4 O41 84.7(9) . .
O8 W4 O41 84.5(9) . .
O82 W4 Cs1 48.3(9) . .
O38 W4 Cs1 148.4(7) . .
O39 W4 Cs1 95.4(7) . .
O71 W4 Cs1 52.3(7) . .
O8 W4 Cs1 95.9(7) . .
O41 W4 Cs1 136.6(5) . .
O118 Nb7 O20 103.3(11) . .
O118 Nb7 O24 99.9(12) . .
O20 Nb7 O24 156.5(11) . .
O118 Nb7 O15 105.4(11) . .
O20 Nb7 O15 89.3(11) . .
O24 Nb7 O15 88.3(11) . .
O118 Nb7 O53 99.6(11) . .
O20 Nb7 O53 83.8(10) . .
O24 Nb7 O53 88.6(11) . .
O15 Nb7 O53 154.9(9) . .
O118 Nb7 O60 170.9(11) . .
O20 Nb7 O60 85.7(9) . .
O24 Nb7 O60 71.2(10) . .
O15 Nb7 O60 73.3(9) . .
O53 Nb7 O60 82.1(9) . .
O118 Nb7 K1 57.9(9) . .
O20 Nb7 K1 51.4(7) . .
O24 Nb7 K1 150.4(8) . .
O15 Nb7 K1 80.4(7) . .
O53 Nb7 K1 112.8(7) . .
O60 Nb7 K1 129.7(7) . .
O20 Nb6 O10 102.0(10) . .
O20 Nb6 O19 87.9(11) . .
O10 Nb6 O19 96.4(9) . .
O20 Nb6 O18 93.3(10) . .
O10 Nb6 O18 102.9(9) . .
O19 Nb6 O18 159.9(9) . .
O20 Nb6 O58 163.0(9) . .
O10 Nb6 O58 94.7(9) . .
O19 Nb6 O58 87.0(10) . .
O18 Nb6 O58 86.0(9) . .
O20 Nb6 O57 89.7(10) . .
O10 Nb6 O57 168.3(10) . .
O19 Nb6 O57 84.7(9) . .
O18 Nb6 O57 75.3(9) . .
O58 Nb6 O57 73.7(8) . .
O20 Nb6 Cs3 134.0(8) . 2_566
O10 Nb6 Cs3 75.4(7) . 2_566
O19 Nb6 Cs3 48.0(7) . 2_566
O18 Nb6 Cs3 132.4(7) . 2_566
O58 Nb6 Cs3 47.6(6) . 2_566
O57 Nb6 Cs3 97.2(6) . 2_566
O92 Nb2 O40 102.9(12) . .
O92 Nb2 O38 103.4(11) . .
O40 Nb2 O38 87.3(11) . .
O92 Nb2 O51 103.6(11) . .
O40 Nb2 O51 153.5(11) . .
O38 Nb2 O51 87.2(10) . .
O92 Nb2 O7 103.3(11) . .
O40 Nb2 O7 86.7(10) . .
O38 Nb2 O7 153.3(10) . .
O51 Nb2 O7 86.6(10) . .
O92 Nb2 O41 172.2(10) . .
O40 Nb2 O41 72.1(9) . .
O38 Nb2 O41 70.7(9) . .
O51 Nb2 O41 81.6(9) . .
O7 Nb2 O41 82.7(8) . .
O53 Nb4 O19 89.1(10) . .
O53 Nb4 O22 102.8(10) . .
O19 Nb4 O22 98.4(10) . .
O53 Nb4 O23 91.6(10) . .
O19 Nb4 O23 160.8(10) . .
O22 Nb4 O23 100.2(10) . .
O53 Nb4 O54 162.4(9) . .
O19 Nb4 O54 88.7(9) . .
O22 Nb4 O54 94.8(9) . .
O23 Nb4 O54 84.9(9) . .
O53 Nb4 O55 87.7(9) . .
O19 Nb4 O55 85.9(9) . .
O22 Nb4 O55 168.7(9) . .
O23 Nb4 O55 75.0(9) . .
O54 Nb4 O55 74.8(8) . .
O53 Nb4 Cs3 135.4(7) . 2_566
O19 Nb4 Cs3 47.7(7) . 2_566
O22 Nb4 Cs3 77.7(7) . 2_566
O23 Nb4 Cs3 132.7(7) . 2_566
O54 Nb4 Cs3 49.0(6) . 2_566
O55 Nb4 Cs3 98.0(6) . 2_566
O7 Nb1 O22 103.1(10) . .
O7 Nb1 O73 91.6(10) . .
O22 Nb1 O73 97.4(9) . .
O7 Nb1 O42 90.2(10) . .
O22 Nb1 O42 103.0(10) . .
O73 Nb1 O42 158.5(10) . .
O7 Nb1 O5 163.5(9) . .
O22 Nb1 O5 93.4(9) . .
O73 Nb1 O5 86.9(10) . .
O42 Nb1 O5 85.3(10) . .
O7 Nb1 O50 89.3(9) . .
O22 Nb1 O50 167.5(9) . .
O73 Nb1 O50 84.1(9) . .
O42 Nb1 O50 74.5(9) . .
O5 Nb1 O50 74.3(9) . .
O7 Nb1 Cs3 136.1(8) . 2_566
O22 Nb1 Cs3 76.1(7) . 2_566
O73 Nb1 Cs3 46.3(6) . 2_566
O42 Nb1 Cs3 133.3(7) . 2_566
O5 Nb1 Cs3 48.7(7) . 2_566
O50 Nb1 Cs3 96.5(6) . 2_566
O51 Nb3 O10 102.4(10) . .
O51 Nb3 O73 91.1(10) . .
O10 Nb3 O73 98.7(9) . .
O51 Nb3 O9 92.6(10) . .
O10 Nb3 O9 100.2(10) . .
O73 Nb3 O9 159.4(9) . .
O51 Nb3 O52 163.7(10) . .
O10 Nb3 O52 93.9(10) . .
O73 Nb3 O52 86.2(10) . .
O9 Nb3 O52 84.6(9) . .
O51 Nb3 O6 89.0(9) . .
O10 Nb3 O6 167.3(10) . .
O73 Nb3 O6 86.4(9) . .
O9 Nb3 O6 73.4(9) . .
O52 Nb3 O6 74.8(9) . .
O51 Nb3 Cs3 137.5(8) . 2_566
O10 Nb3 Cs3 76.4(7) . 2_566
O73 Nb3 Cs3 48.4(7) . 2_566
O9 Nb3 Cs3 129.7(7) . 2_566
O52 Nb3 Cs3 46.6(6) . 2_566
O6 Nb3 Cs3 99.0(6) . 2_566
O14 Si2 O60 109.3(13) . .
O14 Si2 O57 109.2(13) . .
O60 Si2 O57 112.0(13) . .
O14 Si2 O55 109.9(12) . .
O60 Si2 O55 108.9(13) . .
O57 Si2 O55 107.6(12) . .
O41 Si1 O50 110.3(13) . .
O41 Si1 O6 107.9(12) . .
O50 Si1 O6 110.7(12) . .
O41 Si1 O35 107.8(12) . .
O50 Si1 O35 109.5(13) . .
O6 Si1 O35 110.6(13) . .
Si1 O6 Nb3 122.3(13) . .
Si1 O6 W15 125.9(11) . .
Nb3 O6 W15 94.5(8) . .
Si1 O6 W6 121.3(12) . .
Nb3 O6 W6 92.7(8) . .
W15 O6 W6 91.4(8) . .
W6 O3 W1 153.3(13) . .
W6 O3 Cs3 100.6(9) . 2_566
W1 O3 Cs3 104.2(9) . 2_566
Nb1 O7 Nb2 148.2(14) . .
Si2 O14 W9 125.5(12) . .
Si2 O14 W17 125.6(13) . .
W9 O14 W17 90.2(8) . .
Si2 O14 W18 124.3(13) . .
W9 O14 W18 90.2(7) . .
W17 O14 W18 89.9(7) . .
W11 O11 Cs1 102.1(10) . 1_545
W15 O8 W4 152.4(14) . .
W15 O8 K2 101.7(10) . 2_567
W4 O8 K2 105.7(10) . 2_567
W15 O8 Cs2 91.9(9) . .
W4 O8 Cs2 106.1(9) . .
K2 O8 Cs2 56.8(5) 2_567 .
Si1 O41 W4 124.7(13) . .
Si1 O41 W8 124.1(12) . .
W4 O41 W8 91.5(8) . .
Si1 O41 Nb2 125.2(11) . .
W4 O41 Nb2 91.1(8) . .
W8 O41 Nb2 90.0(8) . .
W7 O4 W8 153.6(14) . .
W11 O12 W18 150.4(12) . .
W11 O12 Cs5 104.2(8) . .
W18 O12 Cs5 102.9(8) . .
W11 O12 Cs1 90.9(8) . 1_545
W18 O12 Cs1 90.1(7) . 1_545
Cs5 O12 Cs1 111.3(6) . 1_545
W15 O9 Nb3 118.1(12) . .
W15 O9 K2 101.4(9) . 2_567
Nb3 O9 K2 107.6(10) . 2_567
W1 O5 Nb1 119.0(11) . .
W1 O5 Cs3 103.2(9) . 2_566
Nb1 O5 Cs3 104.1(8) . 2_566
Nb3 O10 Nb6 143.5(13) . .
W17 O13 W13 149.9(12) . .
W17 O13 Cs5 104.7(8) . .
W13 O13 Cs5 104.0(9) . .
W9 O29 W20 151.4(14) . .
W9 O29 Cs2 94.2(9) . 2_567
W20 O29 Cs2 97.8(9) . 2_567
Si2 O57 Nb6 124.8(13) . .
Si2 O57 W12 125.2(12) . .
Nb6 O57 W12 92.6(8) . .
Si2 O57 W19 123.1(12) . .
Nb6 O57 W19 90.9(8) . .
W12 O57 W19 90.2(8) . .
Nb4 O19 Nb6 146.1(13) . .
Nb4 O19 Cs3 107.0(9) . 2_566
Nb6 O19 Cs3 105.6(9) . 2_566
W18 O26 W10 154.0(15) . .
W18 O26 Cs1 91.5(9) . 1_545
W10 O26 Cs1 90.0(9) . 1_545
W4 O38 Nb2 123.5(13) . .
Si2 O60 W10 127.5(13) . .
Si2 O60 W20 123.5(14) . .
W10 O60 W20 91.1(9) . .
Si2 O60 Nb7 124.3(13) . .
W10 O60 Nb7 90.5(9) . .
W20 O60 Nb7 89.0(8) . .
W2 O32 W1 155.1(15) . .
W2 O32 Cs4 97.7(9) . 2_566
W1 O32 Cs4 106.5(10) . 2_566
W19 O17 W12 122.8(13) . .
W13 O25 W11 122.7(12) . .
W13 O25 Cs5 106.2(10) . .
W11 O25 Cs5 108.4(9) . .
W4 O39 W8 122.2(12) . .
W8 O48 Cs7 141.6(14) . 1_455
W8 O48 Cs6 113.7(12) . .
Cs7 O48 Cs6 50.1(4) 1_455 .
Si1 O50 Nb1 123.9(13) . .
Si1 O50 W1 124.5(13) . .
Nb1 O50 W1 93.4(8) . .
Si1 O50 W7 123.0(12) . .
Nb1 O50 W7 92.2(9) . .
W1 O50 W7 90.6(8) . .
W16 O47 W8 149.6(13) . .
W16 O47 Cs6 92.7(8) . .
W8 O47 Cs6 107.7(10) . .
Nb4 O22 Nb1 142.3(13) . .
W2 O34 W16 124.6(13) . .
W2 O34 Cs4 103.9(9) . 2_566
W16 O34 Cs4 108.5(10) . 2_566
Si1 O35 W16 125.9(14) . .
Si1 O35 W3 123.8(13) . .
W16 O35 W3 93.0(8) . .
Si1 O35 W2 121.2(12) . .
W16 O35 W2 92.4(8) . .
W3 O35 W2 91.3(9) . .
W19 O18 Nb6 120.4(11) . .
Nb4 O53 Nb7 151.0(14) . .
W12 O58 Nb6 119.4(11) . .
W12 O58 Cs3 105.7(9) . 2_566
Nb6 O58 Cs3 104.5(8) . 2_566
W7 O46 W1 120.2(11) . .
W7 O46 Cs4 108.5(8) . 2_566
W1 O46 Cs4 103.3(8) . 2_566
W8 O40 Nb2 122.9(14) . .
W3 O36 W2 121.8(13) . .
W16 O45 W7 149.8(14) . .
W16 O45 Cs4 100.7(9) . 2_566
W7 O45 Cs4 108.4(9) . 2_566
W6 O52 Nb3 118.0(12) . .
W6 O52 Cs3 105.4(9) . 2_566
Nb3 O52 Cs3 104.9(9) . 2_566
W12 O31 W13 151.8(14) . .
W12 O31 Cs3 103.2(9) . 2_566
W13 O31 Cs3 103.3(9) . 2_566
W20 O28 W10 122.1(13) . .
W20 O28 Cs7 86.7(9) . 2_567
W10 O28 Cs7 148.4(11) . 2_567
W11 O23 Nb4 118.5(13) . .
Si2 O55 Nb4 124.2(12) . .
Si2 O55 W11 123.4(12) . .
Nb4 O55 W11 92.2(8) . .
Si2 O55 W13 124.4(13) . .
Nb4 O55 W13 92.6(8) . .
W11 O55 W13 90.5(8) . .
W19 O16 W9 154.3(13) . .
W20 O15 Nb7 121.1(12) . .
Nb6 O20 Nb7 150.0(14) . .
Nb6 O20 K1 108.2(10) . .
Nb7 O20 K1 100.4(10) . .
W13 O54 Nb4 118.8(10) . .
W13 O54 Cs3 103.7(8) . 2_566
Nb4 O54 Cs3 103.4(7) . 2_566
Nb3 O51 Nb2 148.9(14) . .
Nb3 O51 K1 107.7(10) . .
Nb2 O51 K1 98.9(9) . .
W10 O24 Nb7 122.5(15) . .
O120 W16 O45 103.2(12) . .
O120 W16 O34 103.7(12) . .
O45 W16 O34 87.4(11) . .
O120 W16 O47 98.9(12) . .
O45 W16 O47 87.9(10) . .
O34 W16 O47 157.4(10) . .
O120 W16 O70 98.2(12) . .
O45 W16 O70 158.6(11) . .
O34 W16 O70 86.7(11) . .
O47 W16 O70 89.6(10) . .
O120 W16 O35 170.5(11) . .
O45 W16 O35 85.4(10) . .
O34 W16 O35 72.4(10) . .
O47 W16 O35 85.1(10) . .
O70 W16 O35 73.2(9) . .
O120 W16 Cs4 49.2(10) . 1_465
O45 W16 Cs4 143.1(8) . 1_465
O34 W16 Cs4 78.7(7) . 1_465
O47 W16 Cs4 116.8(7) . 1_465
O70 W16 Cs4 55.0(7) . 1_465
O35 W16 Cs4 121.4(6) . 1_465
O120 W16 Cs4 83.3(9) . 2_566
O45 W16 Cs4 52.7(8) . 2_566
O34 W16 Cs4 45.8(8) . 2_566
O47 W16 Cs4 139.5(7) . 2_566
O70 W16 Cs4 130.4(8) . 2_566
O35 W16 Cs4 99.2(6) . 2_566
Cs4 W16 Cs4 95.28(7) 1_465 2_566
O120 W16 Cs6 38.2(10) . .
O45 W16 Cs6 100.7(8) . .
O34 W16 Cs6 141.8(7) . .
O47 W16 Cs6 60.8(7) . .
O70 W16 Cs6 96.6(8) . .
O35 W16 Cs6 144.8(6) . .
Cs4 W16 Cs6 72.55(12) 1_465 .
Cs4 W16 Cs6 112.17(17) 2_566 .
O111 W15 O9 99.6(11) . .
O111 W15 O8 103.4(12) . .
O9 W15 O8 89.1(10) . .
O111 W15 O121 101.9(12) . .
O9 W15 O121 158.4(11) . .
O8 W15 O121 86.8(11) . .
O111 W15 O72 100.6(11) . .
O9 W15 O72 88.5(9) . .
O8 W15 O72 155.9(10) . .
O121 W15 O72 86.6(10) . .
O111 W15 O6 171.6(10) . .
O9 W15 O6 73.9(9) . .
O8 W15 O6 82.1(10) . .
O121 W15 O6 84.5(10) . .
O72 W15 O6 74.2(9) . .
O111 W15 K2 78.1(9) . 2_567
O9 W15 K2 51.3(7) . 2_567
O8 W15 K2 50.9(8) . 2_567
O121 W15 K2 135.1(9) . 2_567
O72 W15 K2 138.0(7) . 2_567
O6 W15 K2 101.2(6) . 2_567
O111 W15 Cs2 43.1(9) . .
O9 W15 Cs2 93.1(7) . .
O8 W15 Cs2 60.6(8) . .
O121 W15 Cs2 103.3(8) . .
O72 W15 Cs2 143.4(7) . .
O6 W15 Cs2 141.0(6) . .
K2 W15 Cs2 46.9(3) 2_567 .
O115 W18 O26 102.5(12) . .
O115 W18 O110 100.5(12) . .
O26 W18 O110 90.3(11) . .
O115 W18 O12 100.4(11) . .
O26 W18 O12 84.9(10) . .
O110 W18 O12 159.1(9) . .
O115 W18 O83 99.7(12) . .
O26 W18 O83 157.7(11) . .
O110 W18 O83 87.4(11) . .
O12 W18 O83 89.5(10) . .
O115 W18 O14 171.3(11) . .
O26 W18 O14 84.2(10) . .
O110 W18 O14 73.7(9) . .
O12 W18 O14 85.6(8) . .
O83 W18 O14 73.8(9) . .
O115 W18 Cs1 55.8(9) . 1_545
O26 W18 Cs1 61.5(9) . 1_545
O110 W18 Cs1 132.5(8) . 1_545
O12 W18 Cs1 61.5(7) . 1_545
O83 W18 Cs1 133.0(8) . 1_545
O14 W18 Cs1 132.9(6) . 1_545
O115 W18 Cs7 56.0(9) . 1_545
O26 W18 Cs7 114.0(8) . 1_545
O110 W18 Cs7 47.6(7) . 1_545
O12 W18 Cs7 151.4(6) . 1_545
O83 W18 Cs7 80.2(7) . 1_545
O14 W18 Cs7 116.4(6) . 1_545
Cs1 W18 Cs7 107.2(2) 1_545 1_545
O115 W18 Cs5 81.7(9) . .
O26 W18 Cs5 135.5(8) . .
O110 W18 Cs5 133.0(7) . .
O12 W18 Cs5 51.2(6) . .
O83 W18 Cs5 46.7(8) . .
O14 W18 Cs5 97.4(5) . .
Cs1 W18 Cs5 87.58(11) 1_545 .
Cs7 W18 Cs5 104.99(16) 1_545 .
O115 W18 Cs6 65.7(10) . 1_645
O26 W18 Cs6 155.2(8) . 1_645
O110 W18 Cs6 71.6(7) . 1_645
O12 W18 Cs6 118.0(6) . 1_645
O83 W18 Cs6 41.8(7) . 1_645
O14 W18 Cs6 105.9(6) . 1_645
Cs1 W18 Cs6 118.78(16) 1_545 1_645
Cs7 W18 Cs6 41.2(2) 1_545 1_645
Cs5 W18 Cs6 66.76(16) . 1_645
O115 W18 Cs2 32.8(9) . 1_545
O26 W18 Cs2 85.2(8) . 1_545
O110 W18 Cs2 72.9(7) . 1_545
O12 W18 Cs2 126.7(7) . 1_545
O83 W18 Cs2 115.1(7) . 1_545
O14 W18 Cs2 144.8(6) . 1_545
Cs1 W18 Cs2 67.74(16) 1_545 1_545
Cs7 W18 Cs2 41.1(2) 1_545 1_545
Cs5 W18 Cs2 113.43(11) . 1_545
Cs6 W18 Cs2 73.46(16) 1_645 1_545
O89 W17 O13 101.4(11) . .
O89 W17 O76 99.4(12) . .
O13 W17 O76 159.2(10) . .
O89 W17 O83 97.2(12) . .
O13 W17 O83 89.4(10) . .
O76 W17 O83 86.6(11) . .
O89 W17 O90 102.4(11) . .
O13 W17 O90 88.8(10) . .
O76 W17 O90 88.1(11) . .
O83 W17 O90 160.2(10) . .
O89 W17 O14 168.9(10) . .
O13 W17 O14 86.2(9) . .
O76 W17 O14 73.0(10) . .
O83 W17 O14 74.5(9) . .
O90 W17 O14 85.7(9) . .
O89 W17 Cs5 77.9(9) . .
O13 W17 Cs5 49.3(6) . .
O76 W17 Cs5 135.6(8) . .
O83 W17 Cs5 50.7(8) . .
O90 W17 Cs5 136.0(7) . .
O14 W17 Cs5 101.6(6) . .
O89 W17 Cs6 60.8(9) . 1_645
O13 W17 Cs6 118.2(7) . 1_645
O76 W17 Cs6 71.4(8) . 1_645
O83 W17 Cs6 43.8(8) . 1_645
O90 W17 Cs6 149.5(7) . 1_645
O14 W17 Cs6 108.5(5) . 1_645
Cs5 W17 Cs6 68.95(16) . 1_645
O91 W19 O18 102.2(10) . .
O91 W19 O16 101.0(10) . .
O18 W19 O16 156.9(10) . .
O91 W19 O75 103.2(12) . .
O18 W19 O75 89.7(10) . .
O16 W19 O75 84.7(10) . .
O91 W19 O17 99.8(11) . .
O18 W19 O17 87.6(10) . .
O16 W19 O17 88.9(9) . .
O75 W19 O17 156.9(11) . .
O91 W19 O57 171.9(10) . .
O18 W19 O57 73.4(9) . .
O16 W19 O57 83.7(9) . .
O75 W19 O57 83.8(10) . .
O17 W19 O57 73.5(9) . .
O91 W19 K2 46.4(9) . .
O18 W19 K2 112.3(7) . .
O16 W19 K2 83.8(7) . .
O75 W19 K2 58.9(8) . .
O17 W19 K2 142.4(8) . .
O57 W19 K2 141.4(6) . .
O122 W20 O15 100.2(12) . .
O122 W20 O28 101.2(13) . .
O15 W20 O28 91.4(11) . .
O122 W20 O75 100.8(13) . .
O15 W20 O75 89.6(11) . .
O28 W20 O75 157.4(11) . .
O122 W20 O29 101.3(12) . .
O15 W20 O29 158.5(10) . .
O28 W20 O29 85.4(11) . .
O75 W20 O29 85.5(10) . .
O122 W20 O60 172.9(13) . .
O15 W20 O60 76.6(9) . .
O28 W20 O60 72.8(10) . .
O75 W20 O60 85.5(10) . .
O29 W20 O60 82.2(9) . .
O122 W20 Cs7 42.0(10) . 2_567
O15 W20 Cs7 121.8(8) . 2_567
O28 W20 Cs7 66.2(8) . 2_567
O75 W20 Cs7 130.9(7) . 2_567
O29 W20 Cs7 76.1(7) . 2_567
O60 W20 Cs7 134.6(6) . 2_567
O122 W20 Cs2 46.3(10) . 2_567
O15 W20 Cs2 145.7(7) . 2_567
O28 W20 Cs2 101.4(7) . 2_567
O75 W20 Cs2 90.2(7) . 2_567
O29 W20 Cs2 55.4(7) . 2_567
O60 W20 Cs2 137.6(6) . 2_567
Cs7 W20 Cs2 42.1(2) 2_567 2_567
W15 O72 W6 122.8(12) . .
Nb1 O73 Nb3 145.4(12) . .
Nb1 O73 Cs3 108.6(8) . 2_566
Nb3 O73 Cs3 105.4(9) . 2_566
W19 O75 W20 152.2(14) . .
W3 O70 W16 121.0(12) . .
W3 O70 Cs4 132.3(11) . 1_465
W16 O70 Cs4 97.2(9) . 1_465
W2 O74 W6 148.5(16) . .
W2 O74 Cs5 98.4(10) . 2_566
W6 O74 Cs5 95.5(9) . 2_566
W17 O76 W9 123.3(14) . .
W3 O71 W4 151.7(13) . .
W3 O71 Cs1 97.3(8) . .
W4 O71 Cs1 100.3(8) . .
W13 O84 Cs3 148.9(13) . .
W4 O82 Cs1 108.6(12) . .
W4 O82 Cs2 105.4(11) . .
Cs1 O82 Cs2 84.9(7) . .
W6 O80 Cs5 113.8(12) . 2_566
W2 O81 Cs5 111.5(12) . 2_566
W2 O81 Cs6 157.9(15) . 2_476
Cs5 O81 Cs6 87.0(7) 2_566 2_476
W17 O83 W18 121.7(13) . .
W17 O83 Cs6 111.4(11) . 1_645
W18 O83 Cs6 113.9(10) . 1_645
W17 O83 Cs5 102.7(10) . .
W18 O83 Cs5 107.9(10) . .
Cs6 O83 Cs5 94.8(7) 1_645 .
W17 O89 Cs4 150.3(13) . .
W17 O89 Cs6 95.9(10) . 1_645
Cs4 O89 Cs6 92.5(6) . 1_645
W9 O88 Cs2 114.0(13) . 2_567
W19 O91 K2 109.3(12) . .
W19 O91 K1 126.6(12) . 2_567
K2 O91 K1 60.0(6) . 2_567
W17 O90 W12 146.4(14) . .
Nb2 O92 Ni 165.2(16) . .
O118 Ni O118 180.000(5) 2_467 .
O118 Ni O1W 91.6(10) 2_467 .
O118 Ni O1W 88.4(10) . .
O118 Ni O1W 88.4(10) 2_467 2_467
O118 Ni O1W 91.6(10) . 2_467
O1W Ni O1W 180.000(6) . 2_467
O118 Ni O92 94.2(10) 2_467 2_467
O118 Ni O92 85.8(10) . 2_467
O1W Ni O92 92.1(11) . 2_467
O1W Ni O92 87.9(11) 2_467 2_467
O118 Ni O92 85.8(10) 2_467 .
O118 Ni O92 94.2(10) . .
O1W Ni O92 87.9(11) . .
O1W Ni O92 92.1(11) 2_467 .
O92 Ni O92 180.0(9) 2_467 .
O118 Ni K1 119.8(8) 2_467 .
O118 Ni K1 60.2(8) . .
O1W Ni K1 44.4(8) . .
O1W Ni K1 135.6(8) 2_467 .
O92 Ni K1 120.0(8) 2_467 .
O92 Ni K1 60.0(8) . .
O118 Ni K1 60.2(8) 2_467 2_467
O118 Ni K1 119.8(8) . 2_467
O1W Ni K1 135.6(8) . 2_467
O1W Ni K1 44.4(8) 2_467 2_467
O92 Ni K1 60.0(8) 2_467 2_467
O92 Ni K1 120.0(8) . 2_467
K1 Ni K1 180.0(4) . 2_467
W18 O110 W9 122.0(12) . .
W18 O110 Cs7 106.1(9) . 1_545
W9 O110 Cs7 124.6(10) . 1_545
W15 O111 Cs2 115.3(12) . .
W15 O111 Cs7 170.4(14) . .
Cs2 O111 Cs7 57.8(5) . .
W15 O111 Cs6 134.6(12) . 1_655
Cs2 O111 Cs6 107.6(8) . 1_655
Cs7 O111 Cs6 54.5(5) . 1_655
W3 O112 Cs1 104.7(13) . .
W3 O112 Cs5 120.3(13) . 1_565
Cs1 O112 Cs5 126.5(10) . 1_565
W7 O42 Nb1 119.6(13) . .
W18 O115 Cs2 130.7(13) . 1_545
W18 O115 Cs1 100.7(11) . 1_545
Cs2 O115 Cs1 92.0(7) 1_545 1_545
W18 O115 Cs7 101.1(12) . 1_545
Cs2 O115 Cs7 53.5(5) 1_545 1_545
Cs1 O115 Cs7 145.4(9) 1_545 1_545
W11 O113 W10 151.4(14) . .
W11 O113 Cs1 90.3(8) . 1_545
W10 O113 Cs1 90.7(8) . 1_545
Ni O1W K1 105.4(11) . .
Nb7 O118 Ni 172.8(16) . .
W16 O120 Cs6 121.7(13) . .
W16 O120 Cs4 107.3(13) . 1_465
Cs6 O120 Cs4 102.5(8) . 1_465
W10 O119 Cs1 103.3(11) . 1_545
W3 O121 W15 151.5(17) . .
W20 O122 Cs7 115.2(13) . 2_567
W20 O122 K2 108.3(14) . .
Cs7 O122 K2 110.9(10) 2_567 .
W20 O122 Cs2 110.9(12) . 2_567
Cs7 O122 Cs2 56.5(6) 2_567 2_567
K2 O122 Cs2 59.1(6) . 2_567
O84 Cs3 O11W 68.8(6) . .
O84 Cs3 O11W 74.6(7) . 2_566
O11W Cs3 O11W 85.4(7) . 2_566
O84 Cs3 O52 89.2(6) . 2_566
O11W Cs3 O52 124.6(6) . 2_566
O11W Cs3 O52 138.3(6) 2_566 2_566
O84 Cs3 O42W 69.5(12) . 2_566
O11W Cs3 O42W 60.8(11) . 2_566
O11W Cs3 O42W 137.4(12) 2_566 2_566
O52 Cs3 O42W 63.9(11) 2_566 2_566
O84 Cs3 O58 137.0(7) . 2_566
O11W Cs3 O58 86.0(6) . 2_566
O11W Cs3 O58 139.4(6) 2_566 2_566
O52 Cs3 O58 76.8(6) 2_566 2_566
O42W Cs3 O58 67.7(11) 2_566 2_566
O84 Cs3 O73 116.9(6) . 2_566
O11W Cs3 O73 170.5(6) . 2_566
O11W Cs3 O73 103.3(6) 2_566 2_566
O52 Cs3 O73 50.4(6) 2_566 2_566
O42W Cs3 O73 113.0(11) 2_566 2_566
O58 Cs3 O73 84.9(5) 2_566 2_566
O84 Cs3 O3 59.4(6) . 2_566
O11W Cs3 O3 127.3(6) . 2_566
O11W Cs3 O3 89.9(6) 2_566 2_566
O52 Cs3 O3 49.6(6) 2_566 2_566
O42W Cs3 O3 91.2(11) 2_566 2_566
O58 Cs3 O3 125.9(6) 2_566 2_566
O73 Cs3 O3 57.5(6) 2_566 2_566
O84 Cs3 O31 132.7(6) . 2_566
O11W Cs3 O31 64.9(6) . 2_566
O11W Cs3 O31 92.4(6) 2_566 2_566
O52 Cs3 O31 125.0(6) 2_566 2_566
O42W Cs3 O31 95.3(11) 2_566 2_566
O58 Cs3 O31 48.5(6) 2_566 2_566
O73 Cs3 O31 110.2(6) 2_566 2_566
O3 Cs3 O31 167.7(6) 2_566 2_566
O84 Cs3 O19 169.0(6) . 2_566
O11W Cs3 O19 122.2(6) . 2_566
O11W Cs3 O19 104.2(6) 2_566 2_566
O52 Cs3 O19 84.6(6) 2_566 2_566
O42W Cs3 O19 115.3(11) 2_566 2_566
O58 Cs3 O19 50.1(6) 2_566 2_566
O73 Cs3 O19 52.3(5) 2_566 2_566
O3 Cs3 O19 109.8(6) 2_566 2_566
O31 Cs3 O19 57.9(6) 2_566 2_566
O84 Cs3 O54 132.5(6) . 2_566
O11W Cs3 O54 98.3(6) . 2_566
O11W Cs3 O54 58.5(6) 2_566 2_566
O52 Cs3 O54 130.6(6) 2_566 2_566
O42W Cs3 O54 144.8(11) 2_566 2_566
O58 Cs3 O54 83.7(5) 2_566 2_566
O73 Cs3 O54 83.2(5) 2_566 2_566
O3 Cs3 O54 123.1(6) 2_566 2_566
O31 Cs3 O54 49.5(6) 2_566 2_566
O19 Cs3 O54 49.3(5) 2_566 2_566
O84 Cs3 O5 88.0(6) . 2_566
O11W Cs3 O5 140.8(6) . 2_566
O11W Cs3 O5 57.5(6) 2_566 2_566
O52 Cs3 O5 84.3(6) 2_566 2_566
O42W Cs3 O5 140.3(11) 2_566 2_566
O58 Cs3 O5 129.7(6) 2_566 2_566
O73 Cs3 O5 48.6(6) 2_566 2_566
O3 Cs3 O5 49.2(6) 2_566 2_566
O31 Cs3 O5 123.2(6) 2_566 2_566
O19 Cs3 O5 82.4(6) 2_566 2_566
O54 Cs3 O5 74.1(5) 2_566 2_566
O15W Cs4 O89 69.6(11) . .
O15W Cs4 O34 133.0(10) . 2_566
O89 Cs4 O34 92.2(7) . 2_566
O15W Cs4 O120 148.5(11) . 1_645
O89 Cs4 O120 84.3(7) . 1_645
O34 Cs4 O120 62.7(7) 2_566 1_645
O15W Cs4 O32 86.5(10) . 2_566
O89 Cs4 O32 59.2(6) . 2_566
O34 Cs4 O32 48.4(6) 2_566 2_566
O120 Cs4 O32 95.2(7) 1_645 2_566
O15W Cs4 O45 100.7(10) . 2_566
O89 Cs4 O45 114.8(6) . 2_566
O34 Cs4 O45 47.3(6) 2_566 2_566
O120 Cs4 O45 106.3(6) 1_645 2_566
O32 Cs4 O45 55.9(6) 2_566 2_566
O15W Cs4 O46 57.2(10) . 2_566
O89 Cs4 O46 85.5(6) . 2_566
O34 Cs4 O46 79.2(6) 2_566 2_566
O120 Cs4 O46 140.0(6) 1_645 2_566
O32 Cs4 O46 47.2(6) 2_566 2_566
O45 Cs4 O46 45.6(5) 2_566 2_566
O15W Cs4 O70 124.3(10) . 1_645
O89 Cs4 O70 110.9(6) . 1_645
O34 Cs4 O70 102.6(6) 2_566 1_645
O120 Cs4 O70 49.1(7) 1_645 1_645
O32 Cs4 O70 144.2(6) 2_566 1_645
O45 Cs4 O70 124.4(6) 2_566 1_645
O46 Cs4 O70 163.3(6) 2_566 1_645
O15W Cs4 W2 112.9(9) . 2_566
O89 Cs4 W2 66.3(5) . 2_566
O34 Cs4 W2 26.9(5) 2_566 2_566
O120 Cs4 W2 69.2(5) 1_645 2_566
O32 Cs4 W2 27.3(4) 2_566 2_566
O45 Cs4 W2 59.5(5) 2_566 2_566
O46 Cs4 W2 71.3(4) 2_566 2_566
O70 Cs4 W2 117.5(4) 1_645 2_566
O15W Cs4 W16 148.7(9) . 1_645
O89 Cs4 W16 103.3(5) . 1_645
O34 Cs4 W16 76.1(4) 2_566 1_645
O120 Cs4 W16 23.6(5) 1_645 1_645
O32 Cs4 W16 116.8(4) 2_566 1_645
O45 Cs4 W16 109.6(4) 2_566 1_645
O46 Cs4 W16 154.1(4) 2_566 1_645
O70 Cs4 W16 27.8(4) 1_645 1_645
W2 Cs4 W16 89.76(7) 2_566 1_645
O15W Cs4 W16 126.3(9) . 2_566
O89 Cs4 W16 114.1(5) . 2_566
O34 Cs4 W16 25.7(5) 2_566 2_566
O120 Cs4 W16 79.8(5) 1_645 2_566
O32 Cs4 W16 59.2(4) 2_566 2_566
O45 Cs4 W16 26.5(4) 2_566 2_566
O46 Cs4 W16 69.5(4) 2_566 2_566
O70 Cs4 W16 104.9(4) 1_645 2_566
W2 Cs4 W16 48.17(5) 2_566 2_566
W16 Cs4 W16 84.72(7) 1_645 2_566
O15W Cs4 W1 62.9(9) . 2_566
O89 Cs4 W1 61.9(5) . 2_566
O34 Cs4 W1 70.2(4) 2_566 2_566
O120 Cs4 W1 119.9(5) 1_645 2_566
O32 Cs4 W1 25.3(4) 2_566 2_566
O45 Cs4 W1 57.5(4) 2_566 2_566
O46 Cs4 W1 26.6(4) 2_566 2_566
O70 Cs4 W1 168.7(5) 1_645 2_566
W2 Cs4 W1 52.48(5) 2_566 2_566
W16 Cs4 W1 142.10(9) 1_645 2_566
W16 Cs4 W1 72.54(6) 2_566 2_566
O40W Cs5 O80 107.8(14) 1_545 2_566
O40W Cs5 O25 171.9(15) 1_545 .
O80 Cs5 O25 77.2(6) 2_566 .
O40W Cs5 O13 137.8(15) 1_545 .
O80 Cs5 O13 89.2(6) 2_566 .
O25 Cs5 O13 47.1(6) . .
O40W Cs5 O112 85.4(15) 1_545 1_545
O80 Cs5 O112 122.3(7) 2_566 1_545
O25 Cs5 O112 86.5(7) . 1_545
O13 Cs5 O112 118.2(6) . 1_545
O40W Cs5 O83 100.8(15) 1_545 .
O80 Cs5 O83 135.8(7) 2_566 .
O25 Cs5 O83 78.9(6) . .
O13 Cs5 O83 47.9(6) . .
O112 Cs5 O83 92.5(7) 1_545 .
O40W Cs5 O81 51.9(16) 1_545 2_566
O80 Cs5 O81 94.7(7) 2_566 2_566
O25 Cs5 O81 135.1(7) . 2_566
O13 Cs5 O81 89.3(6) . 2_566
O112 Cs5 O81 131.7(7) 1_545 2_566
O83 Cs5 O81 77.1(7) . 2_566
O40W Cs5 O12 127.6(14) 1_545 .
O80 Cs5 O12 123.9(6) 2_566 .
O25 Cs5 O12 46.8(5) . .
O13 Cs5 O12 57.3(5) . .
O112 Cs5 O12 61.1(6) 1_545 .
O83 Cs5 O12 47.6(6) . .
O81 Cs5 O12 124.7(6) 2_566 .
O40W Cs5 O74 71.8(15) 1_545 2_566
O80 Cs5 O74 48.2(6) 2_566 2_566
O25 Cs5 O74 115.8(6) . 2_566
O13 Cs5 O74 94.9(6) . 2_566
O112 Cs5 O74 146.5(7) 1_545 2_566
O83 Cs5 O74 115.3(7) . 2_566
O81 Cs5 O74 47.1(6) 2_566 2_566
O12 Cs5 O74 152.3(6) . 2_566
O40W Cs5 W17 113.6(15) 1_545 .
O80 Cs5 W17 109.5(5) 2_566 .
O25 Cs5 W17 69.6(4) . .
O13 Cs5 W17 26.0(4) . .
O112 Cs5 W17 115.7(5) 1_545 .
O83 Cs5 W17 26.5(5) . .
O81 Cs5 W17 72.0(5) 2_566 .
O12 Cs5 W17 59.2(4) . .
O74 Cs5 W17 96.2(4) 2_566 .
O40W Cs5 W13 162.0(15) 1_545 .
O80 Cs5 W13 71.5(5) 2_566 .
O25 Cs5 W13 25.2(5) . .
O13 Cs5 W13 26.8(4) . .
O112 Cs5 W13 110.5(5) 1_545 .
O83 Cs5 W13 71.0(4) . .
O81 Cs5 W13 110.1(5) 2_566 .
O12 Cs5 W13 59.0(4) . .
O74 Cs5 W13 96.8(4) 2_566 .
W17 Cs5 W13 52.59(5) . .
O40W Cs5 W6 94.3(14) 1_545 2_566
O80 Cs5 W6 22.0(5) 2_566 2_566
O25 Cs5 W6 92.3(4) . 2_566
O13 Cs5 W6 87.9(4) . 2_566
O112 Cs5 W6 140.4(5) 1_545 2_566
O83 Cs5 W6 126.2(5) . 2_566
O81 Cs5 W6 72.7(5) 2_566 2_566
O12 Cs5 W6 137.5(4) . 2_566
O74 Cs5 W6 26.8(4) 2_566 2_566
W17 Cs5 W6 100.72(9) . 2_566
W13 Cs5 W6 78.95(7) . 2_566
O12W Cs1 O13W 71.3(11) . .
O12W Cs1 O112 121.9(12) . .
O13W Cs1 O112 158.1(6) . .
O12W Cs1 O82 117.9(12) . .
O13W Cs1 O82 58.1(5) . .
O112 Cs1 O82 100.3(7) . .
O12W Cs1 O71 126.8(12) . .
O13W Cs1 O71 105.6(5) . .
O112 Cs1 O71 52.6(7) . .
O82 Cs1 O71 50.6(6) . .
O12W Cs1 O119 62.0(12) . 1_565
O13W Cs1 O119 59.8(5) . 1_565
O112 Cs1 O119 140.5(8) . 1_565
O82 Cs1 O119 111.7(7) . 1_565
O71 Cs1 O119 161.7(6) . 1_565
O12W Cs1 O11 74.1(11) . 1_565
O13W Cs1 O11 143.3(4) . 1_565
O112 Cs1 O11 56.7(6) . 1_565
O82 Cs1 O11 155.2(6) . 1_565
O71 Cs1 O11 104.7(6) . 1_565
O119 Cs1 O11 93.1(6) 1_565 1_565
O12W Cs1 O115 146.3(12) . 1_565
O13W Cs1 O115 113.4(5) . 1_565
O112 Cs1 O115 66.5(7) . 1_565
O82 Cs1 O115 89.4(7) . 1_565
O71 Cs1 O115 85.3(6) . 1_565
O119 Cs1 O115 90.7(7) 1_565 1_565
O11 Cs1 O115 89.3(6) 1_565 1_565
O12W Cs1 O5W 63.8(13) . .
O13W Cs1 O5W 55.0(7) . .
O112 Cs1 O5W 112.4(9) . .
O82 Cs1 O5W 58.5(9) . .
O71 Cs1 O5W 71.8(8) . .
O119 Cs1 O5W 103.9(9) 1_565 .
O11 Cs1 O5W 117.9(9) 1_565 .
O115 Cs1 O5W 147.7(8) 1_565 .
O12W Cs1 O12 106.1(11) . 1_565
O13W Cs1 O12 136.9(4) . 1_565
O112 Cs1 O12 60.2(7) . 1_565
O82 Cs1 O12 135.2(6) . 1_565
O71 Cs1 O12 108.7(6) . 1_565
O119 Cs1 O12 80.6(6) 1_565 1_565
O11 Cs1 O12 45.4(6) 1_565 1_565
O115 Cs1 O12 46.4(6) 1_565 1_565
O5W Cs1 O12 163.3(8) . 1_565
O12W Cs1 O113 67.3(12) . 1_565
O13W Cs1 O113 106.1(4) . 1_565
O112 Cs1 O113 95.5(7) . 1_565
O82 Cs1 O113 155.4(7) . 1_565
O71 Cs1 O113 148.1(6) . 1_565
O119 Cs1 O113 47.2(6) 1_565 1_565
O11 Cs1 O113 47.6(6) 1_565 1_565
O115 Cs1 O113 79.8(6) 1_565 1_565
O5W Cs1 O113 131.0(8) . 1_565
O12 Cs1 O113 42.4(5) 1_565 1_565
O12W Cs1 O26 101.5(12) . 1_565
O13W Cs1 O26 95.5(5) . 1_565
O112 Cs1 O26 98.3(7) . 1_565
O82 Cs1 O26 116.1(7) . 1_565
O71 Cs1 O26 131.1(6) . 1_565
O119 Cs1 O26 47.4(6) 1_565 1_565
O11 Cs1 O26 79.5(6) 1_565 1_565
O115 Cs1 O26 45.8(6) 1_565 1_565
O5W Cs1 O26 149.3(9) . 1_565
O12 Cs1 O26 41.8(6) 1_565 1_565
O113 Cs1 O26 42.3(6) 1_565 1_565
Cs7 Cs2 O111 61.7(6) . .
Cs7 Cs2 O88 113.8(7) . 2_567
O111 Cs2 O88 170.2(8) . 2_567
Cs7 Cs2 O115 69.2(6) . 1_565
O111 Cs2 O115 62.9(7) . 1_565
O88 Cs2 O115 124.9(7) 2_567 1_565
Cs7 Cs2 K2 112.7(4) . 2_567
O111 Cs2 K2 78.8(5) . 2_567
O88 Cs2 K2 96.0(6) 2_567 2_567
O115 Cs2 K2 135.5(6) 1_565 2_567
Cs7 Cs2 O122 57.7(6) . 2_567
O111 Cs2 O122 73.0(7) . 2_567
O88 Cs2 O122 97.2(8) 2_567 2_567
O115 Cs2 O122 122.4(8) 1_565 2_567
K2 Cs2 O122 59.9(6) 2_567 2_567
Cs7 Cs2 O29 77.4(5) . 2_567
O111 Cs2 O29 121.5(7) . 2_567
O88 Cs2 O29 49.0(7) 2_567 2_567
O115 Cs2 O29 137.8(7) 1_565 2_567
K2 Cs2 O29 81.0(5) 2_567 2_567
O122 Cs2 O29 49.5(7) 2_567 2_567
Cs7 Cs2 O6W 79.2(5) . 2_577
O111 Cs2 O6W 130.1(7) . 2_577
O88 Cs2 O6W 53.5(7) 2_567 2_577
O115 Cs2 O6W 75.4(7) 1_565 2_577
K2 Cs2 O6W 148.8(5) 2_567 2_577
O122 Cs2 O6W 112.1(8) 2_567 2_577
O29 Cs2 O6W 73.5(6) 2_567 2_577
Cs7 Cs2 O8 110.5(5) . .
O111 Cs2 O8 48.9(7) . .
O88 Cs2 O8 134.1(8) 2_567 .
O115 Cs2 O8 81.4(6) 1_565 .
K2 Cs2 O8 55.5(5) 2_567 .
O122 Cs2 O8 96.7(7) 2_567 .
O29 Cs2 O8 135.8(6) 2_567 .
O6W Cs2 O8 149.7(6) 2_577 .
Cs7 Cs2 O82 148.5(5) . .
O111 Cs2 O82 91.0(7) . .
O88 Cs2 O82 95.4(7) 2_567 .
O115 Cs2 O82 84.9(7) 1_565 .
K2 Cs2 O82 73.3(5) 2_567 .
O122 Cs2 O82 132.4(7) 2_567 .
O29 Cs2 O82 133.4(7) 2_567 .
O6W Cs2 O82 112.2(6) 2_577 .
O8 Cs2 O82 45.6(6) . .
Cs7 Cs2 W15 83.1(3) . .
O111 Cs2 W15 21.6(5) . .
O88 Cs2 W15 159.3(6) 2_567 .
O115 Cs2 W15 71.2(5) 1_565 .
K2 Cs2 W15 65.2(3) 2_567 .
O122 Cs2 W15 81.4(5) 2_567 .
O29 Cs2 W15 130.2(4) 2_567 .
O6W Cs2 W15 146.0(5) 2_577 .
O8 Cs2 W15 27.5(4) . .
O82 Cs2 W15 71.4(4) . .
Cs7 Cs2 W9 99.3(3) . 2_567
O111 Cs2 W9 148.1(5) . 2_567
O88 Cs2 W9 22.2(5) 2_567 2_567
O115 Cs2 W9 137.7(5) 1_565 2_567
K2 Cs2 W9 86.8(3) 2_567 2_567
O122 Cs2 W9 75.1(5) 2_567 2_567
O29 Cs2 W9 27.0(4) 2_567 2_567
O6W Cs2 W9 62.3(4) 2_577 2_567
O8 Cs2 W9 138.4(5) . 2_567
O82 Cs2 W9 112.0(5) . 2_567
W15 Cs2 W9 150.1(2) . 2_567
O2W Cs6 Cs7 106.1(6) . 1_455
O2W Cs6 O120 67.0(7) . .
Cs7 Cs6 O120 134.0(7) 1_455 .
O2W Cs6 O83 147.1(8) . 1_465
Cs7 Cs6 O83 88.3(5) 1_455 1_465
O120 Cs6 O83 122.9(7) . 1_465
O2W Cs6 O111 69.6(7) . 1_455
Cs7 Cs6 O111 58.9(5) 1_455 1_455
O120 Cs6 O111 136.5(7) . 1_455
O83 Cs6 O111 94.9(7) 1_465 1_455
O2W Cs6 O81 83.0(7) . 2_476
Cs7 Cs6 O81 164.2(6) 1_455 2_476
O120 Cs6 O81 61.3(7) . 2_476
O83 Cs6 O81 77.5(7) 1_465 2_476
O111 Cs6 O81 114.8(7) 1_455 2_476
O2W Cs6 O89 133.4(7) . 1_465
Cs7 Cs6 O89 120.4(5) 1_455 1_465
O120 Cs6 O89 77.8(7) . 1_465
O83 Cs6 O89 45.4(6) 1_465 1_465
O111 Cs6 O89 137.8(6) 1_455 1_465
O81 Cs6 O89 52.9(6) 2_476 1_465
O2W Cs6 O47 66.3(6) . .
Cs7 Cs6 O47 87.9(5) 1_455 .
O120 Cs6 O47 46.7(6) . .
O83 Cs6 O47 145.2(7) 1_465 .
O111 Cs6 O47 112.4(6) 1_455 .
O81 Cs6 O47 107.7(6) 2_476 .
O89 Cs6 O47 109.7(6) 1_465 .
O2W Cs6 O48 63.7(6) . .
Cs7 Cs6 O48 53.7(5) 1_455 .
O120 Cs6 O48 86.2(7) . .
O83 Cs6 O48 141.3(7) 1_465 .
O111 Cs6 O48 73.4(6) 1_455 .
O81 Cs6 O48 141.1(6) 2_476 .
O89 Cs6 O48 144.5(7) 1_465 .
O47 Cs6 O48 41.9(6) . .
O2W Cs6 W17 153.0(6) . 1_465
Cs7 Cs6 W17 99.7(3) 1_455 1_465
O120 Cs6 W17 100.3(5) . 1_465
O83 Cs6 W17 24.8(5) 1_465 1_465
O111 Cs6 W17 119.6(4) 1_455 1_465
O81 Cs6 W17 70.1(5) 2_476 1_465
O89 Cs6 W17 23.3(4) 1_465 1_465
O47 Cs6 W17 123.2(4) . 1_465
O48 Cs6 W17 141.7(5) . 1_465
O2W Cs6 W16 64.6(5) . .
Cs7 Cs6 W16 114.2(4) 1_455 .
O120 Cs6 W16 20.1(5) . .
O83 Cs6 W16 136.1(6) 1_465 .
O111 Cs6 W16 128.9(4) 1_455 .
O81 Cs6 W16 81.3(5) 2_476 .
O89 Cs6 W16 91.6(4) 1_465 .
O47 Cs6 W16 26.6(4) . .
O48 Cs6 W16 67.0(5) . .
W17 Cs6 W16 111.48(19) 1_465 .
O2W Cs6 W18 141.1(6) . 1_465
Cs7 Cs6 W18 66.4(2) 1_455 1_465
O120 Cs6 W18 146.5(6) . 1_465
O83 Cs6 W18 24.3(5) 1_465 1_465
O111 Cs6 W18 74.8(4) 1_455 1_465
O81 Cs6 W18 98.3(5) 2_476 1_465
O89 Cs6 W18 68.8(4) 1_465 1_465
O47 Cs6 W18 145.4(5) . 1_465
O48 Cs6 W18 120.1(5) . 1_465
W17 Cs6 W18 46.27(8) 1_465 1_465
W16 Cs6 W18 154.3(3) . 1_465
O6W Cs7 Cs6 140.3(7) . 1_655
O6W Cs7 Cs2 85.6(7) . .
Cs6 Cs7 Cs2 121.0(5) 1_655 .
O6W Cs7 O122 92.6(8) . 2_567
Cs6 Cs7 O122 124.0(7) 1_655 2_567
Cs2 Cs7 O122 65.8(7) . 2_567
O6W Cs7 O48 116.3(8) . 1_655
Cs6 Cs7 O48 76.2(6) 1_655 1_655
Cs2 Cs7 O48 122.2(6) . 1_655
O122 Cs7 O48 60.7(8) 2_567 1_655
O6W Cs7 O111 146.1(9) . .
Cs6 Cs7 O111 66.7(6) 1_655 .
Cs2 Cs7 O111 60.5(6) . .
O122 Cs7 O111 75.9(8) 2_567 .
O48 Cs7 O111 86.1(7) 1_655 .
O6W Cs7 O110 67.6(7) . 1_565
Cs6 Cs7 O110 84.0(5) 1_655 1_565
Cs2 Cs7 O110 86.6(6) . 1_565
O122 Cs7 O110 147.6(9) 2_567 1_565
O48 Cs7 O110 150.7(8) 1_655 1_565
O111 Cs7 O110 105.8(7) . 1_565
O6W Cs7 O35W 53.2(9) . 1_655
Cs6 Cs7 O35W 100.4(8) 1_655 1_655
Cs2 Cs7 O35W 137.2(8) . 1_655
O122 Cs7 O35W 101.2(9) 2_567 1_655
O48 Cs7 O35W 75.3(8) 1_655 1_655
O111 Cs7 O35W 159.7(9) . 1_655
O110 Cs7 O35W 87.5(8) 1_565 1_655
O6W Cs7 O115 103.0(7) . 1_565
Cs6 Cs7 O115 74.2(5) 1_655 1_565
Cs2 Cs7 O115 57.2(5) . 1_565
O122 Cs7 O115 118.9(9) 2_567 1_565
O48 Cs7 O115 140.7(7) 1_655 1_565
O111 Cs7 O115 58.6(6) . 1_565
O110 Cs7 O115 48.0(6) 1_565 1_565
O35W Cs7 O115 135.2(8) 1_655 1_565
O6W Cs7 O28 56.1(6) . 2_567
Cs6 Cs7 O28 138.2(6) 1_655 2_567
Cs2 Cs7 O28 93.7(5) . 2_567
O122 Cs7 O28 47.3(7) 2_567 2_567
O48 Cs7 O28 65.2(6) 1_655 2_567
O111 Cs7 O28 123.1(6) . 2_567
O110 Cs7 O28 123.5(6) 1_565 2_567
O35W Cs7 O28 55.9(8) 1_655 2_567
O115 Cs7 O28 147.4(7) 1_565 2_567
O6W Cs7 W20 70.7(5) . 2_567
Cs6 Cs7 W20 142.1(3) 1_655 2_567
Cs2 Cs7 W20 71.3(3) . 2_567
O122 Cs7 W20 22.8(6) 2_567 2_567
O48 Cs7 W20 68.2(5) 1_655 2_567
O111 Cs7 W20 97.8(5) . 2_567
O110 Cs7 W20 133.8(5) 1_565 2_567
O35W Cs7 W20 83.0(7) 1_655 2_567
O115 Cs7 W20 128.5(6) 1_565 2_567
O28 Cs7 W20 27.2(4) 2_567 2_567
O6W Cs7 W18 90.0(5) . 1_565
Cs6 Cs7 W18 72.4(2) 1_655 1_565
Cs2 Cs7 W18 74.1(3) . 1_565
O122 Cs7 W18 139.4(7) 2_567 1_565
O48 Cs7 W18 148.5(6) 1_655 1_565
O111 Cs7 W18 79.6(5) . 1_565
O110 Cs7 W18 26.2(4) 1_565 1_565
O35W Cs7 W18 112.4(7) 1_655 1_565
O115 Cs7 W18 22.9(4) 1_565 1_565
O28 Cs7 W18 145.2(5) 2_567 1_565
W20 Cs7 W18 141.2(3) 2_567 1_565
O14W K1 O1W 100.8(10) . .
O14W K1 K2 123.3(10) . 2_567
O1W K1 K2 112.9(8) . 2_567
O14W K1 O91 89.4(9) . 2_567
O1W K1 O91 75.4(8) . 2_567
K2 K1 O91 59.2(6) 2_567 2_567
O14W K1 O20 75.6(9) . .
O1W K1 O20 102.7(8) . .
K2 K1 O20 133.3(7) 2_567 .
O91 K1 O20 164.4(9) 2_567 .
O14W K1 O51 147.9(9) . .
O1W K1 O51 103.5(9) . .
K2 K1 O51 64.6(5) 2_567 .
O91 K1 O51 116.8(7) 2_567 .
O20 K1 O51 78.8(6) . .
O14W K1 Ni 113.5(9) . .
O1W K1 Ni 30.2(6) . .
K2 K1 Ni 118.7(6) 2_567 .
O91 K1 Ni 102.9(6) 2_567 .
O20 K1 Ni 79.6(6) . .
O51 K1 Ni 80.1(6) . .
O14W K1 Nb7 77.5(8) . .
O1W K1 Nb7 74.8(6) . .
K2 K1 Nb7 153.3(5) 2_567 .
O91 K1 Nb7 144.4(7) 2_567 .
O20 K1 Nb7 28.1(5) . .
O51 K1 Nb7 88.9(5) . .
Ni K1 Nb7 55.2(2) . .
O91 K2 O4W 59.1(8) . 2_567
O91 K2 K1 60.8(6) . 2_567
O4W K2 K1 92.2(8) 2_567 2_567
O91 K2 O8 148.5(9) . 2_567
O4W K2 O8 90.5(8) 2_567 2_567
K1 K2 O8 117.3(7) 2_567 2_567
O91 K2 O9 152.7(8) . 2_567
O4W K2 O9 136.1(8) 2_567 2_567
K1 K2 O9 93.2(6) 2_567 2_567
O8 K2 O9 49.0(6) 2_567 2_567
O91 K2 Cs2 114.3(6) . 2_567
O4W K2 Cs2 86.3(8) 2_567 2_567
K1 K2 Cs2 174.8(5) 2_567 2_567
O8 K2 Cs2 67.7(5) 2_567 2_567
O9 K2 Cs2 91.3(5) 2_567 2_567
O91 K2 O122 101.7(8) . .
O4W K2 O122 132.2(9) 2_567 .
K1 K2 O122 117.2(8) 2_567 .
O8 K2 O122 105.7(8) 2_567 .
O9 K2 O122 82.0(8) 2_567 .
Cs2 K2 O122 61.0(6) 2_567 .
O91 K2 O32W 53.7(8) . 2_567
O4W K2 O32W 14.7(6) 2_567 2_567
K1 K2 O32W 77.7(7) 2_567 2_567
O8 K2 O32W 94.8(8) 2_567 2_567
O9 K2 O32W 133.4(8) 2_567 2_567
Cs2 K2 O32W 100.9(8) 2_567 2_567
O122 K2 O32W 142.8(9) . 2_567
O91 K2 W15 175.2(7) . 2_567
O4W K2 W15 117.6(7) 2_567 2_567
K1 K2 W15 117.2(4) 2_567 2_567
O8 K2 W15 27.5(5) 2_567 2_567
O9 K2 W15 27.3(4) 2_567 2_567
Cs2 K2 W15 67.8(3) 2_567 2_567
O122 K2 W15 83.1(6) . 2_567
O32W K2 W15 122.1(7) 2_567 2_567
O91 K2 W19 24.3(5) . .
O4W K2 W19 74.7(6) 2_567 .
K1 K2 W19 75.3(4) 2_567 .
O8 K2 W19 161.4(7) 2_567 .
O9 K2 W19 148.2(6) 2_567 .
Cs2 K2 W19 99.5(3) 2_567 .
O122 K2 W19 77.5(6) . .
O32W K2 W19 73.8(6) 2_567 .
W15 K2 W19 160.4(4) 2_567 .
O91 K2 Cs7 123.3(6) . 2_567
O4W K2 Cs7 117.8(7) 2_567 2_567
K1 K2 Cs7 147.8(6) 2_567 2_567
O8 K2 Cs7 76.4(6) 2_567 2_567
O9 K2 Cs7 73.8(5) 2_567 2_567
Cs2 K2 Cs7 32.3(3) 2_567 2_567
O122 K2 Cs7 33.3(6) . 2_567
O32W K2 Cs7 132.5(7) 2_567 2_567
W15 K2 Cs7 60.9(2) 2_567 2_567
W19 K2 Cs7 100.2(3) . 2_567
Cs3 O11W Cs3 94.6(7) . 2_566
O35W O5W Cs1 163(6) . .
Cs7 O6W Cs2 146.4(9) . 2_577
O32W O4W K2 93(3) . 2_567
Cs1 O13W Cs1 180.000(1) 2_477 .
O3W O30W O31W 160(5) . .
O4W O32W K2 72(3) . 2_567
O5W O35W Cs7 153(6) . 1_455

loop_
_geom_bond_atom_site_label_1
_geom_bond_atom_site_label_2
_geom_bond_distance
_geom_bond_site_symmetry_2
W13 O84 1.68(3) .
W13 O25 1.86(3) .
W13 O54 1.903(19) .
W13 O31 1.93(3) .
W13 O13 1.94(2) .
W13 O55 2.39(2) .
W13 Cs3 4.158(3) 2_566
W13 Cs5 4.189(4) .
W1 O2 1.68(2) .
W1 O5 1.90(2) .
W1 O32 1.92(2) .
W1 O3 1.93(3) .
W1 O46 1.98(2) .
W1 O50 2.38(2) .
W1 Cs3 4.181(3) 2_566
W1 Cs4 4.315(3) 2_566
W6 O80 1.75(3) .
W6 O52 1.86(2) .
W6 O3 1.90(3) .
W6 O74 1.93(3) .
W6 O72 1.94(2) .
W6 O6 2.42(2) .
W6 Cs3 4.066(3) 2_566
W6 Cs5 4.265(4) 2_566
W11 O11 1.69(2) .
W11 O12 1.89(2) .
W11 O23 1.89(2) .
W11 O113 1.92(2) .
W11 O25 2.00(3) .
W11 O55 2.37(2) .
W11 Cs1 4.078(6) 1_545
W11 Cs5 4.336(4) .
W3 O112 1.73(3) .
W3 O70 1.90(3) .
W3 O121 1.91(3) .
W3 O36 1.91(2) .
W3 O71 1.92(2) .
W3 O35 2.34(2) .
W3 Cs1 4.036(6) .
W3 Cs5 4.422(4) 1_565
W2 O81 1.72(3) .
W2 O32 1.88(2) .
W2 O34 1.89(3) .
W2 O74 1.92(3) .
W2 O36 1.95(2) .
W2 O35 2.38(2) .
W2 Cs4 4.060(4) 2_566
W2 Cs5 4.340(4) 2_566
W12 O30 1.66(3) .
W12 O58 1.86(2) .
W12 O31 1.91(3) .
W12 O17 1.94(2) .
W12 O90 1.95(2) .
W12 O57 2.38(2) .
W12 Cs3 4.143(3) 2_566
W8 O48 1.66(3) .
W8 O40 1.90(2) .
W8 O39 1.92(2) .
W8 O47 1.93(2) .
W8 O4 1.97(2) .
W8 O41 2.35(2) .
W7 O1 1.74(3) .
W7 O4 1.86(2) .
W7 O42 1.87(2) .
W7 O46 1.92(2) .
W7 O45 1.93(2) .
W7 O50 2.38(2) .
W7 Cs4 4.403(4) 2_566
W9 O88 1.72(3) .
W9 O29 1.89(2) .
W9 O16 1.91(2) .
W9 O76 1.92(3) .
W9 O110 1.93(2) .
W9 O14 2.37(2) .
W9 Cs2 4.149(7) 2_567
W10 O119 1.70(3) .
W10 O24 1.86(3) .
W10 O28 1.93(3) .
W10 O113 1.93(2) .
W10 O26 1.97(3) .
W10 O60 2.32(3) .
W10 Cs1 4.094(6) 1_545
W4 O82 1.71(3) .
W4 O38 1.89(2) .
W4 O39 1.91(3) .
W4 O71 1.93(2) .
W4 O8 1.94(3) .
W4 O41 2.32(2) .
W4 Cs1 4.128(6) .
Nb7 O118 1.78(2) .
Nb7 O20 1.96(3) .
Nb7 O24 1.98(3) .
Nb7 O15 1.99(2) .
Nb7 O53 2.00(2) .
Nb7 O60 2.43(2) .
Nb7 K1 4.081(14) .
Nb6 O20 1.87(3) .
Nb6 O10 1.90(2) .
Nb6 O19 1.95(2) .
Nb6 O18 1.95(2) .
Nb6 O58 2.04(2) .
Nb6 O57 2.28(2) .
Nb6 Cs3 4.232(4) 2_566
Nb2 O92 1.72(3) .
Nb2 O40 1.96(3) .
Nb2 O38 1.97(2) .
Nb2 O51 2.00(3) .
Nb2 O7 2.03(2) .
Nb2 O41 2.43(2) .
Nb4 O53 1.84(2) .
Nb4 O19 1.89(2) .
Nb4 O22 1.89(2) .
Nb4 O23 2.00(3) .
Nb4 O54 2.01(2) .
Nb4 O55 2.27(2) .
Nb4 Cs3 4.221(5) 2_566
Nb1 O7 1.83(2) .
Nb1 O22 1.90(2) .
Nb1 O73 1.92(2) .
Nb1 O42 1.99(3) .
Nb1 O5 2.01(2) .
Nb1 O50 2.26(2) .
Nb1 Cs3 4.275(5) 2_566
Nb3 O51 1.85(3) .
Nb3 O10 1.88(2) .
Nb3 O73 1.92(2) .
Nb3 O9 2.01(2) .
Nb3 O52 2.07(2) .
Nb3 O6 2.24(2) .
Nb3 Cs3 4.199(4) 2_566
Si2 O14 1.59(2) .
Si2 O60 1.60(3) .
Si2 O57 1.63(3) .
Si2 O55 1.65(2) .
Si1 O41 1.63(2) .
Si1 O50 1.65(2) .
Si1 O6 1.66(2) .
Si1 O35 1.69(2) .
O6 W15 2.32(2) .
O3 Cs3 3.26(2) 2_566
O14 W17 2.39(2) .
O14 W18 2.39(2) .
O11 Cs1 3.37(2) 1_545
O8 W15 1.90(3) .
O8 K2 3.20(3) 2_567
O8 Cs2 3.59(3) .
O12 W18 1.94(2) .
O12 Cs5 3.47(2) .
O12 Cs1 3.58(2) 1_545
O9 W15 1.89(2) .
O9 K2 3.22(3) 2_567
O5 Cs3 3.31(2) 2_566
O13 W17 1.89(2) .
O13 Cs5 3.27(2) .
O29 W20 1.95(2) .
O29 Cs2 3.56(3) 2_567
O57 W19 2.40(2) .
O19 Cs3 3.27(2) 2_566
O26 W18 1.85(3) .
O26 Cs1 3.59(3) 1_545
O60 W20 2.37(2) .
O32 Cs4 3.36(3) 2_566
O17 W19 1.92(2) .
O25 Cs5 3.27(2) .
O48 Cs7 3.15(3) 1_455
O48 Cs6 3.79(3) .
O47 W16 1.92(2) .
O47 Cs6 3.75(3) .
O34 W16 1.91(3) .
O34 Cs4 3.17(3) 2_566
O35 W16 2.29(2) .
O18 W19 1.89(2) .
O58 Cs3 3.23(2) 2_566
O46 Cs4 3.40(2) 2_566
O45 W16 1.90(2) .
O45 Cs4 3.39(3) 2_566
O52 Cs3 3.15(2) 2_566
O31 Cs3 3.26(2) 2_566
O28 W20 1.90(3) .
O28 Cs7 3.80(3) 2_567
O16 W19 1.89(2) .
O15 W20 1.87(2) .
O20 K1 3.24(3) .
O54 Cs3 3.27(2) 2_566
O51 K1 3.41(3) .
W16 O120 1.73(3) .
W16 O70 1.95(3) .
W16 Cs4 4.142(4) 1_465
W16 Cs4 4.186(4) 2_566
W16 Cs6 4.290(8) .
W15 O111 1.67(3) .
W15 O121 1.91(3) .
W15 O72 1.92(2) .
W15 K2 4.039(12) 2_567
W15 Cs2 4.120(8) .
W18 O115 1.66(3) .
W18 O110 1.92(2) .
W18 O83 1.95(3) .
W18 Cs1 4.077(7) 1_545
W18 Cs7 4.168(10) 1_545
W18 Cs5 4.331(4) .
W18 Cs6 4.336(7) 1_645
W18 Cs2 4.429(9) 1_545
W17 O89 1.69(2) .
W17 O76 1.91(3) .
W17 O83 1.91(3) .
W17 O90 1.93(2) .
W17 Cs5 4.175(4) .
W17 Cs6 4.249(8) 1_645
W19 O91 1.77(3) .
W19 O75 1.89(3) .
W19 K2 4.041(11) .
W20 O122 1.78(3) .
W20 O75 1.95(3) .
W20 Cs7 4.150(11) 2_567
W20 Cs2 4.281(9) 2_567
O73 Cs3 3.26(2) 2_566
O70 Cs4 3.42(2) 1_465
O74 Cs5 3.62(3) 2_566
O71 Cs1 3.32(2) .
O84 Cs3 3.07(3) .
O82 Cs1 3.25(3) .
O82 Cs2 3.76(3) .
O80 Cs5 3.25(3) 2_566
O81 Cs5 3.41(3) 2_566
O81 Cs6 3.52(3) 2_476
O83 Cs6 3.16(3) 1_645
O83 Cs5 3.31(3) .
O89 Cs4 3.16(3) .
O89 Cs6 3.73(3) 1_645
O88 Cs2 3.14(3) 2_567
O91 K2 3.10(3) .
O91 K1 3.15(3) 2_567
O92 Ni 2.11(3) .
Ni O118 1.98(2) 2_467
Ni O118 1.98(2) .
Ni O1W 2.09(3) .
Ni O1W 2.09(3) 2_467
Ni O92 2.11(3) 2_467
Ni K1 4.010(17) .
Ni K1 4.010(17) 2_467
O110 Cs7 3.21(2) 1_545
O111 Cs2 3.12(3) .
O111 Cs7 3.15(3) .
O111 Cs6 3.38(3) 1_655
O112 Cs1 3.23(3) .
O112 Cs5 3.29(3) 1_565
O115 Cs2 3.17(3) 1_545
O115 Cs1 3.43(3) 1_545
O115 Cs7 3.52(3) 1_545
O113 Cs1 3.58(2) 1_545
O1W K1 2.91(3) .
O120 Cs6 3.12(3) .
O120 Cs4 3.28(3) 1_465
O119 Cs1 3.36(3) 1_545
O122 Cs7 3.07(3) 2_567
O122 K2 3.28(4) .
O122 Cs2 3.31(3) 2_567
Cs3 O11W 3.09(2) .
Cs3 O11W 3.14(2) 2_566
Cs3 O52 3.15(2) 2_566
Cs3 O42W 3.16(6) 2_566
Cs3 O58 3.23(2) 2_566
Cs3 O73 3.26(2) 2_566
Cs3 O3 3.26(2) 2_566
Cs3 O31 3.26(2) 2_566
Cs3 O19 3.27(2) 2_566
Cs3 O54 3.27(2) 2_566
Cs3 O5 3.31(2) 2_566
Cs4 O15W 3.08(5) .
Cs4 O34 3.17(3) 2_566
Cs4 O120 3.28(3) 1_645
Cs4 O32 3.36(3) 2_566
Cs4 O45 3.39(3) 2_566
Cs4 O46 3.40(2) 2_566
Cs4 O70 3.42(2) 1_645
Cs4 W2 4.060(4) 2_566
Cs4 W16 4.142(4) 1_645
Cs4 W16 4.186(4) 2_566
Cs4 W1 4.315(3) 2_566
Cs5 O40W 3.13(7) 1_545
Cs5 O80 3.25(3) 2_566
Cs5 O112 3.29(3) 1_545
Cs5 O81 3.41(3) 2_566
Cs5 O74 3.62(3) 2_566
Cs5 W6 4.265(4) 2_566
Cs1 O12W 2.83(5) .
Cs1 O13W 3.100(6) .
Cs1 O119 3.36(3) 1_565
Cs1 O11 3.37(2) 1_565
Cs1 O115 3.43(3) 1_565
Cs1 O5W 3.57(5) .
Cs1 O12 3.58(2) 1_565
Cs1 O113 3.58(2) 1_565
Cs1 O26 3.59(3) 1_565
Cs2 Cs7 3.028(17) .
Cs2 O88 3.14(3) 2_567
Cs2 O115 3.17(3) 1_565
Cs2 K2 3.250(18) 2_567
Cs2 O122 3.31(3) 2_567
Cs2 O29 3.56(3) 2_567
Cs2 O6W 3.56(3) 2_577
Cs2 W9 4.149(7) 2_567
Cs6 O2W 2.74(2) .
Cs6 Cs7 2.995(16) 1_455
Cs6 O83 3.16(3) 1_465
Cs6 O111 3.38(3) 1_455
Cs6 O81 3.52(3) 2_476
Cs6 O89 3.73(3) 1_465
Cs6 W17 4.249(7) 1_465
Cs6 W18 4.336(7) 1_465
Cs7 O6W 2.96(3) .
Cs7 Cs6 2.995(16) 1_655
Cs7 O122 3.07(3) 2_567
Cs7 O48 3.15(3) 1_655
Cs7 O110 3.21(2) 1_565
Cs7 O35W 3.35(4) 1_655
Cs7 O115 3.52(3) 1_565
Cs7 O28 3.80(3) 2_567
Cs7 W20 4.150(11) 2_567
Cs7 W18 4.168(10) 1_565
K1 O14W 2.85(4) .
K1 K2 3.13(2) 2_567
K1 O91 3.15(3) 2_567
K2 O4W 3.12(4) 2_567
K2 K1 3.13(2) 2_567
K2 O8 3.20(3) 2_567
K2 O9 3.22(3) 2_567
K2 Cs2 3.250(18) 2_567
K2 O32W 3.28(4) 2_567
K2 W15 4.039(12) 2_567
K2 Cs7 5.23(2) 2_567
O3W O30W 0.87(4) .
O11W Cs3 3.14(2) 2_566
O5W O35W 0.70(5) .
O6W Cs2 3.56(3) 2_577
O4W O32W 0.83(4) .
O4W K2 3.12(4) 2_567
O13W Cs1 3.100(6) 2_477
O30W O31W 1.28(6) .
O32W K2 3.28(4) 2_567
O35W Cs7 3.35(4) 1_455
O40W Cs5 3.13(7) 1_565
O42W Cs3 3.16(6) 2_566

loop_
_geom_torsion_atom_site_label_1
_geom_torsion_atom_site_label_2
_geom_torsion_atom_site_label_3
_geom_torsion_atom_site_label_4
_geom_torsion
_geom_torsion_site_symmetry_1
_geom_torsion_site_symmetry_4
O41 Si1 O6 Nb3 62.4(16) . .
O50 Si1 O6 Nb3 -58.4(17) . .
O35 Si1 O6 Nb3 -180.0(12) . .
O41 Si1 O6 W15 -62.5(17) . .
O50 Si1 O6 W15 176.7(13) . .
O35 Si1 O6 W15 55.2(18) . .
O41 Si1 O6 W6 179.2(11) . .
O50 Si1 O6 W6 58.4(16) . .
O35 Si1 O6 W6 -63.2(16) . .
O51 Nb3 O6 Si1 -46.8(15) . .
O10 Nb3 O6 Si1 159(3) . .
O73 Nb3 O6 Si1 44.4(15) . .
O9 Nb3 O6 Si1 -139.8(16) . .
O52 Nb3 O6 Si1 131.4(15) . .
Cs3 Nb3 O6 Si1 91.3(13) 2_566 .
O51 Nb3 O6 W15 91.4(10) . .
O10 Nb3 O6 W15 -63(4) . .
O73 Nb3 O6 W15 -177.4(9) . .
O9 Nb3 O6 W15 -1.6(8) . .
O52 Nb3 O6 W15 -90.4(10) . .
Cs3 Nb3 O6 W15 -130.5(6) 2_566 .
O51 Nb3 O6 W6 -177.0(10) . .
O10 Nb3 O6 W6 29(4) . .
O73 Nb3 O6 W6 -85.9(9) . .
O9 Nb3 O6 W6 89.9(9) . .
O52 Nb3 O6 W6 1.2(8) . .
Cs3 Nb3 O6 W6 -39.0(7) 2_566 .
O80 W6 O6 Si1 166(5) . .
O52 W6 O6 Si1 -132.3(15) . .
O3 W6 O6 Si1 -39.8(14) . .
O74 W6 O6 Si1 46.5(14) . .
O72 W6 O6 Si1 132.5(15) . .
Cs3 W6 O6 Si1 -90.4(12) 2_566 .
Cs5 W6 O6 Si1 42.0(18) 2_566 .
O80 W6 O6 Nb3 -63(5) . .
O52 W6 O6 Nb3 -1.3(9) . .
O3 W6 O6 Nb3 91.2(9) . .
O74 W6 O6 Nb3 177.4(10) . .
O72 W6 O6 Nb3 -96.5(9) . .
Cs3 W6 O6 Nb3 40.6(7) 2_566 .
Cs5 W6 O6 Nb3 172.98(19) 2_566 .
O80 W6 O6 W15 31(5) . .
O52 W6 O6 W15 93.2(10) . .
O3 W6 O6 W15 -174.3(9) . .
O74 W6 O6 W15 -88.0(10) . .
O72 W6 O6 W15 -2.0(7) . .
Cs3 W6 O6 W15 135.1(5) 2_566 .
Cs5 W6 O6 W15 -92.5(9) 2_566 .
O80 W6 O3 W1 -131(3) . .
O52 W6 O3 W1 128(3) . .
O74 W6 O3 W1 -32(3) . .
O72 W6 O3 W1 35(5) . .
O6 W6 O3 W1 54(3) . .
Cs3 W6 O3 W1 158(4) 2_566 .
Cs5 W6 O3 W1 -89(3) 2_566 .
O80 W6 O3 Cs3 70.5(11) . 2_566
O52 W6 O3 Cs3 -30.3(10) . 2_566
O74 W6 O3 Cs3 169.9(10) . 2_566
O72 W6 O3 Cs3 -124(2) . 2_566
O6 W6 O3 Cs3 -104.7(8) . 2_566
Cs5 W6 O3 Cs3 112.2(6) 2_566 2_566
O2 W1 O3 W6 132(3) . .
O5 W1 O3 W6 -127(3) . .
O32 W1 O3 W6 31(3) . .
O46 W1 O3 W6 -35(5) . .
O50 W1 O3 W6 -54(3) . .
Cs3 W1 O3 W6 -158(4) 2_566 .
Cs4 W1 O3 W6 44(4) 2_566 .
O2 W1 O3 Cs3 -70.2(11) . 2_566
O5 W1 O3 Cs3 30.9(9) . 2_566
O32 W1 O3 Cs3 -171.2(11) . 2_566
O46 W1 O3 Cs3 123(2) . 2_566
O50 W1 O3 Cs3 104.1(9) . 2_566
Cs4 W1 O3 Cs3 -158.0(2) 2_566 2_566
O22 Nb1 O7 Nb2 125(2) . .
O73 Nb1 O7 Nb2 26(2) . .
O42 Nb1 O7 Nb2 -132(2) . .
O5 Nb1 O7 Nb2 -58(5) . .
O50 Nb1 O7 Nb2 -58(2) . .
Cs3 Nb1 O7 Nb2 41(3) 2_566 .
O92 Nb2 O7 Nb1 -129(2) . .
O40 Nb2 O7 Nb1 128(2) . .
O38 Nb2 O7 Nb1 51(4) . .
O51 Nb2 O7 Nb1 -26(2) . .
O41 Nb2 O7 Nb1 56(2) . .
O60 Si2 O14 W9 -61.0(19) . .
O57 Si2 O14 W9 61.8(18) . .
O55 Si2 O14 W9 179.6(14) . .
O60 Si2 O14 W17 177.8(14) . .
O57 Si2 O14 W17 -59.5(18) . .
O55 Si2 O14 W17 58.3(19) . .
O60 Si2 O14 W18 58.6(18) . .
O57 Si2 O14 W18 -178.7(13) . .
O55 Si2 O14 W18 -60.9(18) . .
O88 W9 O14 Si2 168(9) . .
O29 W9 O14 Si2 43.5(17) . .
O16 W9 O14 Si2 -43.3(16) . .
O76 W9 O14 Si2 -135.7(19) . .
O110 W9 O14 Si2 133.0(18) . .
Cs2 W9 O14 Si2 42(2) 2_567 .
O88 W9 O14 W17 -56(9) . .
O29 W9 O14 W17 179.6(10) . .
O16 W9 O14 W17 92.7(9) . .
O76 W9 O14 W17 0.3(9) . .
O110 W9 O14 W17 -91.0(9) . .
Cs2 W9 O14 W17 177.8(3) 2_567 .
O88 W9 O14 W18 34(9) . .
O29 W9 O14 W18 -90.5(9) . .
O16 W9 O14 W18 -177.4(9) . .
O76 W9 O14 W18 90.2(10) . .
O110 W9 O14 W18 -1.1(8) . .
Cs2 W9 O14 W18 -92.3(8) 2_567 .
O12 W11 O11 Cs1 46.5(9) . 1_545
O23 W11 O11 Cs1 -133.6(9) . 1_545
O113 W11 O11 Cs1 -40.7(10) . 1_545
O25 W11 O11 Cs1 135.1(8) . 1_545
O55 W11 O11 Cs1 166(7) . 1_545
Cs5 W11 O11 Cs1 94.3(6) . 1_545
O82 W4 O8 W15 -125(3) . .
O38 W4 O8 W15 134(3) . .
O39 W4 O8 W15 42(5) . .
O71 W4 O8 W15 -25(3) . .
O41 W4 O8 W15 60(3) . .
Cs1 W4 O8 W15 -77(3) . .
O82 W4 O8 K2 62.7(12) . 2_567
O38 W4 O8 K2 -38.0(10) . 2_567
O39 W4 O8 K2 -130(2) . 2_567
O71 W4 O8 K2 162.4(10) . 2_567
O41 W4 O8 K2 -112.4(9) . 2_567
Cs1 W4 O8 K2 111.2(7) . 2_567
O82 W4 O8 Cs2 3.5(12) . .
O38 W4 O8 Cs2 -97.3(10) . .
O39 W4 O8 Cs2 171(2) . .
O71 W4 O8 Cs2 103.1(9) . .
O41 W4 O8 Cs2 -171.7(9) . .
Cs1 W4 O8 Cs2 52.0(7) . .
O50 Si1 O41 W4 179.6(13) . .
O6 Si1 O41 W4 58.5(16) . .
O35 Si1 O41 W4 -60.9(17) . .
O50 Si1 O41 W8 -60.0(16) . .
O6 Si1 O41 W8 179.0(12) . .
O35 Si1 O41 W8 59.5(17) . .
O50 Si1 O41 Nb2 58.4(18) . .
O6 Si1 O41 Nb2 -62.6(17) . .
O35 Si1 O41 Nb2 177.9(14) . .
O82 W4 O41 Si1 171(6) . .
O38 W4 O41 Si1 -135.1(17) . .
O39 W4 O41 Si1 131.1(16) . .
O71 W4 O41 Si1 43.5(15) . .
O8 W4 O41 Si1 -41.9(15) . .
Cs1 W4 O41 Si1 50.9(18) . .
O82 W4 O41 W8 36(7) . .
O38 W4 O41 W8 90.5(10) . .
O39 W4 O41 W8 -3.2(9) . .
O71 W4 O41 W8 -90.9(9) . .
O8 W4 O41 W8 -176.2(9) . .
Cs1 W4 O41 W8 -83.5(9) . .
O82 W4 O41 Nb2 -54(7) . .
O38 W4 O41 Nb2 0.5(9) . .
O39 W4 O41 Nb2 -93.2(10) . .
O71 W4 O41 Nb2 179.1(9) . .
O8 W4 O41 Nb2 93.8(9) . .
Cs1 W4 O41 Nb2 -173.5(2) . .
O48 W8 O41 Si1 -158(10) . .
O40 W8 O41 Si1 132.5(16) . .
O39 W8 O41 Si1 -131.6(16) . .
O47 W8 O41 Si1 -44.4(15) . .
O4 W8 O41 Si1 40.6(14) . .
O48 W8 O41 W4 -23(11) . .
O40 W8 O41 W4 -92.7(10) . .
O39 W8 O41 W4 3.2(9) . .
O47 W8 O41 W4 90.5(9) . .
O4 W8 O41 W4 175.4(9) . .
O48 W8 O41 Nb2 68(11) . .
O40 W8 O41 Nb2 -1.6(9) . .
O39 W8 O41 Nb2 94.4(9) . .
O47 W8 O41 Nb2 -178.4(9) . .
O4 W8 O41 Nb2 -93.5(8) . .
O92 Nb2 O41 Si1 177(7) . .
O40 Nb2 O41 Si1 -131.7(17) . .
O38 Nb2 O41 Si1 134.8(18) . .
O51 Nb2 O41 Si1 44.9(16) . .
O7 Nb2 O41 Si1 -42.8(16) . .
O92 Nb2 O41 W4 42(8) . .
O40 Nb2 O41 W4 93.0(10) . .
O38 Nb2 O41 W4 -0.5(9) . .
O51 Nb2 O41 W4 -90.4(9) . .
O7 Nb2 O41 W4 -178.1(9) . .
O92 Nb2 O41 W8 -50(8) . .
O40 Nb2 O41 W8 1.5(8) . .
O38 Nb2 O41 W8 -92.0(10) . .
O51 Nb2 O41 W8 178.1(9) . .
O7 Nb2 O41 W8 90.5(9) . .
O1 W7 O4 W8 -128(3) . .
O42 W7 O4 W8 131(3) . .
O46 W7 O4 W8 41(5) . .
O45 W7 O4 W8 -29(3) . .
O50 W7 O4 W8 57(3) . .
Cs4 W7 O4 W8 -38(4) 2_566 .
O48 W8 O4 W7 126(3) . .
O40 W8 O4 W7 -131(3) . .
O39 W8 O4 W7 -37(5) . .
O47 W8 O4 W7 30(3) . .
O41 W8 O4 W7 -56(3) . .
O11 W11 O12 W18 -134(3) . .
O23 W11 O12 W18 47(5) . .
O113 W11 O12 W18 -32(3) . .
O25 W11 O12 W18 126(3) . .
O55 W11 O12 W18 53(3) . .
Cs1 W11 O12 W18 -92(3) 1_545 .
Cs5 W11 O12 W18 156(3) . .
O11 W11 O12 Cs5 70.4(10) . .
O23 W11 O12 Cs5 -109(3) . .
O113 W11 O12 Cs5 172.1(10) . .
O25 W11 O12 Cs5 -30.3(9) . .
O55 W11 O12 Cs5 -102.9(8) . .
Cs1 W11 O12 Cs5 112.3(8) 1_545 .
O11 W11 O12 Cs1 -41.9(9) . 1_545
O23 W11 O12 Cs1 138(3) . 1_545
O113 W11 O12 Cs1 59.8(8) . 1_545
O25 W11 O12 Cs1 -142.6(8) . 1_545
O55 W11 O12 Cs1 144.8(7) . 1_545
Cs5 W11 O12 Cs1 -112.3(8) . 1_545
O51 Nb3 O9 W15 -85.9(14) . .
O10 Nb3 O9 W15 171.0(13) . .
O73 Nb3 O9 W15 14(4) . .
O52 Nb3 O9 W15 78.0(13) . .
O6 Nb3 O9 W15 2.2(11) . .
Cs3 Nb3 O9 W15 90.2(13) 2_566 .
O51 Nb3 O9 K2 27.9(10) . 2_567
O10 Nb3 O9 K2 -75.2(10) . 2_567
O73 Nb3 O9 K2 128(2) . 2_567
O52 Nb3 O9 K2 -168.2(10) . 2_567
O6 Nb3 O9 K2 116.1(10) . 2_567
Cs3 Nb3 O9 K2 -156.0(4) 2_566 2_567
O2 W1 O5 Nb1 -170.3(14) . .
O32 W1 O5 Nb1 11(4) . .
O3 W1 O5 Nb1 84.4(14) . .
O46 W1 O5 Nb1 -72.9(13) . .
O50 W1 O5 Nb1 0.4(11) . .
Cs3 W1 O5 Nb1 114.7(15) 2_566 .
Cs4 W1 O5 Nb1 -85.1(15) 2_566 .
O2 W1 O5 Cs3 75.0(10) . 2_566
O32 W1 O5 Cs3 -104(3) . 2_566
O3 W1 O5 Cs3 -30.3(9) . 2_566
O46 W1 O5 Cs3 172.4(8) . 2_566
O50 W1 O5 Cs3 -114.3(9) . 2_566
Cs4 W1 O5 Cs3 160.2(3) 2_566 2_566
O7 Nb1 O5 W1 0(4) . .
O22 Nb1 O5 W1 177.6(14) . .
O73 Nb1 O5 W1 -85.1(13) . .
O42 Nb1 O5 W1 74.8(14) . .
O50 Nb1 O5 W1 -0.4(12) . .
Cs3 Nb1 O5 W1 -114.2(16) 2_566 .
O7 Nb1 O5 Cs3 114(3) . 2_566
O22 Nb1 O5 Cs3 -68.2(9) . 2_566
O73 Nb1 O5 Cs3 29.1(8) . 2_566
O42 Nb1 O5 Cs3 -171.0(9) . 2_566
O50 Nb1 O5 Cs3 113.8(9) . 2_566
O51 Nb3 O10 Nb6 86(2) . .
O73 Nb3 O10 Nb6 -7(2) . .
O9 Nb3 O10 Nb6 -179(2) . .
O52 Nb3 O10 Nb6 -94(2) . .
O6 Nb3 O10 Nb6 -120(4) . .
Cs3 Nb3 O10 Nb6 -50(2) 2_566 .
O20 Nb6 O10 Nb3 -83(2) . .
O19 Nb6 O10 Nb3 7(2) . .
O18 Nb6 O10 Nb3 -179(2) . .
O58 Nb6 O10 Nb3 94(2) . .
O57 Nb6 O10 Nb3 101(5) . .
Cs3 Nb6 O10 Nb3 50(2) 2_566 .
O84 W13 O13 W17 132(3) . .
O25 W13 O13 W17 -128(3) . .
O54 W13 O13 W17 -48(5) . .
O31 W13 O13 W17 32(3) . .
O55 W13 O13 W17 -53(3) . .
Cs3 W13 O13 W17 43(3) 2_566 .
Cs5 W13 O13 W17 -162(3) . .
O84 W13 O13 Cs5 -66.1(11) . .
O25 W13 O13 Cs5 34.2(9) . .
O54 W13 O13 Cs5 114(2) . .
O31 W13 O13 Cs5 -166.4(9) . .
O55 W13 O13 Cs5 108.6(8) . .
Cs3 W13 O13 Cs5 -154.7(3) 2_566 .
O88 W9 O29 W20 122(3) . .
O16 W9 O29 W20 20(3) . .
O76 W9 O29 W20 -62(5) . .
O110 W9 O29 W20 -138(3) . .
O14 W9 O29 W20 -64(3) . .
Cs2 W9 O29 W20 115(3) 2_567 .
O88 W9 O29 Cs2 7.6(12) . 2_567
O16 W9 O29 Cs2 -95.1(8) . 2_567
O76 W9 O29 Cs2 -177(2) . 2_567
O110 W9 O29 Cs2 107.1(8) . 2_567
O14 W9 O29 Cs2 -178.7(8) . 2_567
O14 Si2 O57 Nb6 -178.4(13) . .
O60 Si2 O57 Nb6 -57.3(18) . .
O55 Si2 O57 Nb6 62.4(17) . .
O14 Si2 O57 W12 57.8(18) . .
O60 Si2 O57 W12 178.9(13) . .
O55 Si2 O57 W12 -61.5(17) . .
O14 Si2 O57 W19 -60.0(17) . .
O60 Si2 O57 W19 61.2(17) . .
O55 Si2 O57 W19 -179.2(12) . .
O20 Nb6 O57 Si2 40.2(17) . .
O10 Nb6 O57 Si2 -144(4) . .
O19 Nb6 O57 Si2 -47.7(16) . .
O18 Nb6 O57 Si2 133.8(17) . .
O58 Nb6 O57 Si2 -136.1(17) . .
Cs3 Nb6 O57 Si2 -94.2(15) 2_566 .
O20 Nb6 O57 W12 177.4(10) . .
O10 Nb6 O57 W12 -7(5) . .
O19 Nb6 O57 W12 89.5(9) . .
O18 Nb6 O57 W12 -89.0(9) . .
O58 Nb6 O57 W12 1.1(8) . .
Cs3 Nb6 O57 W12 43.0(7) 2_566 .
O20 Nb6 O57 W19 -92.3(10) . .
O10 Nb6 O57 W19 84(5) . .
O19 Nb6 O57 W19 179.7(10) . .
O18 Nb6 O57 W19 1.2(8) . .
O58 Nb6 O57 W19 91.3(9) . .
Cs3 Nb6 O57 W19 133.2(5) 2_566 .
O30 W12 O57 Si2 -161(5) . .
O58 W12 O57 Si2 135.7(17) . .
O31 W12 O57 Si2 44.2(15) . .
O17 W12 O57 Si2 -131.1(16) . .
O90 W12 O57 Si2 -43.5(16) . .
Cs3 W12 O57 Si2 92.7(14) 2_566 .
O30 W12 O57 Nb6 62(6) . .
O58 W12 O57 Nb6 -1.2(9) . .
O31 W12 O57 Nb6 -92.7(9) . .
O17 W12 O57 Nb6 91.9(9) . .
O90 W12 O57 Nb6 179.6(10) . .
Cs3 W12 O57 Nb6 -44.2(7) 2_566 .
O30 W12 O57 W19 -29(6) . .
O58 W12 O57 W19 -92.1(9) . .
O31 W12 O57 W19 176.4(9) . .
O17 W12 O57 W19 1.0(8) . .
O90 W12 O57 W19 88.7(9) . .
Cs3 W12 O57 W19 -135.2(5) 2_566 .
O53 Nb4 O19 Nb6 29(2) . .
O22 Nb4 O19 Nb6 131(2) . .
O23 Nb4 O19 Nb6 -64(4) . .
O54 Nb4 O19 Nb6 -134(2) . .
O55 Nb4 O19 Nb6 -59(2) . .
Cs3 Nb4 O19 Nb6 -164(3) 2_566 .
O53 Nb4 O19 Cs3 -167.6(9) . 2_566
O22 Nb4 O19 Cs3 -64.8(10) . 2_566
O23 Nb4 O19 Cs3 100(3) . 2_566
O54 Nb4 O19 Cs3 29.9(8) . 2_566
O55 Nb4 O19 Cs3 104.7(9) . 2_566
O20 Nb6 O19 Nb4 -30(2) . .
O10 Nb6 O19 Nb4 -132(2) . .
O18 Nb6 O19 Nb4 64(4) . .
O58 Nb6 O19 Nb4 133(2) . .
O57 Nb6 O19 Nb4 59(2) . .
Cs3 Nb6 O19 Nb4 164(3) 2_566 .
O20 Nb6 O19 Cs3 165.6(9) . 2_566
O10 Nb6 O19 Cs3 63.8(9) . 2_566
O18 Nb6 O19 Cs3 -100(3) . 2_566
O58 Nb6 O19 Cs3 -30.6(8) . 2_566
O57 Nb6 O19 Cs3 -104.6(9) . 2_566
O119 W10 O26 W18 132(4) . .
O24 W10 O26 W18 -40(6) . .
O28 W10 O26 W18 -127(4) . .
O113 W10 O26 W18 33(4) . .
O60 W10 O26 W18 -53(4) . .
Cs1 W10 O26 W18 93(4) 1_545 .
O119 W10 O26 Cs1 38.3(10) . 1_545
O24 W10 O26 Cs1 -134(3) . 1_545
O28 W10 O26 Cs1 140.0(9) . 1_545
O113 W10 O26 Cs1 -60.8(8) . 1_545
O60 W10 O26 Cs1 -146.3(8) . 1_545
O82 W4 O38 Nb2 172.1(16) . .
O39 W4 O38 Nb2 72.4(16) . .
O71 W4 O38 Nb2 -4(4) . .
O8 W4 O38 Nb2 -84.5(16) . .
O41 W4 O38 Nb2 -0.7(14) . .
Cs1 W4 O38 Nb2 171.3(3) . .
O92 Nb2 O38 W4 -173.9(16) . .
O40 Nb2 O38 W4 -71.3(16) . .
O51 Nb2 O38 W4 82.8(16) . .
O7 Nb2 O38 W4 6(3) . .
O41 Nb2 O38 W4 0.7(13) . .
O14 Si2 O60 W10 -60.1(19) . .
O57 Si2 O60 W10 178.8(14) . .
O55 Si2 O60 W10 60.0(18) . .
O14 Si2 O60 W20 62.4(17) . .
O57 Si2 O60 W20 -58.7(17) . .
O55 Si2 O60 W20 -177.5(12) . .
O14 Si2 O60 Nb7 177.5(14) . .
O57 Si2 O60 Nb7 56.4(19) . .
O55 Si2 O60 Nb7 -62.4(18) . .
O119 W10 O60 Si2 160(11) . .
O24 W10 O60 Si2 -134.0(19) . .
O28 W10 O60 Si2 131.1(18) . .
O113 W10 O60 Si2 -42.1(17) . .
O26 W10 O60 Si2 41.3(17) . .
Cs1 W10 O60 Si2 0(2) 1_545 .
O119 W10 O60 W20 25(12) . .
O24 W10 O60 W20 90.8(11) . .
O28 W10 O60 W20 -4.1(8) . .
O113 W10 O60 W20 -177.4(9) . .
O26 W10 O60 W20 -94.0(10) . .
Cs1 W10 O60 W20 -134.8(5) 1_545 .
O119 W10 O60 Nb7 -64(12) . .
O24 W10 O60 Nb7 1.8(10) . .
O28 W10 O60 Nb7 -93.1(10) . .
O113 W10 O60 Nb7 93.6(9) . .
O26 W10 O60 Nb7 177.0(10) . .
Cs1 W10 O60 Nb7 136.2(4) 1_545 .
O118 Nb7 O60 Si2 147(6) . .
O20 Nb7 O60 Si2 -39.2(17) . .
O24 Nb7 O60 Si2 136.2(19) . .
O15 Nb7 O60 Si2 -129.8(18) . .
O53 Nb7 O60 Si2 45.0(16) . .
K1 Nb7 O60 Si2 -68.2(18) . .
O118 Nb7 O60 W10 9(7) . .
O20 Nb7 O60 W10 -177.2(10) . .
O24 Nb7 O60 W10 -1.7(9) . .
O15 Nb7 O60 W10 92.2(10) . .
O53 Nb7 O60 W10 -92.9(9) . .
K1 Nb7 O60 W10 153.9(4) . .
O118 Nb7 O60 W20 -82(7) . .
O20 Nb7 O60 W20 91.7(10) . .
O24 Nb7 O60 W20 -92.9(11) . .
O15 Nb7 O60 W20 1.1(9) . .
O53 Nb7 O60 W20 176.0(10) . .
K1 Nb7 O60 W20 62.8(10) . .
O81 W2 O32 W1 129(4) . .
O34 W2 O32 W1 -129(4) . .
O74 W2 O32 W1 29(4) . .
O36 W2 O32 W1 -47(5) . .
O35 W2 O32 W1 -59(4) . .
Cs4 W2 O32 W1 -166(4) 2_566 .
Cs5 W2 O32 W1 84(4) 2_566 .
O81 W2 O32 Cs4 -65.4(12) . 2_566
O34 W2 O32 Cs4 36.5(10) . 2_566
O74 W2 O32 Cs4 -165.9(10) . 2_566
O36 W2 O32 Cs4 119(3) . 2_566
O35 W2 O32 Cs4 106.9(8) . 2_566
Cs5 W2 O32 Cs4 -110.2(6) 2_566 2_566
O2 W1 O32 W2 -132(4) . .
O5 W1 O32 W2 46(5) . .
O3 W1 O32 W2 -29(4) . .
O46 W1 O32 W2 131(4) . .
O50 W1 O32 W2 57(4) . .
Cs3 W1 O32 W2 -37(4) 2_566 .
Cs4 W1 O32 W2 165(4) 2_566 .
O2 W1 O32 Cs4 62.6(12) . 2_566
O5 W1 O32 Cs4 -119(2) . 2_566
O3 W1 O32 Cs4 166.2(11) . 2_566
O46 W1 O32 Cs4 -34.3(9) . 2_566
O50 W1 O32 Cs4 -108.5(9) . 2_566
Cs3 W1 O32 Cs4 157.4(3) 2_566 2_566
O30 W12 O17 W19 173.5(14) . .
O58 W12 O17 W19 72.5(14) . .
O31 W12 O17 W19 -14(3) . .
O90 W12 O17 W19 -88.5(14) . .
O57 W12 O17 W19 -1.5(12) . .
Cs3 W12 O17 W19 82.3(16) 2_566 .
O84 W13 O25 W11 -171.3(14) . .
O54 W13 O25 W11 -69.6(14) . .
O31 W13 O25 W11 22(3) . .
O13 W13 O25 W11 90.6(14) . .
O55 W13 O25 W11 3.8(12) . .
Cs3 W13 O25 W11 -79.7(17) 2_566 .
Cs5 W13 O25 W11 125.2(17) . .
O84 W13 O25 Cs5 63.5(11) . .
O54 W13 O25 Cs5 165.2(9) . .
O31 W13 O25 Cs5 -103(3) . .
O13 W13 O25 Cs5 -34.6(9) . .
O55 W13 O25 Cs5 -121.4(9) . .
Cs3 W13 O25 Cs5 155.1(4) 2_566 .
O11 W11 O25 W13 172.0(14) . .
O12 W11 O25 W13 -91.1(14) . .
O23 W11 O25 W13 70.0(15) . .
O113 W11 O25 W13 -18(3) . .
O55 W11 O25 W13 -3.9(12) . .
Cs1 W11 O25 W13 -137.3(9) 1_545 .
Cs5 W11 O25 W13 -124.2(18) . .
O11 W11 O25 Cs5 -63.8(11) . .
O12 W11 O25 Cs5 33.1(9) . .
O23 W11 O25 Cs5 -165.8(11) . .
O113 W11 O25 Cs5 106(2) . .
O55 W11 O25 Cs5 120.3(10) . .
Cs1 W11 O25 Cs5 -13.1(14) 1_545 .
O82 W4 O39 W8 -169.6(15) . .
O38 W4 O39 W8 -69.5(15) . .
O71 W4 O39 W8 90.3(15) . .
O8 W4 O39 W8 23(3) . .
O41 W4 O39 W8 4.7(13) . .
Cs1 W4 O39 W8 141.8(13) . .
O48 W8 O39 W4 172.7(15) . .
O40 W8 O39 W4 69.3(16) . .
O47 W8 O39 W4 -91.2(15) . .
O4 W8 O39 W4 -24(3) . .
O41 W8 O39 W4 -4.7(13) . .
O40 W8 O48 Cs7 126(2) . 1_455
O39 W8 O48 Cs7 32(2) . 1_455
O47 W8 O48 Cs7 -55(2) . 1_455
O4 W8 O48 Cs7 -141(2) . 1_455
O41 W8 O48 Cs7 58(11) . 1_455
O40 W8 O48 Cs6 -179.1(10) . .
O39 W8 O48 Cs6 87.0(12) . .
O47 W8 O48 Cs6 -0.4(12) . .
O4 W8 O48 Cs6 -86.1(11) . .
O41 W8 O48 Cs6 113(10) . .
O41 Si1 O50 Nb1 -58.1(18) . .
O6 Si1 O50 Nb1 61.3(18) . .
O35 Si1 O50 Nb1 -176.5(14) . .
O41 Si1 O50 W1 178.7(12) . .
O6 Si1 O50 W1 -62.0(17) . .
O35 Si1 O50 W1 60.2(18) . .
O41 Si1 O50 W7 61.3(17) . .
O6 Si1 O50 W7 -179.4(13) . .
O35 Si1 O50 W7 -57.2(18) . .
O7 Nb1 O50 Si1 44.1(17) . .
O22 Nb1 O50 Si1 -145(4) . .
O73 Nb1 O50 Si1 -47.6(16) . .
O42 Nb1 O50 Si1 134.5(18) . .
O5 Nb1 O50 Si1 -136.1(18) . .
Cs3 Nb1 O50 Si1 -92.3(15) 2_566 .
O7 Nb1 O50 W1 -179.5(10) . .
O22 Nb1 O50 W1 -9(5) . .
O73 Nb1 O50 W1 88.7(9) . .
O42 Nb1 O50 W1 -89.1(10) . .
O5 Nb1 O50 W1 0.3(8) . .
Cs3 Nb1 O50 W1 44.1(7) 2_566 .
O7 Nb1 O50 W7 -88.9(10) . .
O22 Nb1 O50 W7 82(5) . .
O73 Nb1 O50 W7 179.4(9) . .
O42 Nb1 O50 W7 1.6(8) . .
O5 Nb1 O50 W7 91.0(9) . .
Cs3 Nb1 O50 W7 134.8(5) 2_566 .
O2 W1 O50 Si1 -168(4) . .
O5 W1 O50 Si1 135.6(17) . .
O32 W1 O50 Si1 -40.2(16) . .
O3 W1 O50 Si1 42.9(15) . .
O46 W1 O50 Si1 -129.6(16) . .
Cs3 W1 O50 Si1 90.5(14) 2_566 .
Cs4 W1 O50 Si1 -86.0(14) 2_566 .
O2 W1 O50 Nb1 56(5) . .
O5 W1 O50 Nb1 -0.3(9) . .
O32 W1 O50 Nb1 -176.1(11) . .
O3 W1 O50 Nb1 -93.1(10) . .
O46 W1 O50 Nb1 94.5(9) . .
Cs3 W1 O50 Nb1 -45.4(7) 2_566 .
Cs4 W1 O50 Nb1 138.0(6) 2_566 .
O2 W1 O50 W7 -36(5) . .
O5 W1 O50 W7 -92.5(10) . .
O32 W1 O50 W7 91.7(10) . .
O3 W1 O50 W7 174.7(9) . .
O46 W1 O50 W7 2.3(7) . .
Cs3 W1 O50 W7 -137.6(5) 2_566 .
Cs4 W1 O50 W7 45.8(6) 2_566 .
O1 W7 O50 Si1 173(7) . .
O4 W7 O50 Si1 -43.3(15) . .
O42 W7 O50 Si1 -135.3(17) . .
O46 W7 O50 Si1 130.7(16) . .
O45 W7 O50 Si1 43.2(16) . .
Cs4 W7 O50 Si1 88.7(14) 2_566 .
O1 W7 O50 Nb1 -53(8) . .
O4 W7 O50 Nb1 90.3(9) . .
O42 W7 O50 Nb1 -1.7(9) . .
O46 W7 O50 Nb1 -95.7(9) . .
O45 W7 O50 Nb1 176.8(10) . .
Cs4 W7 O50 Nb1 -137.7(6) 2_566 .
O1 W7 O50 W1 40(8) . .
O4 W7 O50 W1 -176.3(9) . .
O42 W7 O50 W1 91.7(10) . .
O46 W7 O50 W1 -2.3(8) . .
O45 W7 O50 W1 -89.8(9) . .
Cs4 W7 O50 W1 -44.3(6) 2_566 .
O48 W8 O47 W16 -129(3) . .
O40 W8 O47 W16 47(5) . .
O39 W8 O47 W16 129(3) . .
O4 W8 O47 W16 -29(3) . .
O41 W8 O47 W16 56(3) . .
O48 W8 O47 Cs6 0.3(11) . .
O40 W8 O47 Cs6 177(3) . .
O39 W8 O47 Cs6 -101.5(10) . .
O4 W8 O47 Cs6 100.6(10) . .
O41 W8 O47 Cs6 -174.3(8) . .
O53 Nb4 O22 Nb1 85(2) . .
O19 Nb4 O22 Nb1 -6(2) . .
O23 Nb4 O22 Nb1 179(2) . .
O54 Nb4 O22 Nb1 -95(2) . .
O55 Nb4 O22 Nb1 -117(5) . .
Cs3 Nb4 O22 Nb1 -49(2) 2_566 .
O7 Nb1 O22 Nb4 -86(2) . .
O73 Nb1 O22 Nb4 7(2) . .
O42 Nb1 O22 Nb4 -180(2) . .
O5 Nb1 O22 Nb4 94(2) . .
O50 Nb1 O22 Nb4 103(4) . .
Cs3 Nb1 O22 Nb4 48.4(19) 2_566 .
O81 W2 O34 W16 -172.3(16) . .
O32 W2 O34 W16 84.6(16) . .
O74 W2 O34 W16 3(4) . .
O36 W2 O34 W16 -72.9(15) . .
O35 W2 O34 W16 -0.1(13) . .
Cs4 W2 O34 W16 124.6(18) 2_566 .
Cs5 W2 O34 W16 171.7(3) 2_566 .
O81 W2 O34 Cs4 63.1(12) . 2_566
O32 W2 O34 Cs4 -40.1(10) . 2_566
O74 W2 O34 Cs4 -121(3) . 2_566
O36 W2 O34 Cs4 162.4(10) . 2_566
O35 W2 O34 Cs4 -124.8(10) . 2_566
Cs5 W2 O34 Cs4 47.0(16) 2_566 2_566
O41 Si1 O35 W16 -61.2(18) . .
O50 Si1 O35 W16 58.8(18) . .
O6 Si1 O35 W16 -178.9(13) . .
O41 Si1 O35 W3 62.9(18) . .
O50 Si1 O35 W3 -177.0(14) . .
O6 Si1 O35 W3 -54.8(18) . .
O41 Si1 O35 W2 178.8(13) . .
O50 Si1 O35 W2 -61.1(18) . .
O6 Si1 O35 W2 61.1(17) . .
O112 W3 O35 Si1 170(6) . .
O70 W3 O35 Si1 -137.2(18) . .
O121 W3 O35 Si1 41.4(17) . .
O36 W3 O35 Si1 130.1(18) . .
O71 W3 O35 Si1 -46.0(16) . .
Cs1 W3 O35 Si1 -55.9(19) . .
Cs5 W3 O35 Si1 111.5(14) 1_565 .
O112 W3 O35 W16 -52(7) . .
O70 W3 O35 W16 0.6(9) . .
O121 W3 O35 W16 179.2(11) . .
O36 W3 O35 W16 -92.1(10) . .
O71 W3 O35 W16 91.8(10) . .
Cs1 W3 O35 W16 81.9(10) . .
Cs5 W3 O35 W16 -110.7(7) 1_565 .
O112 W3 O35 W2 41(7) . .
O70 W3 O35 W2 93.1(10) . .
O121 W3 O35 W2 -88.3(11) . .
O36 W3 O35 W2 0.4(8) . .
O71 W3 O35 W2 -175.7(10) . .
Cs1 W3 O35 W2 174.42(18) . .
Cs5 W3 O35 W2 -18.2(12) 1_565 .
O81 W2 O35 Si1 -180(5) . .
O32 W2 O35 Si1 43.1(16) . .
O34 W2 O35 Si1 135.4(17) . .
O74 W2 O35 Si1 -43.3(16) . .
O36 W2 O35 Si1 -132.0(17) . .
Cs4 W2 O35 Si1 96.1(14) 2_566 .
Cs5 W2 O35 Si1 -37(2) 2_566 .
O81 W2 O35 W16 45(6) . .
O32 W2 O35 W16 -92.2(10) . .
O34 W2 O35 W16 0.1(9) . .
O74 W2 O35 W16 -178.6(10) . .
O36 W2 O35 W16 92.7(10) . .
Cs4 W2 O35 W16 -39.2(7) 2_566 .
Cs5 W2 O35 W16 -172.54(19) 2_566 .
O81 W2 O35 W3 -48(6) . .
O32 W2 O35 W3 174.8(10) . .
O34 W2 O35 W3 -92.9(10) . .
O74 W2 O35 W3 88.4(10) . .
O36 W2 O35 W3 -0.4(8) . .
Cs4 W2 O35 W3 -132.2(5) 2_566 .
Cs5 W2 O35 W3 94.4(9) 2_566 .
O20 Nb6 O18 W19 87.0(14) . .
O10 Nb6 O18 W19 -169.9(13) . .
O19 Nb6 O18 W19 -6(4) . .
O58 Nb6 O18 W19 -76.0(13) . .
O57 Nb6 O18 W19 -1.8(12) . .
Cs3 Nb6 O18 W19 -88.0(14) 2_566 .
O19 Nb4 O53 Nb7 -31(3) . .
O22 Nb4 O53 Nb7 -129(2) . .
O23 Nb4 O53 Nb7 130(3) . .
O54 Nb4 O53 Nb7 52(5) . .
O55 Nb4 O53 Nb7 55(3) . .
Cs3 Nb4 O53 Nb7 -44(3) 2_566 .
O118 Nb7 O53 Nb4 134(3) . .
O20 Nb7 O53 Nb4 31(3) . .
O24 Nb7 O53 Nb4 -126(3) . .
O15 Nb7 O53 Nb4 -43(4) . .
O60 Nb7 O53 Nb4 -55(3) . .
K1 Nb7 O53 Nb4 75(3) . .
O30 W12 O58 Nb6 -169.5(14) . .
O31 W12 O58 Nb6 86.0(13) . .
O17 W12 O58 Nb6 -71.7(13) . .
O90 W12 O58 Nb6 4(4) . .
O57 W12 O58 Nb6 1.5(11) . .
Cs3 W12 O58 Nb6 117.3(16) 2_566 .
O30 W12 O58 Cs3 73.2(12) . 2_566
O31 W12 O58 Cs3 -31.2(10) . 2_566
O17 W12 O58 Cs3 171.0(10) . 2_566
O90 W12 O58 Cs3 -113(3) . 2_566
O57 W12 O58 Cs3 -115.7(10) . 2_566
O20 Nb6 O58 W12 -14(4) . .
O10 Nb6 O58 W12 176.8(13) . .
O19 Nb6 O58 W12 -87.0(13) . .
O18 Nb6 O58 W12 74.2(13) . .
O57 Nb6 O58 W12 -1.6(12) . .
Cs3 Nb6 O58 W12 -117.9(15) 2_566 .
O20 Nb6 O58 Cs3 104(3) . 2_566
O10 Nb6 O58 Cs3 -65.3(9) . 2_566
O19 Nb6 O58 Cs3 30.8(8) . 2_566
O18 Nb6 O58 Cs3 -168.0(9) . 2_566
O57 Nb6 O58 Cs3 116.2(9) . 2_566
O1 W7 O46 W1 -171.4(13) . .
O4 W7 O46 W1 20(3) . .
O42 W7 O46 W1 -70.0(13) . .
O45 W7 O46 W1 89.3(13) . .
O50 W7 O46 W1 3.2(11) . .
Cs4 W7 O46 W1 118.4(15) 2_566 .
O1 W7 O46 Cs4 70.2(10) . 2_566
O4 W7 O46 Cs4 -99(2) . 2_566
O42 W7 O46 Cs4 171.6(10) . 2_566
O45 W7 O46 Cs4 -29.1(10) . 2_566
O50 W7 O46 Cs4 -115.2(9) . 2_566
O2 W1 O46 W7 169.9(13) . .
O5 W1 O46 W7 69.4(13) . .
O32 W1 O46 W7 -87.7(13) . .
O3 W1 O46 W7 -23(3) . .
O50 W1 O46 W7 -3.3(11) . .
Cs3 W1 O46 W7 78.5(14) 2_566 .
Cs4 W1 O46 W7 -121.0(14) 2_566 .
O2 W1 O46 Cs4 -69.1(9) . 2_566
O5 W1 O46 Cs4 -169.6(8) . 2_566
O32 W1 O46 Cs4 33.3(9) . 2_566
O3 W1 O46 Cs4 98(2) . 2_566
O50 W1 O46 Cs4 117.7(8) . 2_566
Cs3 W1 O46 Cs4 -160.5(3) 2_566 2_566
O48 W8 O40 Nb2 -172.1(15) . .
O39 W8 O40 Nb2 -69.4(15) . .
O47 W8 O40 Nb2 12(4) . .
O4 W8 O40 Nb2 86.7(15) . .
O41 W8 O40 Nb2 2.3(13) . .
O92 Nb2 O40 W8 171.5(15) . .
O38 Nb2 O40 W8 68.4(15) . .
O51 Nb2 O40 W8 -10(3) . .
O7 Nb2 O40 W8 -85.6(15) . .
O41 Nb2 O40 W8 -2.3(12) . .
O112 W3 O36 W2 -173.6(15) . .
O70 W3 O36 W2 -73.2(15) . .
O121 W3 O36 W2 84.9(15) . .
O71 W3 O36 W2 9(3) . .
O35 W3 O36 W2 -0.6(12) . .
Cs1 W3 O36 W2 -172.8(3) . .
Cs5 W3 O36 W2 165.0(16) 1_565 .
O81 W2 O36 W3 172.3(15) . .
O32 W2 O36 W3 -12(4) . .
O34 W2 O36 W3 71.2(15) . .
O74 W2 O36 W3 -86.9(15) . .
O35 W2 O36 W3 0.6(12) . .
Cs4 W2 O36 W3 89.4(14) 2_566 .
Cs5 W2 O36 W3 -140.0(11) 2_566 .
O1 W7 O45 W16 126(3) . .
O4 W7 O45 W16 25(3) . .
O42 W7 O45 W16 -56(5) . .
O46 W7 O45 W16 -135(3) . .
O50 W7 O45 W16 -60(3) . .
Cs4 W7 O45 W16 -164(4) 2_566 .
O1 W7 O45 Cs4 -69.4(11) . 2_566
O4 W7 O45 Cs4 -171.1(11) . 2_566
O42 W7 O45 Cs4 109(3) . 2_566
O46 W7 O45 Cs4 29.1(10) . 2_566
O50 W7 O45 Cs4 104.5(9) . 2_566
O80 W6 O52 Nb3 171.8(14) . .
O3 W6 O52 Nb3 -84.5(14) . .
O74 W6 O52 Nb3 -2(4) . .
O72 W6 O52 Nb3 72.5(13) . .
O6 W6 O52 Nb3 1.6(11) . .
Cs3 W6 O52 Nb3 -116.7(16) 2_566 .
Cs5 W6 O52 Nb3 -172.7(3) 2_566 .
O80 W6 O52 Cs3 -71.5(12) . 2_566
O3 W6 O52 Cs3 32.2(10) . 2_566
O74 W6 O52 Cs3 115(3) . 2_566
O72 W6 O52 Cs3 -170.8(10) . 2_566
O6 W6 O52 Cs3 118.3(10) . 2_566
Cs5 W6 O52 Cs3 -56.0(15) 2_566 2_566
O51 Nb3 O52 W6 5(4) . .
O10 Nb3 O52 W6 -176.0(13) . .
O73 Nb3 O52 W6 85.5(13) . .
O9 Nb3 O52 W6 -76.0(13) . .
O6 Nb3 O52 W6 -1.8(12) . .
Cs3 Nb3 O52 W6 116.9(16) 2_566 .
O51 Nb3 O52 Cs3 -112(3) . 2_566
O10 Nb3 O52 Cs3 67.1(9) . 2_566
O73 Nb3 O52 Cs3 -31.4(9) . 2_566
O9 Nb3 O52 Cs3 167.0(9) . 2_566
O6 Nb3 O52 Cs3 -118.7(9) . 2_566
O30 W12 O31 W13 129(3) . .
O58 W12 O31 W13 -129(3) . .
O17 W12 O31 W13 -43(4) . .
O90 W12 O31 W13 31(3) . .
O57 W12 O31 W13 -55(3) . .
Cs3 W12 O31 W13 -160(3) 2_566 .
O30 W12 O31 Cs3 -71.0(11) . 2_566
O58 W12 O31 Cs3 30.5(9) . 2_566
O17 W12 O31 Cs3 117(2) . 2_566
O90 W12 O31 Cs3 -169.0(10) . 2_566
O57 W12 O31 Cs3 104.7(8) . 2_566
O84 W13 O31 W12 -129(3) . .
O25 W13 O31 W12 38(5) . .
O54 W13 O31 W12 129(3) . .
O13 W13 O31 W12 -31(3) . .
O55 W13 O31 W12 55(3) . .
Cs3 W13 O31 W12 160(3) 2_566 .
Cs5 W13 O31 W12 -45(3) . .
O84 W13 O31 Cs3 71.2(11) . 2_566
O25 W13 O31 Cs3 -122(2) . 2_566
O54 W13 O31 Cs3 -30.8(9) . 2_566
O13 W13 O31 Cs3 169.1(9) . 2_566
O55 W13 O31 Cs3 -104.5(8) . 2_566
Cs5 W13 O31 Cs3 155.0(3) . 2_566
O119 W10 O28 W20 -171.3(14) . .
O24 W10 O28 W20 -68.8(16) . .
O113 W10 O28 W20 24(3) . .
O26 W10 O28 W20 89.9(15) . .
O60 W10 O28 W20 6.1(12) . .
Cs1 W10 O28 W20 138.0(9) 1_545 .
O119 W10 O28 Cs7 36(2) . 2_567
O24 W10 O28 Cs7 138(2) . 2_567
O113 W10 O28 Cs7 -129(2) . 2_567
O26 W10 O28 Cs7 -63(2) . 2_567
O60 W10 O28 Cs7 -147(2) . 2_567
Cs1 W10 O28 Cs7 -15(3) 1_545 2_567
O11 W11 O23 Nb4 -174.6(13) . .
O12 W11 O23 Nb4 5(4) . .
O113 W11 O23 Nb4 83.0(14) . .
O25 W11 O23 Nb4 -73.6(14) . .
O55 W11 O23 Nb4 -1.5(12) . .
Cs1 W11 O23 Nb4 133.5(10) 1_545 .
Cs5 W11 O23 Nb4 -87.4(14) . .
O53 Nb4 O23 W11 -85.6(14) . .
O19 Nb4 O23 W11 6(4) . .
O22 Nb4 O23 W11 171.1(13) . .
O54 Nb4 O23 W11 77.2(14) . .
O55 Nb4 O23 W11 1.6(12) . .
Cs3 Nb4 O23 W11 88.5(14) 2_566 .
O14 Si2 O55 Nb4 -179.9(14) . .
O60 Si2 O55 Nb4 60.5(18) . .
O57 Si2 O55 Nb4 -61.1(18) . .
O14 Si2 O55 W11 59.9(17) . .
O60 Si2 O55 W11 -59.8(16) . .
O57 Si2 O55 W11 178.7(13) . .
O14 Si2 O55 W13 -57.7(17) . .
O60 Si2 O55 W13 -177.4(13) . .
O57 Si2 O55 W13 61.0(16) . .
O53 Nb4 O55 Si2 -42.7(16) . .
O19 Nb4 O55 Si2 46.6(16) . .
O22 Nb4 O55 Si2 159(4) . .
O23 Nb4 O55 Si2 -134.9(18) . .
O54 Nb4 O55 Si2 136.4(17) . .
Cs3 Nb4 O55 Si2 92.9(15) 2_566 .
O53 Nb4 O55 W11 91.1(10) . .
O19 Nb4 O55 W11 -179.6(9) . .
O22 Nb4 O55 W11 -67(5) . .
O23 Nb4 O55 W11 -1.1(9) . .
O54 Nb4 O55 W11 -89.8(9) . .
Cs3 Nb4 O55 W11 -133.3(5) 2_566 .
O53 Nb4 O55 W13 -178.2(10) . .
O19 Nb4 O55 W13 -89.0(9) . .
O22 Nb4 O55 W13 24(5) . .
O23 Nb4 O55 W13 89.5(10) . .
O54 Nb4 O55 W13 0.8(8) . .
Cs3 Nb4 O55 W13 -42.7(7) 2_566 .
O11 W11 O55 Si2 -163(6) . .
O12 W11 O55 Si2 -42.3(15) . .
O23 W11 O55 Si2 135.6(16) . .
O113 W11 O55 Si2 43.7(15) . .
O25 W11 O55 Si2 -130.5(16) . .
Cs1 W11 O55 Si2 2.0(18) 1_545 .
Cs5 W11 O55 Si2 -91.9(13) . .
O11 W11 O55 Nb4 63(7) . .
O12 W11 O55 Nb4 -176.6(9) . .
O23 W11 O55 Nb4 1.2(9) . .
O113 W11 O55 Nb4 -90.6(9) . .
O25 W11 O55 Nb4 95.1(9) . .
Cs1 W11 O55 Nb4 -132.4(5) 1_545 .
Cs5 W11 O55 Nb4 133.7(6) . .
O11 W11 O55 W13 -30(7) . .
O12 W11 O55 W13 90.7(8) . .
O23 W11 O55 W13 -91.4(10) . .
O113 W11 O55 W13 176.7(9) . .
O25 W11 O55 W13 2.5(8) . .
Cs1 W11 O55 W13 135.0(4) 1_545 .
Cs5 W11 O55 W13 41.1(6) . .
O84 W13 O55 Si2 173(7) . .
O25 W13 O55 Si2 129.6(16) . .
O54 W13 O55 Si2 -136.4(16) . .
O31 W13 O55 Si2 -43.7(15) . .
O13 W13 O55 Si2 41.8(14) . .
Cs3 W13 O55 Si2 -92.0(13) 2_566 .
Cs5 W13 O55 Si2 88.9(13) . .
O84 W13 O55 Nb4 -51(8) . .
O25 W13 O55 Nb4 -94.9(10) . .
O54 W13 O55 Nb4 -0.9(8) . .
O31 W13 O55 Nb4 91.8(9) . .
O13 W13 O55 Nb4 177.3(10) . .
Cs3 W13 O55 Nb4 43.5(7) 2_566 .
Cs5 W13 O55 Nb4 -135.6(6) . .
O84 W13 O55 W11 41(8) . .
O25 W13 O55 W11 -2.7(8) . .
O54 W13 O55 W11 91.3(9) . .
O31 W13 O55 W11 -176.0(9) . .
O13 W13 O55 W11 -90.5(9) . .
Cs3 W13 O55 W11 135.7(5) 2_566 .
Cs5 W13 O55 W11 -43.4(6) . .
O88 W9 O16 W19 -125(3) . .
O29 W9 O16 W19 -24(3) . .
O76 W9 O16 W19 132(3) . .
O110 W9 O16 W19 50(4) . .
O14 W9 O16 W19 59(3) . .
Cs2 W9 O16 W19 -82(3) 2_567 .
O118 Nb7 O15 W20 169.0(15) . .
O20 Nb7 O15 W20 -87.3(15) . .
O24 Nb7 O15 W20 69.3(16) . .
O53 Nb7 O15 W20 -14(3) . .
O60 Nb7 O15 W20 -1.6(13) . .
K1 Nb7 O15 W20 -138.2(15) . .
O10 Nb6 O20 Nb7 134(3) . .
O19 Nb6 O20 Nb7 38(3) . .
O18 Nb6 O20 Nb7 -122(3) . .
O58 Nb6 O20 Nb7 -35(5) . .
O57 Nb6 O20 Nb7 -47(3) . .
Cs3 Nb6 O20 Nb7 53(3) 2_566 .
O10 Nb6 O20 K1 -28.0(12) . .
O19 Nb6 O20 K1 -124.1(10) . .
O18 Nb6 O20 K1 76.0(10) . .
O58 Nb6 O20 K1 163(3) . .
O57 Nb6 O20 K1 151.2(10) . .
Cs3 Nb6 O20 K1 -109.2(9) 2_566 .
O118 Nb7 O20 Nb6 -135(3) . .
O24 Nb7 O20 Nb6 35(5) . .
O15 Nb7 O20 Nb6 119(3) . .
O53 Nb7 O20 Nb6 -37(3) . .
O60 Nb7 O20 Nb6 46(3) . .
K1 Nb7 O20 Nb6 -163(3) . .
O118 Nb7 O20 K1 27.4(12) . .
O24 Nb7 O20 K1 -162(2) . .
O15 Nb7 O20 K1 -78.2(9) . .
O53 Nb7 O20 K1 125.9(9) . .
O60 Nb7 O20 K1 -151.6(9) . .
O84 W13 O54 Nb4 175.6(13) . .
O25 W13 O54 Nb4 74.8(13) . .
O31 W13 O54 Nb4 -83.2(13) . .
O13 W13 O54 Nb4 -4(3) . .
O55 W13 O54 Nb4 1.1(10) . .
Cs3 W13 O54 Nb4 -113.9(13) 2_566 .
Cs5 W13 O54 Nb4 90.8(12) . .
O84 W13 O54 Cs3 -70.5(11) . 2_566
O25 W13 O54 Cs3 -171.2(9) . 2_566
O31 W13 O54 Cs3 30.8(9) . 2_566
O13 W13 O54 Cs3 110(3) . 2_566
O55 W13 O54 Cs3 115.0(9) . 2_566
Cs5 W13 O54 Cs3 -155.3(3) . 2_566
O53 Nb4 O54 W13 2(4) . .
O19 Nb4 O54 W13 84.9(13) . .
O22 Nb4 O54 W13 -176.8(12) . .
O23 Nb4 O54 W13 -76.9(13) . .
O55 Nb4 O54 W13 -1.2(11) . .
Cs3 Nb4 O54 W13 114.1(14) 2_566 .
O53 Nb4 O54 Cs3 -112(3) . 2_566
O19 Nb4 O54 Cs3 -29.2(8) . 2_566
O22 Nb4 O54 Cs3 69.1(9) . 2_566
O23 Nb4 O54 Cs3 168.9(9) . 2_566
O55 Nb4 O54 Cs3 -115.3(9) . 2_566
O10 Nb3 O51 Nb2 -127(2) . .
O73 Nb3 O51 Nb2 -28(3) . .
O9 Nb3 O51 Nb2 132(3) . .
O52 Nb3 O51 Nb2 52(5) . .
O6 Nb3 O51 Nb2 59(3) . .
Cs3 Nb3 O51 Nb2 -44(3) 2_566 .
O10 Nb3 O51 K1 20.8(11) . .
O73 Nb3 O51 K1 119.9(9) . .
O9 Nb3 O51 K1 -80.3(10) . .
O52 Nb3 O51 K1 -160(3) . .
O6 Nb3 O51 K1 -153.7(9) . .
Cs3 Nb3 O51 K1 104.2(10) 2_566 .
O92 Nb2 O51 Nb3 130(3) . .
O40 Nb2 O51 Nb3 -49(4) . .
O38 Nb2 O51 Nb3 -127(3) . .
O7 Nb2 O51 Nb3 27(3) . .
O41 Nb2 O51 Nb3 -56(2) . .
O92 Nb2 O51 K1 -19.0(11) . .
O40 Nb2 O51 K1 162.3(19) . .
O38 Nb2 O51 K1 84.1(9) . .
O7 Nb2 O51 K1 -121.9(8) . .
O41 Nb2 O51 K1 155.0(8) . .
O119 W10 O24 Nb7 172.5(16) . .
O28 W10 O24 Nb7 70.3(17) . .
O113 W10 O24 Nb7 -87.1(17) . .
O26 W10 O24 Nb7 -16(4) . .
O60 W10 O24 Nb7 -2.6(14) . .
Cs1 W10 O24 Nb7 -137.1(11) 1_545 .
O118 Nb7 O24 W10 -175.7(16) . .
O20 Nb7 O24 W10 14(4) . .
O15 Nb7 O24 W10 -70.4(17) . .
O53 Nb7 O24 W10 84.7(16) . .
O60 Nb7 O24 W10 2.6(14) . .
K1 Nb7 O24 W10 -137.5(12) . .
W7 O45 W16 O120 -124(3) . .
Cs4 O45 W16 O120 70.9(12) 2_566 .
W7 O45 W16 O34 132(3) . .
Cs4 O45 W16 O34 -32.6(9) 2_566 .
W7 O45 W16 O47 -26(3) . .
Cs4 O45 W16 O47 169.6(10) 2_566 .
W7 O45 W16 O70 58(5) . .
Cs4 O45 W16 O70 -107(3) 2_566 .
W7 O45 W16 O35 60(3) . .
Cs4 O45 W16 O35 -105.2(9) 2_566 .
W7 O45 W16 Cs4 -160.5(19) . 1_465
Cs4 O45 W16 Cs4 34.7(16) 2_566 1_465
W7 O45 W16 Cs4 165(3) . 2_566
W7 O45 W16 Cs6 -85(3) . .
Cs4 O45 W16 Cs6 109.8(6) 2_566 .
W2 O34 W16 O120 171.2(15) . .
Cs4 O34 W16 O120 -66.2(12) 2_566 .
W2 O34 W16 O45 -85.9(16) . .
Cs4 O34 W16 O45 36.7(10) 2_566 .
W2 O34 W16 O47 -8(4) . .
Cs4 O34 W16 O47 115(2) 2_566 .
W2 O34 W16 O70 73.6(16) . .
Cs4 O34 W16 O70 -163.8(10) 2_566 .
W2 O34 W16 O35 0.1(13) . .
Cs4 O34 W16 O35 122.7(10) 2_566 .
W2 O34 W16 Cs4 128.5(15) . 1_465
Cs4 O34 W16 Cs4 -108.9(8) 2_566 1_465
W2 O34 W16 Cs4 -122.6(18) . 2_566
W2 O34 W16 Cs6 170.1(5) . .
Cs4 O34 W16 Cs6 -67.4(13) 2_566 .
W8 O47 W16 O120 132(3) . .
Cs6 O47 W16 O120 -0.4(11) . .
W8 O47 W16 O45 29(3) . .
Cs6 O47 W16 O45 -103.5(9) . .
W8 O47 W16 O34 -49(5) . .
Cs6 O47 W16 O34 178(2) . .
W8 O47 W16 O70 -129(3) . .
Cs6 O47 W16 O70 97.8(8) . .
W8 O47 W16 O35 -56(3) . .
Cs6 O47 W16 O35 171.0(8) . .
W8 O47 W16 Cs4 -179(2) . 1_465
Cs6 O47 W16 Cs4 48.1(7) . 1_465
W8 O47 W16 Cs4 42(3) . 2_566
Cs6 O47 W16 Cs4 -90.6(9) . 2_566
W8 O47 W16 Cs6 133(3) . .
Si1 O35 W16 O120 161(6) . .
W3 O35 W16 O120 24(7) . .
W2 O35 W16 O120 -67(7) . .
Si1 O35 W16 O45 -43.4(16) . .
W3 O35 W16 O45 -179.9(10) . .
W2 O35 W16 O45 88.7(10) . .
Si1 O35 W16 O34 -132.2(17) . .
W3 O35 W16 O34 91.3(10) . .
W2 O35 W16 O34 -0.1(9) . .
Si1 O35 W16 O47 44.9(16) . .
W3 O35 W16 O47 -91.6(9) . .
W2 O35 W16 O47 177.0(9) . .
Si1 O35 W16 O70 135.9(18) . .
W3 O35 W16 O70 -0.6(9) . .
W2 O35 W16 O70 -92.0(10) . .
Si1 O35 W16 Cs4 163.5(11) . 1_465
W3 O35 W16 Cs4 27.0(10) . 1_465
W2 O35 W16 Cs4 -64.4(8) . 1_465
Si1 O35 W16 Cs4 -94.5(14) . 2_566
W3 O35 W16 Cs4 129.0(6) . 2_566
W2 O35 W16 Cs4 37.6(7) . 2_566
Si1 O35 W16 Cs6 59(2) . .
W3 O35 W16 Cs6 -77.8(12) . .
W2 O35 W16 Cs6 -169.3(4) . .
Nb3 O9 W15 O111 -176.6(13) . .
K2 O9 W15 O111 66.2(12) 2_567 .
Nb3 O9 W15 O8 79.9(14) . .
K2 O9 W15 O8 -37.3(10) 2_567 .
Nb3 O9 W15 O121 1(4) . .
K2 O9 W15 O121 -116(3) 2_567 .
Nb3 O9 W15 O72 -76.1(13) . .
K2 O9 W15 O72 166.7(10) 2_567 .
Nb3 O9 W15 O6 -2.2(11) . .
K2 O9 W15 O6 -119.4(10) 2_567 .
Nb3 O9 W15 K2 117.2(16) . 2_567
Nb3 O9 W15 Cs2 140.4(11) . .
K2 O9 W15 Cs2 23.2(7) 2_567 .
W4 O8 W15 O111 126(3) . .
K2 O8 W15 O111 -62.1(11) 2_567 .
Cs2 O8 W15 O111 -5.6(10) . .
W4 O8 W15 O9 -135(3) . .
K2 O8 W15 O9 37.6(10) 2_567 .
Cs2 O8 W15 O9 94.0(8) . .
W4 O8 W15 O121 24(3) . .
K2 O8 W15 O121 -163.6(11) 2_567 .
Cs2 O8 W15 O121 -107.1(9) . .
W4 O8 W15 O72 -50(4) . .
K2 O8 W15 O72 122(2) 2_567 .
Cs2 O8 W15 O72 178.4(19) . .
W4 O8 W15 O6 -61(3) . .
K2 O8 W15 O6 111.5(9) 2_567 .
Cs2 O8 W15 O6 167.9(7) . .
W4 O8 W15 K2 -172(4) . 2_567
Cs2 O8 W15 K2 56.5(6) . 2_567
W4 O8 W15 Cs2 131(3) . .
K2 O8 W15 Cs2 -56.5(6) 2_567 .
Si1 O6 W15 O111 178(7) . .
Nb3 O6 W15 O111 42(7) . .
W6 O6 W15 O111 -50(7) . .
Si1 O6 W15 O9 137.7(17) . .
Nb3 O6 W15 O9 1.7(9) . .
W6 O6 W15 O9 -91.1(9) . .
Si1 O6 W15 O8 46.3(16) . .
Nb3 O6 W15 O8 -89.6(10) . .
W6 O6 W15 O8 177.6(9) . .
Si1 O6 W15 O121 -41.2(17) . .
Nb3 O6 W15 O121 -177.2(11) . .
W6 O6 W15 O121 90.0(10) . .
Si1 O6 W15 O72 -129.2(17) . .
Nb3 O6 W15 O72 94.8(9) . .
W6 O6 W15 O72 2.0(7) . .
Si1 O6 W15 K2 93.7(14) . 2_567
Nb3 O6 W15 K2 -42.2(8) . 2_567
W6 O6 W15 K2 -135.0(5) . 2_567
Si1 O6 W15 Cs2 63.1(18) . .
Nb3 O6 W15 Cs2 -72.8(11) . .
W6 O6 W15 Cs2 -165.6(3) . .
W10 O26 W18 O115 -132(4) . .
Cs1 O26 W18 O115 -39.2(11) 1_545 .
W10 O26 W18 O110 127(4) . .
Cs1 O26 W18 O110 -140.0(8) 1_545 .
W10 O26 W18 O12 -33(4) . .
Cs1 O26 W18 O12 60.3(8) 1_545 .
W10 O26 W18 O83 43(6) . .
Cs1 O26 W18 O83 136(3) 1_545 .
W10 O26 W18 O14 53(4) . .
Cs1 O26 W18 O14 146.4(7) 1_545 .
W10 O26 W18 Cs1 -93(4) . 1_545
W10 O26 W18 Cs7 170(3) . 1_545
Cs1 O26 W18 Cs7 -97.3(6) 1_545 1_545
W10 O26 W18 Cs5 -41(4) . .
Cs1 O26 W18 Cs5 51.7(11) 1_545 .
W10 O26 W18 Cs6 169.2(18) . 1_645
Cs1 O26 W18 Cs6 -97.6(19) 1_545 1_645
W10 O26 W18 Cs2 -160(4) . 1_545
Cs1 O26 W18 Cs2 -67.3(4) 1_545 1_545
W11 O12 W18 O115 133(3) . .
Cs5 O12 W18 O115 -70.4(11) . .
Cs1 O12 W18 O115 41.5(10) 1_545 .
W11 O12 W18 O26 32(3) . .
Cs5 O12 W18 O26 -172.2(10) . .
Cs1 O12 W18 O26 -60.3(9) 1_545 .
W11 O12 W18 O110 -46(5) . .
Cs5 O12 W18 O110 111(3) . .
Cs1 O12 W18 O110 -138(3) 1_545 .
W11 O12 W18 O83 -127(3) . .
Cs5 O12 W18 O83 29.4(9) . .
Cs1 O12 W18 O83 141.3(8) 1_545 .
W11 O12 W18 O14 -53(3) . .
Cs5 O12 W18 O14 103.2(8) . .
Cs1 O12 W18 O14 -144.9(7) 1_545 .
W11 O12 W18 Cs1 92(3) . 1_545
Cs5 O12 W18 Cs1 -111.9(7) . 1_545
W11 O12 W18 Cs7 165.1(15) . 1_545
Cs5 O12 W18 Cs7 -38.8(18) . 1_545
Cs1 O12 W18 Cs7 73.1(14) 1_545 1_545
W11 O12 W18 Cs5 -156(3) . .
Cs1 O12 W18 Cs5 111.9(7) 1_545 .
W11 O12 W18 Cs6 -159(2) . 1_645
Cs5 O12 W18 Cs6 -2.5(9) . 1_645
Cs1 O12 W18 Cs6 109.4(4) 1_545 1_645
W11 O12 W18 Cs2 112(2) . 1_545
Cs5 O12 W18 Cs2 -92.2(7) . 1_545
Cs1 O12 W18 Cs2 19.8(8) 1_545 1_545
Si2 O14 W18 O115 177(6) . .
W9 O14 W18 O115 -48(7) . .
W17 O14 W18 O115 42(7) . .
Si2 O14 W18 O26 -41.8(16) . .
W9 O14 W18 O26 93.1(10) . .
W17 O14 W18 O26 -176.6(10) . .
Si2 O14 W18 O110 -133.8(17) . .
W9 O14 W18 O110 1.1(8) . .
W17 O14 W18 O110 91.4(9) . .
Si2 O14 W18 O12 43.4(15) . .
W9 O14 W18 O12 178.4(9) . .
W17 O14 W18 O12 -91.4(8) . .
Si2 O14 W18 O83 134.2(17) . .
W9 O14 W18 O83 -90.9(10) . .
W17 O14 W18 O83 -0.6(9) . .
Si2 O14 W18 Cs1 -0.2(19) . 1_545
W9 O14 W18 Cs1 134.8(4) . 1_545
W17 O14 W18 Cs1 -135.0(4) . 1_545
Si2 O14 W18 Cs7 -155.8(12) . 1_545
W9 O14 W18 Cs7 -20.8(8) . 1_545
W17 O14 W18 Cs7 69.4(7) . 1_545
Si2 O14 W18 Cs5 93.4(14) . .
W9 O14 W18 Cs5 -131.6(5) . .
W17 O14 W18 Cs5 -41.4(6) . .
Si2 O14 W18 Cs6 161.3(13) . 1_645
W9 O14 W18 Cs6 -63.8(7) . 1_645
W17 O14 W18 Cs6 26.5(7) . 1_645
Si2 O14 W18 Cs2 -114.9(13) . 1_545
W9 O14 W18 Cs2 20.0(13) . 1_545
W17 O14 W18 Cs2 110.2(8) . 1_545
W13 O13 W17 O89 -135(3) . .
Cs5 O13 W17 O89 62.9(11) . .
W13 O13 W17 O76 49(5) . .
Cs5 O13 W17 O76 -113(3) . .
W13 O13 W17 O83 128(3) . .
Cs5 O13 W17 O83 -34.3(10) . .
W13 O13 W17 O90 -33(3) . .
Cs5 O13 W17 O90 165.4(9) . .
W13 O13 W17 O14 53(3) . .
Cs5 O13 W17 O14 -108.9(8) . .
W13 O13 W17 Cs5 162(3) . .
W13 O13 W17 Cs6 162(2) . 1_645
Cs5 O13 W17 Cs6 0.2(10) . 1_645
Si2 O14 W17 O89 -176(5) . .
W9 O14 W17 O89 48(6) . .
W18 O14 W17 O89 -42(6) . .
Si2 O14 W17 O13 -42.8(16) . .
W9 O14 W17 O13 -178.7(9) . .
W18 O14 W17 O13 91.0(9) . .
Si2 O14 W17 O76 135.7(18) . .
W9 O14 W17 O76 -0.3(9) . .
W18 O14 W17 O76 -90.5(10) . .
Si2 O14 W17 O83 -133.2(18) . .
W9 O14 W17 O83 90.8(10) . .
W18 O14 W17 O83 0.6(9) . .
Si2 O14 W17 O90 46.3(16) . .
W9 O14 W17 O90 -89.6(9) . .
W18 O14 W17 O90 -179.8(9) . .
Si2 O14 W17 Cs5 -89.9(15) . .
W9 O14 W17 Cs5 134.2(5) . .
W18 O14 W17 Cs5 44.0(6) . .
Si2 O14 W17 Cs6 -161.3(13) . 1_645
W9 O14 W17 Cs6 62.7(7) . 1_645
W18 O14 W17 Cs6 -27.5(7) . 1_645
Nb6 O18 W19 O91 174.7(14) . .
Nb6 O18 W19 O16 -6(3) . .
Nb6 O18 W19 O75 -81.9(14) . .
Nb6 O18 W19 O17 75.2(14) . .
Nb6 O18 W19 O57 1.7(12) . .
Nb6 O18 W19 K2 -137.7(10) . .
W9 O16 W19 O91 128(3) . .
W9 O16 W19 O18 -51(4) . .
W9 O16 W19 O75 25(3) . .
W9 O16 W19 O17 -132(3) . .
W9 O16 W19 O57 -59(3) . .
W9 O16 W19 K2 85(3) . .
W12 O17 W19 O91 -173.8(13) . .
W12 O17 W19 O18 -71.8(14) . .
W12 O17 W19 O16 85.3(14) . .
W12 O17 W19 O75 12(3) . .
W12 O17 W19 O57 1.5(12) . .
W12 O17 W19 K2 163.6(6) . .
Si2 O57 W19 O91 167(6) . .
Nb6 O57 W19 O91 -59(7) . .
W12 O57 W19 O91 34(7) . .
Si2 O57 W19 O18 -135.0(17) . .
Nb6 O57 W19 O18 -1.2(9) . .
W12 O57 W19 O18 91.4(9) . .
Si2 O57 W19 O16 41.9(15) . .
Nb6 O57 W19 O16 175.6(10) . .
W12 O57 W19 O16 -91.8(9) . .
Si2 O57 W19 O75 -43.5(15) . .
Nb6 O57 W19 O75 90.3(9) . .
W12 O57 W19 O75 -177.1(9) . .
Si2 O57 W19 O17 132.6(16) . .
Nb6 O57 W19 O17 -93.7(10) . .
W12 O57 W19 O17 -1.0(8) . .
Si2 O57 W19 K2 -30(2) . .
Nb6 O57 W19 K2 103.9(9) . .
W12 O57 W19 K2 -163.5(4) . .
Nb7 O15 W20 O122 -171.9(16) . .
Nb7 O15 W20 O28 -70.3(16) . .
Nb7 O15 W20 O75 87.2(15) . .
Nb7 O15 W20 O29 11(4) . .
Nb7 O15 W20 O60 1.6(13) . .
Nb7 O15 W20 Cs7 -132.9(11) . 2_567
Nb7 O15 W20 Cs2 177.0(4) . 2_567
W10 O28 W20 O122 170.2(15) . .
Cs7 O28 W20 O122 -23.8(11) 2_567 .
W10 O28 W20 O15 69.5(15) . .
Cs7 O28 W20 O15 -124.4(8) 2_567 .
W10 O28 W20 O75 -23(3) . .
Cs7 O28 W20 O75 143(2) 2_567 .
W10 O28 W20 O29 -89.2(15) . .
Cs7 O28 W20 O29 76.8(8) 2_567 .
W10 O28 W20 O60 -6.0(12) . .
Cs7 O28 W20 O60 160.1(8) 2_567 .
W10 O28 W20 Cs7 -166.1(16) . 2_567
W10 O28 W20 Cs2 -142.6(12) . 2_567
Cs7 O28 W20 Cs2 23.5(5) 2_567 2_567
W9 O29 W20 O122 -121(3) . .
Cs2 O29 W20 O122 -6.8(13) 2_567 .
W9 O29 W20 O15 57(5) . .
Cs2 O29 W20 O15 171(3) 2_567 .
W9 O29 W20 O28 139(3) . .
Cs2 O29 W20 O28 -107.3(9) 2_567 .
W9 O29 W20 O75 -21(3) . .
Cs2 O29 W20 O75 93.4(9) 2_567 .
W9 O29 W20 O60 66(3) . .
Cs2 O29 W20 O60 179.5(9) 2_567 .
W9 O29 W20 Cs7 -155(3) . 2_567
Cs2 O29 W20 Cs7 -40.7(5) 2_567 2_567
W9 O29 W20 Cs2 -114(3) . 2_567
Si2 O60 W20 O122 -166(8) . .
W10 O60 W20 O122 -28(9) . .
Nb7 O60 W20 O122 62(9) . .
Si2 O60 W20 O15 130.4(17) . .
W10 O60 W20 O15 -91.6(10) . .
Nb7 O60 W20 O15 -1.1(9) . .
Si2 O60 W20 O28 -133.8(17) . .
W10 O60 W20 O28 4.2(8) . .
Nb7 O60 W20 O28 94.6(10) . .
Si2 O60 W20 O75 39.8(16) . .
W10 O60 W20 O75 177.8(9) . .
Nb7 O60 W20 O75 -91.8(9) . .
Si2 O60 W20 O29 -46.3(16) . .
W10 O60 W20 O29 91.7(10) . .
Nb7 O60 W20 O29 -177.8(10) . .
Si2 O60 W20 Cs7 -107.9(14) . 2_567
W10 O60 W20 Cs7 30.1(11) . 2_567
Nb7 O60 W20 Cs7 120.6(6) . 2_567
Si2 O60 W20 Cs2 -45.7(19) . 2_567
W10 O60 W20 Cs2 92.3(9) . 2_567
Nb7 O60 W20 Cs2 -177.2(3) . 2_567
O111 W15 O72 W6 170.3(13) . .
O9 W15 O72 W6 70.8(13) . .
O8 W15 O72 W6 -14(3) . .
O121 W15 O72 W6 -88.2(14) . .
O6 W15 O72 W6 -3.0(11) . .
K2 W15 O72 W6 86.4(15) 2_567 .
Cs2 W15 O72 W6 163.9(5) . .
O80 W6 O72 W15 -171.1(14) . .
O52 W6 O72 W15 -70.8(14) . .
O3 W6 O72 W15 23(3) . .
O74 W6 O72 W15 89.5(14) . .
O6 W6 O72 W15 2.9(11) . .
Cs3 W6 O72 W15 -81.0(14) 2_566 .
Cs5 W6 O72 W15 144.0(10) 2_566 .
O7 Nb1 O73 Nb3 -25(2) . .
O22 Nb1 O73 Nb3 -129(2) . .
O42 Nb1 O73 Nb3 69(4) . .
O5 Nb1 O73 Nb3 138(2) . .
O50 Nb1 O73 Nb3 64(2) . .
Cs3 Nb1 O73 Nb3 169(3) 2_566 .
O7 Nb1 O73 Cs3 166.1(9) . 2_566
O22 Nb1 O73 Cs3 62.6(10) . 2_566
O42 Nb1 O73 Cs3 -99(3) . 2_566
O5 Nb1 O73 Cs3 -30.3(8) . 2_566
O50 Nb1 O73 Cs3 -104.8(9) . 2_566
O51 Nb3 O73 Nb1 25(2) . .
O10 Nb3 O73 Nb1 128(2) . .
O9 Nb3 O73 Nb1 -75(4) . .
O52 Nb3 O73 Nb1 -139(2) . .
O6 Nb3 O73 Nb1 -64(2) . .
Cs3 Nb3 O73 Nb1 -169(3) 2_566 .
O51 Nb3 O73 Cs3 -165.8(9) . 2_566
O10 Nb3 O73 Cs3 -63.0(10) . 2_566
O9 Nb3 O73 Cs3 94(3) . 2_566
O52 Nb3 O73 Cs3 30.4(8) . 2_566
O6 Nb3 O73 Cs3 105.3(8) . 2_566
O91 W19 O75 W20 -127(3) . .
O18 W19 O75 W20 131(3) . .
O16 W19 O75 W20 -27(3) . .
O17 W19 O75 W20 48(5) . .
O57 W19 O75 W20 57(3) . .
K2 W19 O75 W20 -113(3) . .
O122 W20 O75 W19 127(3) . .
O15 W20 O75 W19 -133(3) . .
O28 W20 O75 W19 -40(5) . .
O29 W20 O75 W19 26(3) . .
O60 W20 O75 W19 -56(3) . .
Cs7 W20 O75 W19 93(3) 2_567 .
Cs2 W20 O75 W19 82(3) 2_567 .
O112 W3 O70 W16 170.6(16) . .
O121 W3 O70 W16 -4(4) . .
O36 W3 O70 W16 73.3(15) . .
O71 W3 O70 W16 -83.9(15) . .
O35 W3 O70 W16 -0.8(13) . .
Cs1 W3 O70 W16 -138.1(13) . .
Cs5 W3 O70 W16 131.9(11) 1_565 .
O112 W3 O70 Cs4 32.3(17) . 1_465
O121 W3 O70 Cs4 -143(3) . 1_465
O36 W3 O70 Cs4 -65.0(14) . 1_465
O71 W3 O70 Cs4 137.8(14) . 1_465
O35 W3 O70 Cs4 -139.1(16) . 1_465
Cs1 W3 O70 Cs4 83.6(13) . 1_465
Cs5 W3 O70 Cs4 -6.4(16) 1_565 1_465
O120 W16 O70 W3 -175.1(16) . .
O45 W16 O70 W3 3(4) . .
O34 W16 O70 W3 -71.8(15) . .
O47 W16 O70 W3 85.9(15) . .
O35 W16 O70 W3 0.9(13) . .
Cs4 W16 O70 W3 -150.3(19) 1_465 .
Cs4 W16 O70 W3 -87.0(15) 2_566 .
Cs6 W16 O70 W3 146.4(13) . .
O120 W16 O70 Cs4 -24.9(12) . 1_465
O45 W16 O70 Cs4 153(3) . 1_465
O34 W16 O70 Cs4 78.5(9) . 1_465
O47 W16 O70 Cs4 -123.8(9) . 1_465
O35 W16 O70 Cs4 151.1(10) . 1_465
Cs4 W16 O70 Cs4 63.3(10) 2_566 1_465
Cs6 W16 O70 Cs4 -63.3(6) . 1_465
O81 W2 O74 W6 -127(3) . .
O32 W2 O74 W6 -25(3) . .
O34 W2 O74 W6 57(4) . .
O36 W2 O74 W6 133(3) . .
O35 W2 O74 W6 60(3) . .
Cs4 W2 O74 W6 -43(4) 2_566 .
Cs5 W2 O74 W6 -115(3) 2_566 .
O81 W2 O74 Cs5 -12.2(11) . 2_566
O32 W2 O74 Cs5 90.1(10) . 2_566
O34 W2 O74 Cs5 172(2) . 2_566
O36 W2 O74 Cs5 -111.7(9) . 2_566
O35 W2 O74 Cs5 175.5(8) . 2_566
Cs4 W2 O74 Cs5 72.4(13) 2_566 2_566
O80 W6 O74 W2 129(3) . .
O52 W6 O74 W2 -57(5) . .
O3 W6 O74 W2 26(3) . .
O72 W6 O74 W2 -133(3) . .
O6 W6 O74 W2 -61(3) . .
Cs3 W6 O74 W2 38(4) 2_566 .
Cs5 W6 O74 W2 116(3) 2_566 .
O80 W6 O74 Cs5 12.9(11) . 2_566
O52 W6 O74 Cs5 -173(3) . 2_566
O3 W6 O74 Cs5 -89.8(9) . 2_566
O72 W6 O74 Cs5 111.3(9) . 2_566
O6 W6 O74 Cs5 -176.8(8) . 2_566
Cs3 W6 O74 Cs5 -78.1(12) 2_566 2_566
O89 W17 O76 W9 -171.2(16) . .
O13 W17 O76 W9 5(4) . .
O83 W17 O76 W9 -74.5(16) . .
O90 W17 O76 W9 86.5(16) . .
O14 W17 O76 W9 0.4(13) . .
Cs5 W17 O76 W9 -89.0(16) . .
Cs6 W17 O76 W9 -116.6(16) 1_645 .
O88 W9 O76 W17 173.3(16) . .
O29 W9 O76 W17 -2(4) . .
O16 W9 O76 W17 -83.1(16) . .
O110 W9 O76 W17 73.9(16) . .
O14 W9 O76 W17 -0.4(13) . .
Cs2 W9 O76 W17 -177.6(4) 2_567 .
O112 W3 O71 W4 -126(3) . .
O70 W3 O71 W4 133(3) . .
O121 W3 O71 W4 -25(3) . .
O36 W3 O71 W4 50(5) . .
O35 W3 O71 W4 60(3) . .
Cs1 W3 O71 W4 -128(3) . .
Cs5 W3 O71 W4 -97(3) 1_565 .
O112 W3 O71 Cs1 1.7(13) . .
O70 W3 O71 Cs1 -99.0(9) . .
O121 W3 O71 Cs1 103.1(10) . .
O36 W3 O71 Cs1 179(2) . .
O35 W3 O71 Cs1 -171.7(8) . .
Cs5 W3 O71 Cs1 31.4(12) 1_565 .
O82 W4 O71 W3 128(3) . .
O38 W4 O71 W3 -55(5) . .
O39 W4 O71 W3 -133(3) . .
O8 W4 O71 W3 26(3) . .
O41 W4 O71 W3 -59(3) . .
Cs1 W4 O71 W3 127(3) . .
O82 W4 O71 Cs1 0.7(12) . .
O38 W4 O71 Cs1 177(3) . .
O39 W4 O71 Cs1 99.8(9) . .
O8 W4 O71 Cs1 -101.5(9) . .
O41 W4 O71 Cs1 173.6(9) . .
O25 W13 O84 Cs3 137(3) . .
O54 W13 O84 Cs3 45(3) . .
O31 W13 O84 Cs3 -48(3) . .
O13 W13 O84 Cs3 -135(3) . .
O55 W13 O84 Cs3 94(8) . .
Cs3 W13 O84 Cs3 -1(2) 2_566 .
Cs5 W13 O84 Cs3 -180(3) . .
O38 W4 O82 Cs1 -179.5(11) . .
O39 W4 O82 Cs1 -88.6(12) . .
O71 W4 O82 Cs1 -0.7(13) . .
O8 W4 O82 Cs1 86.4(12) . .
O41 W4 O82 Cs1 -127(6) . .
O38 W4 O82 Cs2 90.8(11) . .
O39 W4 O82 Cs2 -178.3(9) . .
O71 W4 O82 Cs2 -90.4(10) . .
O8 W4 O82 Cs2 -3.3(12) . .
O41 W4 O82 Cs2 143(6) . .
Cs1 W4 O82 Cs2 -89.7(12) . .
O52 W6 O80 Cs5 166.5(11) . 2_566
O3 W6 O80 Cs5 72.5(12) . 2_566
O74 W6 O80 Cs5 -15.7(13) . 2_566
O72 W6 O80 Cs5 -101.9(11) . 2_566
O6 W6 O80 Cs5 -134(5) . 2_566
Cs3 W6 O80 Cs5 121.0(10) 2_566 2_566
O32 W2 O81 Cs5 -74.7(13) . 2_566
O34 W2 O81 Cs5 -168.0(10) . 2_566
O74 W2 O81 Cs5 13.8(13) . 2_566
O36 W2 O81 Cs5 103.5(11) . 2_566
O35 W2 O81 Cs5 149(5) . 2_566
Cs4 W2 O81 Cs5 -124.3(10) 2_566 2_566
O32 W2 O81 Cs6 71(3) . 2_476
O34 W2 O81 Cs6 -22(4) . 2_476
O74 W2 O81 Cs6 159(3) . 2_476
O36 W2 O81 Cs6 -111(3) . 2_476
O35 W2 O81 Cs6 -65(8) . 2_476
Cs4 W2 O81 Cs6 21(3) 2_566 2_476
Cs5 W2 O81 Cs6 146(4) 2_566 2_476
O89 W17 O83 W18 171.5(15) . .
O13 W17 O83 W18 -87.1(15) . .
O76 W17 O83 W18 72.4(16) . .
O90 W17 O83 W18 -2(4) . .
O14 W17 O83 W18 -0.9(13) . .
Cs5 W17 O83 W18 -120.6(18) . .
Cs6 W17 O83 W18 139(2) 1_645 .
O89 W17 O83 Cs6 32.6(13) . 1_645
O13 W17 O83 Cs6 133.9(11) . 1_645
O76 W17 O83 Cs6 -66.5(11) . 1_645
O90 W17 O83 Cs6 -141(3) . 1_645
O14 W17 O83 Cs6 -139.8(12) . 1_645
Cs5 W17 O83 Cs6 100.5(11) . 1_645
O89 W17 O83 Cs5 -67.9(11) . .
O13 W17 O83 Cs5 33.5(9) . .
O76 W17 O83 Cs5 -166.9(10) . .
O90 W17 O83 Cs5 118(3) . .
O14 W17 O83 Cs5 119.7(9) . .
Cs6 W17 O83 Cs5 -100.5(11) 1_645 .
O115 W18 O83 W17 -173.1(15) . .
O26 W18 O83 W17 11(4) . .
O110 W18 O83 W17 -72.9(15) . .
O12 W18 O83 W17 86.4(15) . .
O14 W18 O83 W17 0.9(13) . .
Cs1 W18 O83 W17 135.2(10) 1_545 .
Cs7 W18 O83 W17 -120.4(15) 1_545 .
Cs5 W18 O83 W17 118.1(18) . .
Cs6 W18 O83 W17 -138(2) 1_645 .
Cs2 W18 O83 W17 -142.6(11) 1_545 .
O115 W18 O83 Cs6 -35.1(14) . 1_645
O26 W18 O83 Cs6 149(2) . 1_645
O110 W18 O83 Cs6 65.1(11) . 1_645
O12 W18 O83 Cs6 -135.6(11) . 1_645
O14 W18 O83 Cs6 138.9(12) . 1_645
Cs1 W18 O83 Cs6 -86.8(12) 1_545 1_645
Cs7 W18 O83 Cs6 17.6(8) 1_545 1_645
Cs5 W18 O83 Cs6 -103.9(12) . 1_645
Cs2 W18 O83 Cs6 -4.6(13) 1_545 1_645
O115 W18 O83 Cs5 68.8(12) . .
O26 W18 O83 Cs5 -107(3) . .
O110 W18 O83 Cs5 169.0(10) . .
O12 W18 O83 Cs5 -31.7(9) . .
O14 W18 O83 Cs5 -117.2(10) . .
Cs1 W18 O83 Cs5 17.0(13) 1_545 .
Cs7 W18 O83 Cs5 121.5(8) 1_545 .
Cs6 W18 O83 Cs5 103.9(12) 1_645 .
Cs2 W18 O83 Cs5 99.3(7) 1_545 .
O13 W17 O89 Cs4 138(2) . .
O76 W17 O89 Cs4 -43(3) . .
O83 W17 O89 Cs4 -131(2) . .
O90 W17 O89 Cs4 47(3) . .
O14 W17 O89 Cs4 -90(6) . .
Cs5 W17 O89 Cs4 -178(3) . .
Cs6 W17 O89 Cs4 -106(3) 1_645 .
O13 W17 O89 Cs6 -116.1(8) . 1_645
O76 W17 O89 Cs6 62.4(10) . 1_645
O83 W17 O89 Cs6 -25.3(10) . 1_645
O90 W17 O89 Cs6 152.6(8) . 1_645
O14 W17 O89 Cs6 16(6) . 1_645
Cs5 W17 O89 Cs6 -72.5(5) . 1_645
O29 W9 O88 Cs2 -9.4(15) . 2_567
O16 W9 O88 Cs2 79.2(13) . 2_567
O76 W9 O88 Cs2 172.6(12) . 2_567
O110 W9 O88 Cs2 -98.7(13) . 2_567
O14 W9 O88 Cs2 -132(8) . 2_567
O18 W19 O91 K2 109.3(10) . .
O16 W19 O91 K2 -70.3(11) . .
O75 W19 O91 K2 16.8(12) . .
O17 W19 O91 K2 -161.1(10) . .
O57 W19 O91 K2 165(6) . .
O18 W19 O91 K1 42.8(16) . 2_567
O16 W19 O91 K1 -136.8(13) . 2_567
O75 W19 O91 K1 -49.7(15) . 2_567
O17 W19 O91 K1 132.4(14) . 2_567
O57 W19 O91 K1 99(7) . 2_567
K2 W19 O91 K1 -66.5(13) . 2_567
O89 W17 O90 W12 131(2) . .
O13 W17 O90 W12 29(2) . .
O76 W17 O90 W12 -130(2) . .
O83 W17 O90 W12 -56(4) . .
O14 W17 O90 W12 -57(2) . .
Cs5 W17 O90 W12 45(3) . .
Cs6 W17 O90 W12 -176.9(12) 1_645 .
O30 W12 O90 W17 -132(2) . .
O58 W12 O90 W17 54(4) . .
O31 W12 O90 W17 -28(2) . .
O17 W12 O90 W17 130(3) . .
O57 W12 O90 W17 56(2) . .
Cs3 W12 O90 W17 -41(3) 2_566 .
O40 Nb2 O92 Ni 60(6) . .
O38 Nb2 O92 Ni 151(6) . .
O51 Nb2 O92 Ni -119(6) . .
O7 Nb2 O92 Ni -29(6) . .
O41 Nb2 O92 Ni 110(8) . .
Nb2 O92 Ni O118 -92(6) . 2_467
Nb2 O92 Ni O118 88(6) . .
Nb2 O92 Ni O1W 176(6) . .
Nb2 O92 Ni O1W -4(6) . 2_467
Nb2 O92 Ni O92 79(100) . 2_467
Nb2 O92 Ni K1 139(6) . .
Nb2 O92 Ni K1 -41(6) . 2_467
O115 W18 O110 W9 171.7(15) . .
O26 W18 O110 W9 -85.5(15) . .
O12 W18 O110 W9 -9(4) . .
O83 W18 O110 W9 72.3(14) . .
O14 W18 O110 W9 -1.6(12) . .
Cs1 W18 O110 W9 -135.6(10) 1_545 .
Cs7 W18 O110 W9 151.5(19) 1_545 .
Cs5 W18 O110 W9 83.3(14) . .
Cs6 W18 O110 W9 111.9(14) 1_645 .
Cs2 W18 O110 W9 -170.3(15) 1_545 .
O115 W18 O110 Cs7 20.3(13) . 1_545
O26 W18 O110 Cs7 123.1(11) . 1_545
O12 W18 O110 Cs7 -161(2) . 1_545
O83 W18 O110 Cs7 -79.1(10) . 1_545
O14 W18 O110 Cs7 -153.1(11) . 1_545
Cs1 W18 O110 Cs7 73.0(11) 1_545 1_545
Cs5 W18 O110 Cs7 -68.1(12) . 1_545
Cs6 W18 O110 Cs7 -39.6(6) 1_645 1_545
Cs2 W18 O110 Cs7 38.2(6) 1_545 1_545
O88 W9 O110 W18 -174.1(15) . .
O29 W9 O110 W18 84.2(15) . .
O16 W9 O110 W18 11(3) . .
O76 W9 O110 W18 -72.1(15) . .
O14 W9 O110 W18 1.6(12) . .
Cs2 W9 O110 W18 141.3(12) 2_567 .
O88 W9 O110 Cs7 -28.0(15) . 1_545
O29 W9 O110 Cs7 -129.7(13) . 1_545
O16 W9 O110 Cs7 157.1(19) . 1_545
O76 W9 O110 Cs7 74.0(13) . 1_545
O14 W9 O110 Cs7 147.7(13) . 1_545
Cs2 W9 O110 Cs7 -72.6(11) 2_567 1_545
O9 W15 O111 Cs2 -84.2(12) . .
O8 W15 O111 Cs2 7.2(13) . .
O121 W15 O111 Cs2 96.8(12) . .
O72 W15 O111 Cs2 -174.5(10) . .
O6 W15 O111 Cs2 -124(7) . .
K2 W15 O111 Cs2 -37.3(8) 2_567 .
O9 W15 O111 Cs7 -42(8) . .
O8 W15 O111 Cs7 50(8) . .
O121 W15 O111 Cs7 139(8) . .
O72 W15 O111 Cs7 -132(8) . .
O6 W15 O111 Cs7 -81(11) . .
K2 W15 O111 Cs7 5(8) 2_567 .
Cs2 W15 O111 Cs7 42(7) . .
O9 W15 O111 Cs6 116.6(15) . 1_655
O8 W15 O111 Cs6 -152.0(14) . 1_655
O121 W15 O111 Cs6 -62.4(17) . 1_655
O72 W15 O111 Cs6 26.3(16) . 1_655
O6 W15 O111 Cs6 77(7) . 1_655
K2 W15 O111 Cs6 163.5(16) 2_567 1_655
Cs2 W15 O111 Cs6 -159(2) . 1_655
O70 W3 O112 Cs1 90.2(11) . .
O121 W3 O112 Cs1 -91.7(12) . .
O36 W3 O112 Cs1 179.5(10) . .
O71 W3 O112 Cs1 -1.8(13) . .
O35 W3 O112 Cs1 141(6) . .
Cs5 W3 O112 Cs1 -149.9(19) 1_565 .
O70 W3 O112 Cs5 -119.9(14) . 1_565
O121 W3 O112 Cs5 58.2(16) . 1_565
O36 W3 O112 Cs5 -30.6(15) . 1_565
O71 W3 O112 Cs5 148.1(12) . 1_565
O35 W3 O112 Cs5 -70(7) . 1_565
Cs1 W3 O112 Cs5 149.9(19) . 1_565
O1 W7 O42 Nb1 175.9(14) . .
O4 W7 O42 Nb1 -81.7(15) . .
O46 W7 O42 Nb1 76.8(14) . .
O45 W7 O42 Nb1 -2(4) . .
O50 W7 O42 Nb1 2.2(12) . .
Cs4 W7 O42 Nb1 85.6(15) 2_566 .
O7 Nb1 O42 W7 86.9(14) . .
O22 Nb1 O42 W7 -169.6(13) . .
O73 Nb1 O42 W7 -8(4) . .
O5 Nb1 O42 W7 -77.2(14) . .
O50 Nb1 O42 W7 -2.3(12) . .
Cs3 Nb1 O42 W7 -86.5(14) 2_566 .
O26 W18 O115 Cs2 -59.8(18) . 1_545
O110 W18 O115 Cs2 32.9(18) . 1_545
O12 W18 O115 Cs2 -146.8(15) . 1_545
O83 W18 O115 Cs2 121.9(16) . 1_545
O14 W18 O115 Cs2 80(7) . 1_545
Cs1 W18 O115 Cs2 -102.0(17) 1_545 1_545
Cs7 W18 O115 Cs2 50.9(12) 1_545 1_545
Cs5 W18 O115 Cs2 165.3(16) . 1_545
Cs6 W18 O115 Cs2 97.1(16) 1_645 1_545
O26 W18 O115 Cs1 42.2(12) . 1_545
O110 W18 O115 Cs1 134.9(9) . 1_545
O12 W18 O115 Cs1 -44.8(10) . 1_545
O83 W18 O115 Cs1 -136.0(9) . 1_545
O14 W18 O115 Cs1 -178(6) . 1_545
Cs7 W18 O115 Cs1 152.9(12) 1_545 1_545
Cs5 W18 O115 Cs1 -92.7(7) . 1_545
Cs6 W18 O115 Cs1 -160.9(10) 1_645 1_545
Cs2 W18 O115 Cs1 102.0(17) 1_545 1_545
O26 W18 O115 Cs7 -110.7(10) . 1_545
O110 W18 O115 Cs7 -18.0(11) . 1_545
O12 W18 O115 Cs7 162.4(8) . 1_545
O83 W18 O115 Cs7 71.1(11) . 1_545
O14 W18 O115 Cs7 29(7) . 1_545
Cs1 W18 O115 Cs7 -152.9(12) 1_545 1_545
Cs5 W18 O115 Cs7 114.4(7) . 1_545
Cs6 W18 O115 Cs7 46.2(5) 1_645 1_545
Cs2 W18 O115 Cs7 -50.9(12) 1_545 1_545
O11 W11 O113 W10 129(3) . .
O12 W11 O113 W10 32(3) . .
O23 W11 O113 W10 -129(3) . .
O25 W11 O113 W10 -40(4) . .
O55 W11 O113 W10 -54(3) . .
Cs1 W11 O113 W10 92(3) 1_545 .
Cs5 W11 O113 W10 41(3) . .
O11 W11 O113 Cs1 36.9(9) . 1_545
O12 W11 O113 Cs1 -59.8(8) . 1_545
O23 W11 O113 Cs1 139.2(9) . 1_545
O25 W11 O113 Cs1 -133(2) . 1_545
O55 W11 O113 Cs1 -146.6(7) . 1_545
Cs5 W11 O113 Cs1 -50.9(11) . 1_545
O119 W10 O113 W11 -129(3) . .
O24 W10 O113 W11 128(3) . .
O28 W10 O113 W11 36(4) . .
O26 W10 O113 W11 -31(3) . .
O60 W10 O113 W11 53(3) . .
Cs1 W10 O113 W11 -92(3) 1_545 .
O119 W10 O113 Cs1 -37.1(10) . 1_545
O24 W10 O113 Cs1 -139.4(10) . 1_545
O28 W10 O113 Cs1 128(2) . 1_545
O26 W10 O113 Cs1 60.9(9) . 1_545
O60 W10 O113 Cs1 145.0(7) . 1_545
O118 Ni O1W K1 -133.0(11) 2_467 .
O118 Ni O1W K1 47.0(11) . .
O1W Ni O1W K1 18(100) 2_467 .
O92 Ni O1W K1 132.7(11) 2_467 .
O92 Ni O1W K1 -47.3(11) . .
K1 Ni O1W K1 180.0 2_467 .
O20 Nb7 O118 Ni 134(13) . .
O24 Nb7 O118 Ni -42(13) . .
O15 Nb7 O118 Ni -133(13) . .
O53 Nb7 O118 Ni 48(13) . .
O60 Nb7 O118 Ni -53(17) . .
K1 Nb7 O118 Ni 159(13) . .
O118 Ni O118 Nb7 54(100) 2_467 .
O1W Ni O118 Nb7 165(13) . .
O1W Ni O118 Nb7 -15(13) 2_467 .
O92 Ni O118 Nb7 73(13) 2_467 .
O92 Ni O118 Nb7 -107(13) . .
K1 Ni O118 Nb7 -159(13) . .
K1 Ni O118 Nb7 21(13) 2_467 .
O45 W16 O120 Cs6 90.6(14) . .
O34 W16 O120 Cs6 -178.9(12) . .
O47 W16 O120 Cs6 0.6(15) . .
O70 W16 O120 Cs6 -90.2(14) . .
O35 W16 O120 Cs6 -114(6) . .
Cs4 W16 O120 Cs6 -117.3(17) 1_465 .
Cs4 W16 O120 Cs6 139.8(13) 2_566 .
O45 W16 O120 Cs4 -152.1(10) . 1_465
O34 W16 O120 Cs4 -61.6(12) . 1_465
O47 W16 O120 Cs4 117.9(10) . 1_465
O70 W16 O120 Cs4 27.1(12) . 1_465
O35 W16 O120 Cs4 3(7) . 1_465
Cs4 W16 O120 Cs4 -102.9(8) 2_566 1_465
Cs6 W16 O120 Cs4 117.3(17) . 1_465
O24 W10 O119 Cs1 134.1(10) . 1_545
O28 W10 O119 Cs1 -132.8(9) . 1_545
O113 W10 O119 Cs1 41.4(10) . 1_545
O26 W10 O119 Cs1 -42.9(11) . 1_545
O60 W10 O119 Cs1 -161(11) . 1_545
O112 W3 O121 W15 125(3) . .
O70 W3 O121 W15 -60(5) . .
O36 W3 O121 W15 -137(3) . .
O71 W3 O121 W15 20(3) . .
O35 W3 O121 W15 -63(3) . .
Cs1 W3 O121 W15 74(3) . .
Cs5 W3 O121 W15 159(3) 1_565 .
O111 W15 O121 W3 -123(3) . .
O9 W15 O121 W3 59(5) . .
O8 W15 O121 W3 -20(3) . .
O72 W15 O121 W3 137(3) . .
O6 W15 O121 W3 62(3) . .
K2 W15 O121 W3 -38(4) 2_567 .
Cs2 W15 O121 W3 -79(3) . .
O15 W20 O122 Cs7 126.9(13) . 2_567
O28 W20 O122 Cs7 33.4(15) . 2_567
O75 W20 O122 Cs7 -141.5(12) . 2_567
O29 W20 O122 Cs7 -54.0(15) . 2_567
O60 W20 O122 Cs7 65(9) . 2_567
Cs2 W20 O122 Cs7 -61.7(10) 2_567 2_567
O15 W20 O122 K2 -108.2(12) . .
O28 W20 O122 K2 158.3(10) . .
O75 W20 O122 K2 -16.7(12) . .
O29 W20 O122 K2 70.8(12) . .
O60 W20 O122 K2 -171(8) . .
Cs7 W20 O122 K2 124.8(17) 2_567 .
Cs2 W20 O122 K2 63.1(11) 2_567 .
O15 W20 O122 Cs2 -171.3(11) . 2_567
O28 W20 O122 Cs2 95.2(12) . 2_567
O75 W20 O122 Cs2 -79.8(13) . 2_567
O29 W20 O122 Cs2 7.7(15) . 2_567
O60 W20 O122 Cs2 126(8) . 2_567
Cs7 W20 O122 Cs2 61.7(10) 2_567 2_567
W13 O84 Cs3 O11W -46(3) . .
W13 O84 Cs3 O11W 45(3) . 2_566
W13 O84 Cs3 O52 -174(3) . 2_566
W13 O84 Cs3 O42W -111(3) . 2_566
W13 O84 Cs3 O58 -104(3) . 2_566
W13 O84 Cs3 O73 142(2) . 2_566
W13 O84 Cs3 O3 144(3) . 2_566
W13 O84 Cs3 O31 -34(3) . 2_566
W13 O84 Cs3 O19 131(3) . 2_566
W13 O84 Cs3 O54 36(3) . 2_566
W13 O84 Cs3 O5 102(3) . 2_566
W17 O89 Cs4 O15W -44(3) . .
Cs6 O89 Cs4 O15W -150.2(11) 1_645 .
W17 O89 Cs4 O34 -179(3) . 2_566
Cs6 O89 Cs4 O34 74.2(6) 1_645 2_566
W17 O89 Cs4 O120 118(3) . 1_645
Cs6 O89 Cs4 O120 11.9(6) 1_645 1_645
W17 O89 Cs4 O32 -142(3) . 2_566
Cs6 O89 Cs4 O32 111.4(8) 1_645 2_566
W17 O89 Cs4 O45 -136(2) . 2_566
Cs6 O89 Cs4 O45 117.2(6) 1_645 2_566
W17 O89 Cs4 O46 -100(3) . 2_566
Cs6 O89 Cs4 O46 153.2(6) 1_645 2_566
W17 O89 Cs4 O70 76(3) . 1_645
Cs6 O89 Cs4 O70 -30.2(7) 1_645 1_645
W17 O89 Cs4 W2 -172(3) . 2_566
Cs6 O89 Cs4 W2 81.7(5) 1_645 2_566
W17 O89 Cs4 W16 104(2) . 1_645
Cs6 O89 Cs4 W16 -2.1(6) 1_645 1_645
W17 O89 Cs4 W16 -165(2) . 2_566
Cs6 O89 Cs4 W16 88.0(5) 1_645 2_566
W17 O89 Cs4 W1 -113(3) . 2_566
Cs6 O89 Cs4 W1 140.4(6) 1_645 2_566
W13 O25 Cs5 O40W 158(10) . 1_545
W11 O25 Cs5 O40W 24(11) . 1_545
W13 O25 Cs5 O80 -73.7(10) . 2_566
W11 O25 Cs5 O80 152.7(11) . 2_566
W13 O25 Cs5 O13 27.4(8) . .
W11 O25 Cs5 O13 -106.2(12) . .
W13 O25 Cs5 O112 162.0(11) . 1_545
W11 O25 Cs5 O112 28.5(10) . 1_545
W13 O25 Cs5 O83 68.8(10) . .
W11 O25 Cs5 O83 -64.7(10) . .
W13 O25 Cs5 O81 10.0(15) . 2_566
W11 O25 Cs5 O81 -123.5(10) . 2_566
W13 O25 Cs5 O12 109.4(12) . .
W11 O25 Cs5 O12 -24.1(8) . .
W13 O25 Cs5 O74 -44.1(12) . 2_566
W11 O25 Cs5 O74 -177.6(8) . 2_566
W13 O25 Cs5 W17 43.0(8) . .
W11 O25 Cs5 W17 -90.6(9) . .
W11 O25 Cs5 W13 -133.5(17) . .
W13 O25 Cs5 W6 -57.6(9) . 2_566
W11 O25 Cs5 W6 168.9(9) . 2_566
W17 O13 Cs5 O40W -26(2) . 1_545
W13 O13 Cs5 O40W 163(2) . 1_545
W17 O13 Cs5 O80 -142.0(10) . 2_566
W13 O13 Cs5 O80 47.3(9) . 2_566
W17 O13 Cs5 O25 144.9(13) . .
W13 O13 Cs5 O25 -25.8(8) . .
W17 O13 Cs5 O112 91.2(10) . 1_545
W13 O13 Cs5 O112 -79.5(10) . 1_545
W17 O13 Cs5 O83 26.0(8) . .
W13 O13 Cs5 O83 -144.8(13) . .
W17 O13 Cs5 O81 -47.2(9) . 2_566
W13 O13 Cs5 O81 142.0(9) . 2_566
W17 O13 Cs5 O12 85.9(9) . .
W13 O13 Cs5 O12 -84.8(9) . .
W17 O13 Cs5 O74 -94.0(9) . 2_566
W13 O13 Cs5 O74 95.2(9) . 2_566
W13 O13 Cs5 W17 -170.7(16) . .
W17 O13 Cs5 W13 170.7(16) . .
W17 O13 Cs5 W6 -120.0(8) . 2_566
W13 O13 Cs5 W6 69.3(8) . 2_566
W17 O83 Cs5 O40W 122.0(17) . 1_545
W18 O83 Cs5 O40W -108.3(17) . 1_545
Cs6 O83 Cs5 O40W 8.7(16) 1_645 1_545
W17 O83 Cs5 O80 -8.0(15) . 2_566
W18 O83 Cs5 O80 121.7(11) . 2_566
Cs6 O83 Cs5 O80 -121.3(9) 1_645 2_566
W17 O83 Cs5 O25 -66.3(10) . .
W18 O83 Cs5 O25 63.4(10) . .
Cs6 O83 Cs5 O25 -179.5(8) 1_645 .
W17 O83 Cs5 O13 -25.5(8) . .
W18 O83 Cs5 O13 104.2(12) . .
Cs6 O83 Cs5 O13 -138.7(11) 1_645 .
W17 O83 Cs5 O112 -152.3(10) . 1_545
W18 O83 Cs5 O112 -22.5(10) . 1_545
Cs6 O83 Cs5 O112 94.5(7) 1_645 1_545
W17 O83 Cs5 O81 75.5(10) . 2_566
W18 O83 Cs5 O81 -154.8(11) . 2_566
Cs6 O83 Cs5 O81 -37.8(7) 1_645 2_566
W17 O83 Cs5 O12 -106.3(11) . .
W18 O83 Cs5 O12 23.4(7) . .
Cs6 O83 Cs5 O12 140.5(10) 1_645 .
W17 O83 Cs5 O74 47.2(11) . 2_566
W18 O83 Cs5 O74 176.9(8) . 2_566
Cs6 O83 Cs5 O74 -66.1(8) 1_645 2_566
W18 O83 Cs5 W17 129.7(15) . .
Cs6 O83 Cs5 W17 -113.2(12) 1_645 .
W17 O83 Cs5 W13 -41.4(7) . .
W18 O83 Cs5 W13 88.3(9) . .
Cs6 O83 Cs5 W13 -154.7(7) 1_645 .
W17 O83 Cs5 W6 18.4(12) . 2_566
W18 O83 Cs5 W6 148.2(7) . 2_566
Cs6 O83 Cs5 W6 -94.8(6) 1_645 2_566
W11 O12 Cs5 O40W -147(2) . 1_545
W18 O12 Cs5 O40W 45(2) . 1_545
Cs1 O12 Cs5 O40W -51(2) 1_545 1_545
W11 O12 Cs5 O80 21.3(12) . 2_566
W18 O12 Cs5 O80 -146.8(8) . 2_566
Cs1 O12 Cs5 O80 118.0(8) 1_545 2_566
W11 O12 Cs5 O25 25.0(8) . .
W18 O12 Cs5 O25 -143.1(12) . .
Cs1 O12 Cs5 O25 121.7(10) 1_545 .
W11 O12 Cs5 O13 84.5(9) . .
W18 O12 Cs5 O13 -83.6(9) . .
Cs1 O12 Cs5 O13 -178.8(8) 1_545 .
W11 O12 Cs5 O112 -90.1(10) . 1_545
W18 O12 Cs5 O112 101.8(10) . 1_545
Cs1 O12 Cs5 O112 6.6(7) 1_545 1_545
W11 O12 Cs5 O83 145.1(12) . .
W18 O12 Cs5 O83 -23.0(8) . .
Cs1 O12 Cs5 O83 -118.3(9) 1_545 .
W11 O12 Cs5 O81 147.1(8) . 2_566
W18 O12 Cs5 O81 -21.0(12) . 2_566
Cs1 O12 Cs5 O81 -116.2(8) 1_545 2_566
W11 O12 Cs5 O74 84.7(15) . 2_566
W18 O12 Cs5 O74 -83.4(14) . 2_566
Cs1 O12 Cs5 O74 -178.6(9) 1_545 2_566
W11 O12 Cs5 W17 115.1(9) . .
W18 O12 Cs5 W17 -53.0(7) . .
Cs1 O12 Cs5 W17 -148.2(7) 1_545 .
W11 O12 Cs5 W13 53.0(7) . .
W18 O12 Cs5 W13 -115.1(9) . .
Cs1 O12 Cs5 W13 149.7(7) 1_545 .
W11 O12 Cs5 W6 44.4(12) . 2_566
W18 O12 Cs5 W6 -123.7(6) . 2_566
Cs1 O12 Cs5 W6 141.0(4) 1_545 2_566
O89 W17 Cs5 O40W 44.5(18) . 1_545
O13 W17 Cs5 O40W 161.3(18) . 1_545
O76 W17 Cs5 O40W -46.6(19) . 1_545
O83 W17 Cs5 O40W -65.4(18) . 1_545
O90 W17 Cs5 O40W 140.0(19) . 1_545
O14 W17 Cs5 O40W -124.1(16) . 1_545
Cs6 W17 Cs5 O40W -18.5(15) 1_645 1_545
O89 W17 Cs5 O80 -76.0(10) . 2_566
O13 W17 Cs5 O80 40.8(10) . 2_566
O76 W17 Cs5 O80 -167.1(12) . 2_566
O83 W17 Cs5 O80 174.1(11) . 2_566
O90 W17 Cs5 O80 19.5(12) . 2_566
O14 W17 Cs5 O80 115.4(7) . 2_566
Cs6 W17 Cs5 O80 -139.0(5) 1_645 2_566
O89 W17 Cs5 O25 -143.5(10) . .
O13 W17 Cs5 O25 -26.7(10) . .
O76 W17 Cs5 O25 125.4(12) . .
O83 W17 Cs5 O25 106.6(11) . .
O90 W17 Cs5 O25 -48.0(11) . .
O14 W17 Cs5 O25 47.9(7) . .
Cs6 W17 Cs5 O25 153.4(5) 1_645 .
O89 W17 Cs5 O13 -116.8(12) . .
O76 W17 Cs5 O13 152.1(14) . .
O83 W17 Cs5 O13 133.3(13) . .
O90 W17 Cs5 O13 -21.3(14) . .
O14 W17 Cs5 O13 74.6(11) . .
Cs6 W17 Cs5 O13 -179.9(9) 1_645 .
O89 W17 Cs5 O112 141.0(10) . 1_545
O13 W17 Cs5 O112 -102.2(11) . 1_545
O76 W17 Cs5 O112 49.9(13) . 1_545
O83 W17 Cs5 O112 31.1(11) . 1_545
O90 W17 Cs5 O112 -123.5(12) . 1_545
O14 W17 Cs5 O112 -27.6(8) . 1_545
Cs6 W17 Cs5 O112 77.9(6) 1_645 1_545
O89 W17 Cs5 O83 109.9(13) . .
O13 W17 Cs5 O83 -133.3(13) . .
O76 W17 Cs5 O83 18.8(15) . .
O90 W17 Cs5 O83 -154.6(14) . .
O14 W17 Cs5 O83 -58.7(11) . .
Cs6 W17 Cs5 O83 46.9(10) 1_645 .
O89 W17 Cs5 O81 12.7(10) . 2_566
O13 W17 Cs5 O81 129.5(10) . 2_566
O76 W17 Cs5 O81 -78.4(12) . 2_566
O83 W17 Cs5 O81 -97.2(11) . 2_566
O90 W17 Cs5 O81 108.2(12) . 2_566
O14 W17 Cs5 O81 -155.9(7) . 2_566
Cs6 W17 Cs5 O81 -50.4(5) 1_645 2_566
O89 W17 Cs5 O12 165.5(9) . .
O13 W17 Cs5 O12 -77.8(10) . .
O76 W17 Cs5 O12 74.4(12) . .
O83 W17 Cs5 O12 55.5(10) . .
O90 W17 Cs5 O12 -99.1(11) . .
O14 W17 Cs5 O12 -3.2(7) . .
Cs6 W17 Cs5 O12 102.4(4) 1_645 .
O89 W17 Cs5 O74 -28.2(10) . 2_566
O13 W17 Cs5 O74 88.5(10) . 2_566
O76 W17 Cs5 O74 -119.3(12) . 2_566
O83 W17 Cs5 O74 -138.2(10) . 2_566
O90 W17 Cs5 O74 67.2(11) . 2_566
O14 W17 Cs5 O74 163.1(7) . 2_566
Cs6 W17 Cs5 O74 -91.3(4) 1_645 2_566
O89 W17 Cs5 W13 -122.0(9) . .
O13 W17 Cs5 W13 -5.2(9) . .
O76 W17 Cs5 W13 146.9(11) . .
O83 W17 Cs5 W13 128.0(10) . .
O90 W17 Cs5 W13 -26.6(10) . .
O14 W17 Cs5 W13 69.3(5) . .
Cs6 W17 Cs5 W13 174.91(13) 1_645 .
O89 W17 Cs5 W6 -55.0(9) . 2_566
O13 W17 Cs5 W6 61.8(9) . 2_566
O76 W17 Cs5 W6 -146.1(11) . 2_566
O83 W17 Cs5 W6 -164.9(10) . 2_566
O90 W17 Cs5 W6 40.5(10) . 2_566
O14 W17 Cs5 W6 136.4(5) . 2_566
Cs6 W17 Cs5 W6 -118.07(14) 1_645 2_566
O84 W13 Cs5 O40W 74(5) . 1_545
O25 W13 Cs5 O40W -170(5) . 1_545
O54 W13 Cs5 O40W 168(5) . 1_545
O31 W13 Cs5 O40W -20(5) . 1_545
O13 W13 Cs5 O40W -39(5) . 1_545
O55 W13 Cs5 O40W -113(4) . 1_545
Cs3 W13 Cs5 O40W 70(4) 2_566 1_545
O84 W13 Cs5 O80 -16.7(11) . 2_566
O25 W13 Cs5 O80 99.3(11) . 2_566
O54 W13 Cs5 O80 77.8(10) . 2_566
O31 W13 Cs5 O80 -110.5(11) . 2_566
O13 W13 Cs5 O80 -129.2(10) . 2_566
O55 W13 Cs5 O80 156.1(8) . 2_566
Cs3 W13 Cs5 O80 -21.1(6) 2_566 2_566
O84 W13 Cs5 O25 -116.0(14) . .
O54 W13 Cs5 O25 -21.5(13) . .
O31 W13 Cs5 O25 150.2(14) . .
O13 W13 Cs5 O25 131.5(13) . .
O55 W13 Cs5 O25 56.9(11) . .
Cs3 W13 Cs5 O25 -120.4(10) 2_566 .
O84 W13 Cs5 O13 112.5(13) . .
O25 W13 Cs5 O13 -131.5(13) . .
O54 W13 Cs5 O13 -153.0(13) . .
O31 W13 Cs5 O13 18.7(13) . .
O55 W13 Cs5 O13 -74.7(11) . .
Cs3 W13 Cs5 O13 108.1(9) 2_566 .
O84 W13 Cs5 O112 -135.2(11) . 1_545
O25 W13 Cs5 O112 -19.2(11) . 1_545
O54 W13 Cs5 O112 -40.7(11) . 1_545
O31 W13 Cs5 O112 131.0(11) . 1_545
O13 W13 Cs5 O112 112.3(10) . 1_545
O55 W13 Cs5 O112 37.7(8) . 1_545
Cs3 W13 Cs5 O112 -139.6(6) 2_566 1_545
O84 W13 Cs5 O83 139.4(11) . .
O25 W13 Cs5 O83 -104.6(11) . .
O54 W13 Cs5 O83 -126.1(10) . .
O31 W13 Cs5 O83 45.6(11) . .
O13 W13 Cs5 O83 26.9(10) . .
O55 W13 Cs5 O83 -47.7(8) . .
Cs3 W13 Cs5 O83 135.0(5) 2_566 .
O84 W13 Cs5 O81 71.5(11) . 2_566
O25 W13 Cs5 O81 -172.5(11) . 2_566
O54 W13 Cs5 O81 166.0(10) . 2_566
O31 W13 Cs5 O81 -22.3(11) . 2_566
O13 W13 Cs5 O81 -40.9(10) . 2_566
O55 W13 Cs5 O81 -115.6(8) . 2_566
Cs3 W13 Cs5 O81 67.1(6) 2_566 2_566
O84 W13 Cs5 O12 -169.3(10) . .
O25 W13 Cs5 O12 -53.4(11) . .
O54 W13 Cs5 O12 -74.8(10) . .
O31 W13 Cs5 O12 96.9(11) . .
O13 W13 Cs5 O12 78.2(10) . .
O55 W13 Cs5 O12 3.5(7) . .
Cs3 W13 Cs5 O12 -173.7(5) 2_566 .
O84 W13 Cs5 O74 24.9(10) . 2_566
O25 W13 Cs5 O74 140.9(11) . 2_566
O54 W13 Cs5 O74 119.4(10) . 2_566
O31 W13 Cs5 O74 -68.9(11) . 2_566
O13 W13 Cs5 O74 -87.6(10) . 2_566
O55 W13 Cs5 O74 -162.2(7) . 2_566
Cs3 W13 Cs5 O74 20.5(5) 2_566 2_566
O84 W13 Cs5 W17 117.6(9) . .
O25 W13 Cs5 W17 -126.4(10) . .
O54 W13 Cs5 W17 -147.9(9) . .
O31 W13 Cs5 W17 23.8(10) . .
O13 W13 Cs5 W17 5.1(9) . .
O55 W13 Cs5 W17 -69.6(6) . .
Cs3 W13 Cs5 W17 113.2(2) 2_566 .
O84 W13 Cs5 W6 4.7(9) . 2_566
O25 W13 Cs5 W6 120.7(10) . 2_566
O54 W13 Cs5 W6 99.3(9) . 2_566
O31 W13 Cs5 W6 -89.1(10) . 2_566
O13 W13 Cs5 W6 -107.7(9) . 2_566
O55 W13 Cs5 W6 177.6(6) . 2_566
Cs3 W13 Cs5 W6 0.3(3) 2_566 2_566
W3 O112 Cs1 O12W -113.2(17) . .
Cs5 O112 Cs1 O12W 99.4(17) 1_565 .
W3 O112 Cs1 O13W 9(3) . .
Cs5 O112 Cs1 O13W -138.2(11) 1_565 .
W3 O112 Cs1 O82 19.1(14) . .
Cs5 O112 Cs1 O82 -128.3(11) 1_565 .
W3 O112 Cs1 O71 1.3(9) . .
Cs5 O112 Cs1 O71 -146.2(14) 1_565 .
W3 O112 Cs1 O119 163.5(10) . 1_565
Cs5 O112 Cs1 O119 16.1(18) 1_565 1_565
W3 O112 Cs1 O11 -150.6(16) . 1_565
Cs5 O112 Cs1 O11 62.0(10) 1_565 1_565
W3 O112 Cs1 O115 103.9(13) . 1_565
Cs5 O112 Cs1 O115 -43.6(10) 1_565 1_565
W3 O112 Cs1 O5W -41.0(15) . .
Cs5 O112 Cs1 O5W 171.6(11) 1_565 .
W3 O112 Cs1 O12 155.7(15) . 1_565
Cs5 O112 Cs1 O12 8.3(8) 1_565 1_565
W3 O112 Cs1 O113 -179.8(12) . 1_565
Cs5 O112 Cs1 O113 32.8(11) 1_565 1_565
W3 O112 Cs1 O26 137.7(12) . 1_565
Cs5 O112 Cs1 O26 -9.7(12) 1_565 1_565
W4 O82 Cs1 O12W 116.8(16) . .
Cs2 O82 Cs1 O12W -138.7(12) . .
W4 O82 Cs1 O13W 157.8(15) . .
Cs2 O82 Cs1 O13W -97.7(5) . .
W4 O82 Cs1 O112 -17.9(14) . .
Cs2 O82 Cs1 O112 86.6(7) . .
W4 O82 Cs1 O71 0.5(10) . .
Cs2 O82 Cs1 O71 105.0(8) . .
W4 O82 Cs1 O119 -174.4(11) . 1_565
Cs2 O82 Cs1 O119 -69.9(7) . 1_565
W4 O82 Cs1 O11 3(3) . 1_565
Cs2 O82 Cs1 O11 107.5(16) . 1_565
W4 O82 Cs1 O115 -83.9(13) . 1_565
Cs2 O82 Cs1 O115 20.6(6) . 1_565
W4 O82 Cs1 O5W 92.2(15) . .
Cs2 O82 Cs1 O5W -163.3(11) . .
W4 O82 Cs1 O12 -75.7(15) . 1_565
Cs2 O82 Cs1 O12 28.8(10) . 1_565
W4 O82 Cs1 O113 -147.1(12) . 1_565
Cs2 O82 Cs1 O113 -42.6(17) . 1_565
W4 O82 Cs1 O26 -122.5(12) . 1_565
Cs2 O82 Cs1 O26 -18.0(8) . 1_565
W3 O71 Cs1 O12W 103.8(15) . .
W4 O71 Cs1 O12W -98.5(16) . .
W3 O71 Cs1 O13W -178.0(7) . .
W4 O71 Cs1 O13W -20.3(9) . .
W3 O71 Cs1 O112 -1.1(8) . .
W4 O71 Cs1 O112 156.6(13) . .
W3 O71 Cs1 O82 -158.1(13) . .
W4 O71 Cs1 O82 -0.4(8) . .
W3 O71 Cs1 O119 -142.9(19) . 1_565
W4 O71 Cs1 O119 15(3) . 1_565
W3 O71 Cs1 O11 22.9(10) . 1_565
W4 O71 Cs1 O11 -179.4(8) . 1_565
W3 O71 Cs1 O115 -65.0(9) . 1_565
W4 O71 Cs1 O115 92.6(9) . 1_565
W3 O71 Cs1 O5W 138.0(11) . .
W4 O71 Cs1 O5W -64.3(11) . .
W3 O71 Cs1 O12 -24.4(10) . 1_565
W4 O71 Cs1 O12 133.3(8) . 1_565
W3 O71 Cs1 O113 -3.1(16) . 1_565
W4 O71 Cs1 O113 154.6(9) . 1_565
W3 O71 Cs1 O26 -65.9(11) . 1_565
W4 O71 Cs1 O26 91.8(11) . 1_565
W15 O111 Cs2 Cs7 172.4(14) . .
Cs6 O111 Cs2 Cs7 -23.0(5) 1_655 .
W15 O111 Cs2 O88 107(5) . 2_567
Cs7 O111 Cs2 O88 -65(5) . 2_567
Cs6 O111 Cs2 O88 -88(5) 1_655 2_567
W15 O111 Cs2 O115 -107.8(13) . 1_565
Cs7 O111 Cs2 O115 79.8(7) . 1_565
Cs6 O111 Cs2 O115 56.8(8) 1_655 1_565
W15 O111 Cs2 K2 48.7(11) . 2_567
Cs7 O111 Cs2 K2 -123.7(5) . 2_567
Cs6 O111 Cs2 K2 -146.7(7) 1_655 2_567
W15 O111 Cs2 O122 110.4(13) . 2_567
Cs7 O111 Cs2 O122 -62.0(7) . 2_567
Cs6 O111 Cs2 O122 -85.0(9) 1_655 2_567
W15 O111 Cs2 O29 120.7(12) . 2_567
Cs7 O111 Cs2 O29 -51.7(7) . 2_567
Cs6 O111 Cs2 O29 -74.7(9) 1_655 2_567
W15 O111 Cs2 O6W -144.7(11) . 2_577
Cs7 O111 Cs2 O6W 42.9(9) . 2_577
Cs6 O111 Cs2 O6W 19.9(12) 1_655 2_577
W15 O111 Cs2 O8 -4.9(9) . .
Cs7 O111 Cs2 O8 -177.3(8) . .
Cs6 O111 Cs2 O8 159.7(11) 1_655 .
W15 O111 Cs2 O82 -24.0(12) . .
Cs7 O111 Cs2 O82 163.6(5) . .
Cs6 O111 Cs2 O82 140.6(7) 1_655 .
Cs7 O111 Cs2 W15 -172.4(14) . .
Cs6 O111 Cs2 W15 164.6(17) 1_655 .
W15 O111 Cs2 W9 113.5(12) . 2_567
Cs7 O111 Cs2 W9 -58.8(11) . 2_567
Cs6 O111 Cs2 W9 -81.9(12) 1_655 2_567
W15 O8 Cs2 Cs7 1.4(9) . .
W4 O8 Cs2 Cs7 -157.4(8) . .
K2 O8 Cs2 Cs7 104.1(6) 2_567 .
W15 O8 Cs2 O111 3.9(7) . .
W4 O8 Cs2 O111 -154.8(13) . .
K2 O8 Cs2 O111 106.6(8) 2_567 .
W15 O8 Cs2 O88 -163.4(9) . 2_567
W4 O8 Cs2 O88 37.8(14) . 2_567
K2 O8 Cs2 O88 -60.7(10) 2_567 2_567
W15 O8 Cs2 O115 65.3(9) . 1_565
W4 O8 Cs2 O115 -93.4(10) . 1_565
K2 O8 Cs2 O115 168.0(7) 2_567 1_565
W15 O8 Cs2 K2 -102.7(9) . 2_567
W4 O8 Cs2 K2 98.6(10) . 2_567
W15 O8 Cs2 O122 -56.6(10) . 2_567
W4 O8 Cs2 O122 144.7(10) . 2_567
K2 O8 Cs2 O122 46.1(8) 2_567 2_567
W15 O8 Cs2 O29 -91.7(11) . 2_567
W4 O8 Cs2 O29 109.6(11) . 2_567
K2 O8 Cs2 O29 11.0(10) 2_567 2_567
W15 O8 Cs2 O6W 105.5(14) . 2_577
W4 O8 Cs2 O6W -53.2(18) . 2_577
K2 O8 Cs2 O6W -151.8(13) 2_567 2_577
W15 O8 Cs2 O82 156.6(12) . .
W4 O8 Cs2 O82 -2.1(8) . .
K2 O8 Cs2 O82 -100.7(9) 2_567 .
W4 O8 Cs2 W15 -158.7(16) . .
K2 O8 Cs2 W15 102.7(9) 2_567 .
W15 O8 Cs2 W9 -131.6(7) . 2_567
W4 O8 Cs2 W9 69.7(11) . 2_567
K2 O8 Cs2 W9 -28.9(8) 2_567 2_567
W4 O82 Cs2 Cs7 51.1(17) . .
Cs1 O82 Cs2 Cs7 -56.8(11) . .
W4 O82 Cs2 O111 22.6(12) . .
Cs1 O82 Cs2 O111 -85.3(7) . .
W4 O82 Cs2 O88 -150.0(12) . 2_567
Cs1 O82 Cs2 O88 102.1(7) . 2_567
W4 O82 Cs2 O115 85.4(12) . 1_565
Cs1 O82 Cs2 O115 -22.5(6) . 1_565
W4 O82 Cs2 K2 -55.3(10) . 2_567
Cs1 O82 Cs2 K2 -163.2(6) . 2_567
W4 O82 Cs2 O122 -45.1(16) . 2_567
Cs1 O82 Cs2 O122 -153.0(8) . 2_567
W4 O82 Cs2 O29 -114.7(11) . 2_567
Cs1 O82 Cs2 O29 137.4(7) . 2_567
W4 O82 Cs2 O6W 157.4(10) . 2_577
Cs1 O82 Cs2 O6W 49.5(8) . 2_577
W4 O82 Cs2 O8 2.4(9) . .
Cs1 O82 Cs2 O8 -105.5(9) . .
W4 O82 Cs2 W15 13.6(9) . .
Cs1 O82 Cs2 W15 -94.4(5) . .
W4 O82 Cs2 W9 -134.7(10) . 2_567
Cs1 O82 Cs2 W9 117.4(5) . 2_567
O111 W15 Cs2 Cs7 -6.8(12) . .
O9 W15 Cs2 Cs7 94.0(8) . .
O8 W15 Cs2 Cs7 -178.7(9) . .
O121 W15 Cs2 Cs7 -100.1(10) . .
O72 W15 Cs2 Cs7 2.4(11) . .
O6 W15 Cs2 Cs7 162.1(9) . .
K2 W15 Cs2 Cs7 119.0(4) 2_567 .
O9 W15 Cs2 O111 100.8(14) . .
O8 W15 Cs2 O111 -172.0(15) . .
O121 W15 Cs2 O111 -93.4(15) . .
O72 W15 Cs2 O111 9.1(16) . .
O6 W15 Cs2 O111 168.9(15) . .
K2 W15 Cs2 O111 125.7(13) 2_567 .
O111 W15 Cs2 O88 -153(2) . 2_567
O9 W15 Cs2 O88 -51.9(18) . 2_567
O8 W15 Cs2 O88 35.3(18) . 2_567
O121 W15 Cs2 O88 113.9(19) . 2_567
O72 W15 Cs2 O88 -143.6(19) . 2_567
O6 W15 Cs2 O88 16.1(19) . 2_567
K2 W15 Cs2 O88 -27.0(16) 2_567 2_567
O111 W15 Cs2 O115 63.6(13) . 1_565
O9 W15 Cs2 O115 164.4(9) . 1_565
O8 W15 Cs2 O115 -108.4(10) . 1_565
O121 W15 Cs2 O115 -29.8(11) . 1_565
O72 W15 Cs2 O115 72.7(12) . 1_565
O6 W15 Cs2 O115 -127.5(10) . 1_565
K2 W15 Cs2 O115 -170.7(7) 2_567 1_565
O111 W15 Cs2 K2 -125.7(13) . 2_567
O9 W15 Cs2 K2 -24.9(8) . 2_567
O8 W15 Cs2 K2 62.3(9) . 2_567
O121 W15 Cs2 K2 140.9(10) . 2_567
O72 W15 Cs2 K2 -116.6(11) . 2_567
O6 W15 Cs2 K2 43.1(9) . 2_567
O111 W15 Cs2 O122 -65.0(13) . 2_567
O9 W15 Cs2 O122 35.8(10) . 2_567
O8 W15 Cs2 O122 123.0(10) . 2_567
O121 W15 Cs2 O122 -158.4(11) . 2_567
O72 W15 Cs2 O122 -55.9(12) . 2_567
O6 W15 Cs2 O122 103.8(10) . 2_567
K2 W15 Cs2 O122 60.7(7) 2_567 2_567
O111 W15 Cs2 O29 -73.8(14) . 2_567
O9 W15 Cs2 O29 27.0(10) . 2_567
O8 W15 Cs2 O29 114.2(11) . 2_567
O121 W15 Cs2 O29 -167.2(11) . 2_567
O72 W15 Cs2 O29 -64.7(13) . 2_567
O6 W15 Cs2 O29 95.0(11) . 2_567
K2 W15 Cs2 O29 51.9(7) 2_567 2_567
O111 W15 Cs2 O6W 52.1(15) . 2_577
O9 W15 Cs2 O6W 152.9(12) . 2_577
O8 W15 Cs2 O6W -119.9(13) . 2_577
O121 W15 Cs2 O6W -41.2(13) . 2_577
O72 W15 Cs2 O6W 61.2(14) . 2_577
O6 W15 Cs2 O6W -139.0(12) . 2_577
K2 W15 Cs2 O6W 177.8(11) 2_567 2_577
O111 W15 Cs2 O8 172.0(15) . .
O9 W15 Cs2 O8 -87.2(11) . .
O121 W15 Cs2 O8 78.6(12) . .
O72 W15 Cs2 O8 -178.9(13) . .
O6 W15 Cs2 O8 -19.2(12) . .
K2 W15 Cs2 O8 -62.3(9) 2_567 .
O111 W15 Cs2 O82 154.5(13) . .
O9 W15 Cs2 O82 -104.6(9) . .
O8 W15 Cs2 O82 -17.4(9) . .
O121 W15 Cs2 O82 61.2(10) . .
O72 W15 Cs2 O82 163.7(11) . .
O6 W15 Cs2 O82 -36.6(10) . .
K2 W15 Cs2 O82 -79.7(5) 2_567 .
O111 W15 Cs2 W9 -103.4(13) . 2_567
O9 W15 Cs2 W9 -2.6(9) . 2_567
O8 W15 Cs2 W9 84.7(10) . 2_567
O121 W15 Cs2 W9 163.3(11) . 2_567
O72 W15 Cs2 W9 -94.3(12) . 2_567
O6 W15 Cs2 W9 65.5(11) . 2_567
K2 W15 Cs2 W9 22.4(5) 2_567 2_567
W16 O120 Cs6 O2W -78.9(15) . .
Cs4 O120 Cs6 O2W 161.4(10) 1_465 .
W16 O120 Cs6 Cs7 12(2) . 1_455
Cs4 O120 Cs6 Cs7 -108.0(8) 1_465 1_455
W16 O120 Cs6 O83 136.8(13) . 1_465
Cs4 O120 Cs6 O83 17.2(12) 1_465 1_465
W16 O120 Cs6 O111 -76.9(18) . 1_455
Cs4 O120 Cs6 O111 163.5(8) 1_465 1_455
W16 O120 Cs6 O81 -173.6(18) . 2_476
Cs4 O120 Cs6 O81 66.8(8) 1_465 2_476
W16 O120 Cs6 O89 132.2(15) . 1_465
Cs4 O120 Cs6 O89 12.6(7) 1_465 1_465
W16 O120 Cs6 O47 -0.4(11) . .
Cs4 O120 Cs6 O47 -120.1(11) 1_465 .
W16 O120 Cs6 O48 -15.9(15) . .
Cs4 O120 Cs6 O48 -135.6(8) 1_465 .
W16 O120 Cs6 W17 126.0(14) . 1_465
Cs4 O120 Cs6 W17 6.3(8) 1_465 1_465
Cs4 O120 Cs6 W16 -119.7(18) 1_465 .
W16 O120 Cs6 W18 128.3(12) . 1_465
Cs4 O120 Cs6 W18 8.7(16) 1_465 1_465
W16 O47 Cs6 O2W 80.4(9) . .
W8 O47 Cs6 O2W -76.7(10) . .
W16 O47 Cs6 Cs7 -171.0(8) . 1_455
W8 O47 Cs6 Cs7 31.9(9) . 1_455
W16 O47 Cs6 O120 0.3(8) . .
W8 O47 Cs6 O120 -156.7(14) . .
W16 O47 Cs6 O83 -86.9(13) . 1_465
W8 O47 Cs6 O83 116.0(12) . 1_465
W16 O47 Cs6 O111 134.0(8) . 1_455
W8 O47 Cs6 O111 -23.1(11) . 1_455
W16 O47 Cs6 O81 6.6(10) . 2_476
W8 O47 Cs6 O81 -150.4(9) . 2_476
W16 O47 Cs6 O89 -49.4(9) . 1_465
W8 O47 Cs6 O89 153.5(9) . 1_465
W16 O47 Cs6 O48 156.9(13) . .
W8 O47 Cs6 O48 -0.2(7) . .
W16 O47 Cs6 W17 -70.8(9) . 1_465
W8 O47 Cs6 W17 132.2(7) . 1_465
W8 O47 Cs6 W16 -157.1(15) . .
W16 O47 Cs6 W18 -130.3(7) . 1_465
W8 O47 Cs6 W18 72.6(12) . 1_465
W8 O48 Cs6 O2W 83.3(13) . .
Cs7 O48 Cs6 O2W -138.2(8) 1_455 .
W8 O48 Cs6 Cs7 -138.5(14) . 1_455
W8 O48 Cs6 O120 17.2(13) . .
Cs7 O48 Cs6 O120 155.6(8) 1_455 .
W8 O48 Cs6 O83 -124.9(13) . 1_465
Cs7 O48 Cs6 O83 13.6(13) 1_455 1_465
W8 O48 Cs6 O111 158.3(13) . 1_455
Cs7 O48 Cs6 O111 -63.2(6) 1_455 1_455
W8 O48 Cs6 O81 49.2(18) . 2_476
Cs7 O48 Cs6 O81 -172.3(10) 1_455 2_476
W8 O48 Cs6 O89 -45.6(18) . 1_465
Cs7 O48 Cs6 O89 92.9(11) 1_455 1_465
W8 O48 Cs6 O47 0.3(9) . .
Cs7 O48 Cs6 O47 138.8(10) 1_455 .
W8 O48 Cs6 W17 -84.7(13) . 1_465
Cs7 O48 Cs6 W17 53.8(9) 1_455 1_465
W8 O48 Cs6 W16 11.3(10) . .
Cs7 O48 Cs6 W16 149.8(6) 1_455 .
W8 O48 Cs6 W18 -140.9(10) . 1_465
Cs7 O48 Cs6 W18 -2.5(7) 1_455 1_465
O120 W16 Cs6 O2W 92.0(16) . .
O45 W16 Cs6 O2W -5.8(10) . .
O34 W16 Cs6 O2W 93.8(13) . .
O47 W16 Cs6 O2W -87.3(10) . .
O70 W16 Cs6 O2W -173.1(9) . .
O35 W16 Cs6 O2W -103.1(12) . .
Cs4 W16 Cs6 O2W 136.8(6) 1_465 .
Cs4 W16 Cs6 O2W 48.2(6) 2_566 .
O120 W16 Cs6 Cs7 -170.9(16) . 1_455
O45 W16 Cs6 Cs7 91.4(8) . 1_455
O34 W16 Cs6 Cs7 -169.1(12) . 1_455
O47 W16 Cs6 Cs7 9.8(9) . 1_455
O70 W16 Cs6 Cs7 -76.0(8) . 1_455
O35 W16 Cs6 Cs7 -5.9(11) . 1_455
Cs4 W16 Cs6 Cs7 -126.1(4) 1_465 1_455
Cs4 W16 Cs6 Cs7 145.3(3) 2_566 1_455
O45 W16 Cs6 O120 -97.8(17) . .
O34 W16 Cs6 O120 1.8(19) . .
O47 W16 Cs6 O120 -179.3(17) . .
O70 W16 Cs6 O120 94.9(17) . .
O35 W16 Cs6 O120 164.9(18) . .
Cs4 W16 Cs6 O120 44.8(15) 1_465 .
Cs4 W16 Cs6 O120 -43.8(15) 2_566 .
O120 W16 Cs6 O83 -56.0(17) . 1_465
O45 W16 Cs6 O83 -153.7(11) . 1_465
O34 W16 Cs6 O83 -54.2(15) . 1_465
O47 W16 Cs6 O83 124.8(12) . 1_465
O70 W16 Cs6 O83 38.9(11) . 1_465
O35 W16 Cs6 O83 109.0(13) . 1_465
Cs4 W16 Cs6 O83 -11.2(8) 1_465 1_465
Cs4 W16 Cs6 O83 -99.8(8) 2_566 1_465
O120 W16 Cs6 O111 120.6(17) . 1_455
O45 W16 Cs6 O111 22.8(10) . 1_455
O34 W16 Cs6 O111 122.4(13) . 1_455
O47 W16 Cs6 O111 -58.7(10) . 1_455
O70 W16 Cs6 O111 -144.5(10) . 1_455
O35 W16 Cs6 O111 -74.5(13) . 1_455
Cs4 W16 Cs6 O111 165.4(7) 1_465 1_455
Cs4 W16 Cs6 O111 76.8(7) 2_566 1_455
O120 W16 Cs6 O81 5.7(16) . 2_476
O45 W16 Cs6 O81 -92.1(9) . 2_476
O34 W16 Cs6 O81 7.5(13) . 2_476
O47 W16 Cs6 O81 -173.6(10) . 2_476
O70 W16 Cs6 O81 100.6(9) . 2_476
O35 W16 Cs6 O81 170.6(11) . 2_476
Cs4 W16 Cs6 O81 50.5(5) 1_465 2_476
Cs4 W16 Cs6 O81 -38.1(5) 2_566 2_476
O120 W16 Cs6 O89 -46.4(16) . 1_465
O45 W16 Cs6 O89 -144.2(9) . 1_465
O34 W16 Cs6 O89 -44.6(13) . 1_465
O47 W16 Cs6 O89 134.3(9) . 1_465
O70 W16 Cs6 O89 48.5(9) . 1_465
O35 W16 Cs6 O89 118.6(11) . 1_465
Cs4 W16 Cs6 O89 -1.6(4) 1_465 1_465
Cs4 W16 Cs6 O89 -90.2(4) 2_566 1_465
O120 W16 Cs6 O47 179.3(17) . .
O45 W16 Cs6 O47 81.5(11) . .
O34 W16 Cs6 O47 -178.9(14) . .
O70 W16 Cs6 O47 -85.8(11) . .
O35 W16 Cs6 O47 -15.8(13) . .
Cs4 W16 Cs6 O47 -135.9(8) 1_465 .
Cs4 W16 Cs6 O47 135.5(8) 2_566 .
O120 W16 Cs6 O48 162.7(16) . .
O45 W16 Cs6 O48 64.9(9) . .
O34 W16 Cs6 O48 164.5(13) . .
O47 W16 Cs6 O48 -16.6(9) . .
O70 W16 Cs6 O48 -102.4(9) . .
O35 W16 Cs6 O48 -32.4(11) . .
Cs4 W16 Cs6 O48 -152.5(5) 1_465 .
Cs4 W16 Cs6 O48 118.9(5) 2_566 .
O120 W16 Cs6 W17 -58.8(15) . 1_465
O45 W16 Cs6 W17 -156.6(8) . 1_465
O34 W16 Cs6 W17 -57.0(12) . 1_465
O47 W16 Cs6 W17 121.9(9) . 1_465
O70 W16 Cs6 W17 36.1(8) . 1_465
O35 W16 Cs6 W17 106.1(10) . 1_465
Cs4 W16 Cs6 W17 -14.02(19) 1_465 1_465
Cs4 W16 Cs6 W17 -102.7(2) 2_566 1_465
O120 W16 Cs6 W18 -85.4(16) . 1_465
O45 W16 Cs6 W18 176.8(10) . 1_465
O34 W16 Cs6 W18 -83.7(14) . 1_465
O47 W16 Cs6 W18 95.3(10) . 1_465
O70 W16 Cs6 W18 9.4(10) . 1_465
O35 W16 Cs6 W18 79.5(12) . 1_465
Cs4 W16 Cs6 W18 -40.6(6) 1_465 1_465
Cs4 W16 Cs6 W18 -129.3(6) 2_566 1_465
O111 Cs2 Cs7 O6W 178.1(7) . .
O88 Cs2 Cs7 O6W -11.6(8) 2_567 .
O115 Cs2 Cs7 O6W 108.5(7) 1_565 .
K2 Cs2 Cs7 O6W -119.6(6) 2_567 .
O122 Cs2 Cs7 O6W -94.9(8) 2_567 .
O29 Cs2 Cs7 O6W -45.2(6) 2_567 .
O6W Cs2 Cs7 O6W 30.1(9) 2_577 .
O8 Cs2 Cs7 O6W -179.7(7) . .
O82 Cs2 Cs7 O6W 145.4(10) . .
W15 Cs2 Cs7 O6W -179.1(5) . .
W9 Cs2 Cs7 O6W -29.2(5) 2_567 .
O111 Cs2 Cs7 Cs6 29.4(6) . 1_655
O88 Cs2 Cs7 Cs6 -160.3(6) 2_567 1_655
O115 Cs2 Cs7 Cs6 -40.2(6) 1_565 1_655
K2 Cs2 Cs7 Cs6 91.7(5) 2_567 1_655
O122 Cs2 Cs7 Cs6 116.4(7) 2_567 1_655
O29 Cs2 Cs7 Cs6 166.2(5) 2_567 1_655
O6W Cs2 Cs7 Cs6 -118.6(6) 2_577 1_655
O8 Cs2 Cs7 Cs6 31.6(6) . 1_655
O82 Cs2 Cs7 Cs6 -3.3(11) . 1_655
W15 Cs2 Cs7 Cs6 32.2(4) . 1_655
W9 Cs2 Cs7 Cs6 -177.9(3) 2_567 1_655
O111 Cs2 Cs7 O122 -87.0(8) . 2_567
O88 Cs2 Cs7 O122 83.3(9) 2_567 2_567
O115 Cs2 Cs7 O122 -156.6(8) 1_565 2_567
K2 Cs2 Cs7 O122 -24.8(7) 2_567 2_567
O29 Cs2 Cs7 O122 49.7(7) 2_567 2_567
O6W Cs2 Cs7 O122 125.0(8) 2_577 2_567
O8 Cs2 Cs7 O122 -84.8(8) . 2_567
O82 Cs2 Cs7 O122 -119.8(11) . 2_567
W15 Cs2 Cs7 O122 -84.2(6) . 2_567
W9 Cs2 Cs7 O122 65.7(7) 2_567 2_567
O111 Cs2 Cs7 O48 -63.4(8) . 1_655
O88 Cs2 Cs7 O48 106.9(9) 2_567 1_655
O115 Cs2 Cs7 O48 -133.0(9) 1_565 1_655
K2 Cs2 Cs7 O48 -1.1(8) 2_567 1_655
O122 Cs2 Cs7 O48 23.7(9) 2_567 1_655
O29 Cs2 Cs7 O48 73.4(8) 2_567 1_655
O6W Cs2 Cs7 O48 148.7(8) 2_577 1_655
O8 Cs2 Cs7 O48 -61.2(9) . 1_655
O82 Cs2 Cs7 O48 -96.1(12) . 1_655
W15 Cs2 Cs7 O48 -60.5(7) . 1_655
W9 Cs2 Cs7 O48 89.3(7) 2_567 1_655
O88 Cs2 Cs7 O111 170.3(8) 2_567 .
O115 Cs2 Cs7 O111 -69.6(7) 1_565 .
K2 Cs2 Cs7 O111 62.3(6) 2_567 .
O122 Cs2 Cs7 O111 87.0(8) 2_567 .
O29 Cs2 Cs7 O111 136.7(7) 2_567 .
O6W Cs2 Cs7 O111 -148.0(7) 2_577 .
O8 Cs2 Cs7 O111 2.2(7) . .
O82 Cs2 Cs7 O111 -32.8(11) . .
W15 Cs2 Cs7 O111 2.8(5) . .
W9 Cs2 Cs7 O111 152.7(6) 2_567 .
O111 Cs2 Cs7 O110 110.3(7) . 1_565
O88 Cs2 Cs7 O110 -79.4(8) 2_567 1_565
O115 Cs2 Cs7 O110 40.7(7) 1_565 1_565
K2 Cs2 Cs7 O110 172.6(5) 2_567 1_565
O122 Cs2 Cs7 O110 -162.7(8) 2_567 1_565
O29 Cs2 Cs7 O110 -113.0(6) 2_567 1_565
O6W Cs2 Cs7 O110 -37.7(6) 2_577 1_565
O8 Cs2 Cs7 O110 112.5(6) . 1_565
O82 Cs2 Cs7 O110 77.6(11) . 1_565
W15 Cs2 Cs7 O110 113.1(5) . 1_565
W9 Cs2 Cs7 O110 -97.0(5) 2_567 1_565
O111 Cs2 Cs7 O35W -167.1(11) . 1_655
O88 Cs2 Cs7 O35W 3.2(12) 2_567 1_655
O115 Cs2 Cs7 O35W 123.2(11) 1_565 1_655
K2 Cs2 Cs7 O35W -104.9(10) 2_567 1_655
O122 Cs2 Cs7 O35W -80.1(12) 2_567 1_655
O29 Cs2 Cs7 O35W -30.4(11) 2_567 1_655
O6W Cs2 Cs7 O35W 44.9(11) 2_577 1_655
O8 Cs2 Cs7 O35W -165.0(11) . 1_655
O82 Cs2 Cs7 O35W 160.1(13) . 1_655
W15 Cs2 Cs7 O35W -164.3(10) . 1_655
W9 Cs2 Cs7 O35W -14.5(11) 2_567 1_655
O111 Cs2 Cs7 O115 69.6(7) . 1_565
O88 Cs2 Cs7 O115 -120.1(8) 2_567 1_565
K2 Cs2 Cs7 O115 131.9(6) 2_567 1_565
O122 Cs2 Cs7 O115 156.6(8) 2_567 1_565
O29 Cs2 Cs7 O115 -153.6(7) 2_567 1_565
O6W Cs2 Cs7 O115 -78.4(7) 2_577 1_565
O8 Cs2 Cs7 O115 71.8(7) . 1_565
O82 Cs2 Cs7 O115 36.9(10) . 1_565
W15 Cs2 Cs7 O115 72.4(5) . 1_565
W9 Cs2 Cs7 O115 -137.7(5) 2_567 1_565
O111 Cs2 Cs7 O28 -126.3(7) . 2_567
O88 Cs2 Cs7 O28 44.0(7) 2_567 2_567
O115 Cs2 Cs7 O28 164.1(6) 1_565 2_567
K2 Cs2 Cs7 O28 -64.1(5) 2_567 2_567
O122 Cs2 Cs7 O28 -39.3(7) 2_567 2_567
O29 Cs2 Cs7 O28 10.4(5) 2_567 2_567
O6W Cs2 Cs7 O28 85.7(6) 2_577 2_567
O8 Cs2 Cs7 O28 -124.1(6) . 2_567
O82 Cs2 Cs7 O28 -159.1(10) . 2_567
W15 Cs2 Cs7 O28 -123.5(4) . 2_567
W9 Cs2 Cs7 O28 26.4(4) 2_567 2_567
O111 Cs2 Cs7 W20 -110.8(5) . 2_567
O88 Cs2 Cs7 W20 59.5(6) 2_567 2_567
O115 Cs2 Cs7 W20 179.5(5) 1_565 2_567
K2 Cs2 Cs7 W20 -48.6(3) 2_567 2_567
O122 Cs2 Cs7 W20 -23.8(6) 2_567 2_567
O29 Cs2 Cs7 W20 25.9(4) 2_567 2_567
O6W Cs2 Cs7 W20 101.2(5) 2_577 2_567
O8 Cs2 Cs7 W20 -108.6(5) . 2_567
O82 Cs2 Cs7 W20 -143.6(10) . 2_567
W15 Cs2 Cs7 W20 -108.02(16) . 2_567
W9 Cs2 Cs7 W20 41.85(15) 2_567 2_567
O111 Cs2 Cs7 W18 86.9(5) . 1_565
O88 Cs2 Cs7 W18 -102.8(6) 2_567 1_565
O115 Cs2 Cs7 W18 17.2(5) 1_565 1_565
K2 Cs2 Cs7 W18 149.1(3) 2_567 1_565
O122 Cs2 Cs7 W18 173.9(7) 2_567 1_565
O29 Cs2 Cs7 W18 -136.4(4) 2_567 1_565
O6W Cs2 Cs7 W18 -61.1(4) 2_577 1_565
O8 Cs2 Cs7 W18 89.1(5) . 1_565
O82 Cs2 Cs7 W18 54.1(10) . 1_565
W15 Cs2 Cs7 W18 89.68(15) . 1_565
W9 Cs2 Cs7 W18 -120.5(2) 2_567 1_565
W15 O111 Cs7 O6W -49(8) . .
Cs2 O111 Cs7 O6W -3.4(13) . .
Cs6 O111 Cs7 O6W 149.3(12) 1_655 .
W15 O111 Cs7 Cs6 161(8) . 1_655
Cs2 O111 Cs7 Cs6 -152.7(5) . 1_655
W15 O111 Cs7 Cs2 -46(8) . .
Cs6 O111 Cs7 Cs2 152.7(5) 1_655 .
W15 O111 Cs7 O122 24(8) . 2_567
Cs2 O111 Cs7 O122 69.9(7) . 2_567
Cs6 O111 Cs7 O122 -137.4(7) 1_655 2_567
W15 O111 Cs7 O48 85(8) . 1_655
Cs2 O111 Cs7 O48 130.7(7) . 1_655
Cs6 O111 Cs7 O48 -76.6(6) 1_655 1_655
W15 O111 Cs7 O110 -123(8) . 1_565
Cs2 O111 Cs7 O110 -76.6(7) . 1_565
Cs6 O111 Cs7 O110 76.1(6) 1_655 1_565
W15 O111 Cs7 O35W 108(8) . 1_655
Cs2 O111 Cs7 O35W 154(2) . 1_655
Cs6 O111 Cs7 O35W -53(2) 1_655 1_655
W15 O111 Cs7 O115 -113(8) . 1_565
Cs2 O111 Cs7 O115 -67.5(6) . 1_565
Cs6 O111 Cs7 O115 85.2(7) 1_655 1_565
W15 O111 Cs7 O28 28(8) . 2_567
Cs2 O111 Cs7 O28 73.8(8) . 2_567
Cs6 O111 Cs7 O28 -133.5(7) 1_655 2_567
W15 O111 Cs7 W20 17(8) . 2_567
Cs2 O111 Cs7 W20 63.3(4) . 2_567
Cs6 O111 Cs7 W20 -144.0(4) 1_655 2_567
W15 O111 Cs7 W18 -124(8) . 1_565
Cs2 O111 Cs7 W18 -77.5(3) . 1_565
Cs6 O111 Cs7 W18 75.2(3) 1_655 1_565
Ni O1W K1 O14W -118.6(11) . .
Ni O1W K1 K2 108.1(9) . 2_567
Ni O1W K1 O91 154.9(11) . 2_567
Ni O1W K1 O20 -41.1(11) . .
Ni O1W K1 O51 40.3(11) . .
Ni O1W K1 Nb7 -44.9(8) . .
Nb6 O20 K1 O14W -98.7(13) . .
Nb7 O20 K1 O14W 90.3(12) . .
Nb6 O20 K1 O1W 163.2(11) . .
Nb7 O20 K1 O1W -7.8(12) . .
Nb6 O20 K1 K2 23.7(16) . 2_567
Nb7 O20 K1 K2 -147.2(9) . 2_567
Nb6 O20 K1 O91 -116(3) . 2_567
Nb7 O20 K1 O91 73(4) . 2_567
Nb6 O20 K1 O51 61.7(11) . .
Nb7 O20 K1 O51 -109.3(10) . .
Nb6 O20 K1 Ni 143.5(10) . .
Nb7 O20 K1 Ni -27.4(8) . .
Nb6 O20 K1 Nb7 171.0(18) . .
Nb3 O51 K1 O14W -21(2) . .
Nb2 O51 K1 O14W 143.1(18) . .
Nb3 O51 K1 O1W -158.9(10) . .
Nb2 O51 K1 O1W 4.9(10) . .
Nb3 O51 K1 K2 91.9(10) . 2_567
Nb2 O51 K1 K2 -104.3(9) . 2_567
Nb3 O51 K1 O91 120.8(11) . 2_567
Nb2 O51 K1 O91 -75.4(11) . 2_567
Nb3 O51 K1 O20 -58.4(10) . .
Nb2 O51 K1 O20 105.4(9) . .
Nb3 O51 K1 Ni -139.6(10) . .
Nb2 O51 K1 Ni 24.2(7) . .
Nb3 O51 K1 Nb7 -84.8(9) . .
Nb2 O51 K1 Nb7 79.0(8) . .
O118 Ni K1 O14W 127.5(12) 2_467 .
O118 Ni K1 O14W -52.5(12) . .
O1W Ni K1 O14W 70.1(13) . .
O1W Ni K1 O14W -109.9(13) 2_467 .
O92 Ni K1 O14W 12.2(12) 2_467 .
O92 Ni K1 O14W -167.8(12) . .
K1 Ni K1 O14W -33(100) 2_467 .
O118 Ni K1 O1W 57.4(14) 2_467 .
O118 Ni K1 O1W -122.6(14) . .
O1W Ni K1 O1W 180.000(2) 2_467 .
O92 Ni K1 O1W -58.0(13) 2_467 .
O92 Ni K1 O1W 122.0(13) . .
K1 Ni K1 O1W -103(100) 2_467 .
O118 Ni K1 K2 -29.2(10) 2_467 2_567
O118 Ni K1 K2 150.8(10) . 2_567
O1W Ni K1 K2 -86.6(11) . 2_567
O1W Ni K1 K2 93.4(11) 2_467 2_567
O92 Ni K1 K2 -144.6(9) 2_467 2_567
O92 Ni K1 K2 35.4(9) . 2_567
K1 Ni K1 K2 170(100) 2_467 2_567
O118 Ni K1 O91 32.5(11) 2_467 2_567
O118 Ni K1 O91 -147.5(11) . 2_567
O1W Ni K1 O91 -24.9(11) . 2_567
O1W Ni K1 O91 155.1(11) 2_467 2_567
O92 Ni K1 O91 -82.9(10) 2_467 2_567
O92 Ni K1 O91 97.1(10) . 2_567
K1 Ni K1 O91 -128(100) 2_467 2_567
O118 Ni K1 O20 -163.3(10) 2_467 .
O118 Ni K1 O20 16.7(10) . .
O1W Ni K1 O20 139.3(12) . .
O1W Ni K1 O20 -40.7(12) 2_467 .
O92 Ni K1 O20 81.4(9) 2_467 .
O92 Ni K1 O20 -98.6(9) . .
K1 Ni K1 O20 36(100) 2_467 .
O118 Ni K1 O51 -83.0(10) 2_467 .
O118 Ni K1 O51 97.0(10) . .
O1W Ni K1 O51 -140.4(11) . .
O1W Ni K1 O51 39.6(11) 2_467 .
O92 Ni K1 O51 161.7(9) 2_467 .
O92 Ni K1 O51 -18.3(9) . .
K1 Ni K1 O51 117(100) 2_467 .
O118 Ni K1 Nb7 -178.6(9) 2_467 .
O118 Ni K1 Nb7 1.4(9) . .
O1W Ni K1 Nb7 124.0(11) . .
O1W Ni K1 Nb7 -56.0(11) 2_467 .
O92 Ni K1 Nb7 66.0(8) 2_467 .
O92 Ni K1 Nb7 -114.0(8) . .
K1 Ni K1 Nb7 21(100) 2_467 .
O118 Nb7 K1 O14W 129.1(13) . .
O20 Nb7 K1 O14W -82.9(12) . .
O24 Nb7 K1 O14W 83.0(19) . .
O15 Nb7 K1 O14W 14.0(11) . .
O53 Nb7 K1 O14W -143.7(11) . .
O60 Nb7 K1 O14W -44.8(11) . .
O118 Nb7 K1 O1W 24.1(11) . .
O20 Nb7 K1 O1W 172.1(12) . .
O24 Nb7 K1 O1W -22.0(18) . .
O15 Nb7 K1 O1W -91.0(10) . .
O53 Nb7 K1 O1W 111.3(10) . .
O60 Nb7 K1 O1W -149.8(9) . .
O118 Nb7 K1 K2 -86.8(17) . 2_567
O20 Nb7 K1 K2 61.3(16) . 2_567
O24 Nb7 K1 K2 -133(2) . 2_567
O15 Nb7 K1 K2 158.2(15) . 2_567
O53 Nb7 K1 K2 0.4(16) . 2_567
O60 Nb7 K1 K2 99.4(16) . 2_567
O118 Nb7 K1 O91 58.2(15) . 2_567
O20 Nb7 K1 O91 -153.7(17) . 2_567
O24 Nb7 K1 O91 12(2) . 2_567
O15 Nb7 K1 O91 -56.9(14) . 2_567
O53 Nb7 K1 O91 145.4(14) . 2_567
O60 Nb7 K1 O91 -115.7(14) . 2_567
O118 Nb7 K1 O20 -148.1(14) . .
O24 Nb7 K1 O20 165.9(19) . .
O15 Nb7 K1 O20 96.9(12) . .
O53 Nb7 K1 O20 -60.9(12) . .
O60 Nb7 K1 O20 38.1(12) . .
O118 Nb7 K1 O51 -80.3(11) . .
O20 Nb7 K1 O51 67.8(10) . .
O24 Nb7 K1 O51 -126.3(17) . .
O15 Nb7 K1 O51 164.7(9) . .
O53 Nb7 K1 O51 6.9(9) . .
O60 Nb7 K1 O51 105.9(9) . .
O118 Nb7 K1 Ni -1.6(10) . .
O20 Nb7 K1 Ni 146.5(10) . .
O24 Nb7 K1 Ni -47.6(17) . .
O15 Nb7 K1 Ni -116.6(8) . .
O53 Nb7 K1 Ni 85.6(8) . .
O60 Nb7 K1 Ni -175.4(8) . .
W19 O91 K2 O4W 125.4(13) . 2_567
K1 O91 K2 O4W -112.7(10) 2_567 2_567
W19 O91 K2 K1 -121.9(12) . 2_567
W19 O91 K2 O8 142.7(14) . 2_567
K1 O91 K2 O8 -95.4(15) 2_567 2_567
W19 O91 K2 O9 -102.4(19) . 2_567
K1 O91 K2 O9 19.5(19) 2_567 2_567
W19 O91 K2 Cs2 56.1(12) . 2_567
K1 O91 K2 Cs2 178.0(7) 2_567 2_567
W19 O91 K2 O122 -7.1(13) . .
K1 O91 K2 O122 114.7(8) 2_567 .
W19 O91 K2 O32W 141.9(14) . 2_567
K1 O91 K2 O32W -96.2(10) 2_567 2_567
W19 O91 K2 W15 172(8) . 2_567
K1 O91 K2 W15 -66(8) 2_567 2_567
K1 O91 K2 W19 121.9(12) 2_567 .
W19 O91 K2 Cs7 20.5(14) . 2_567
K1 O91 K2 Cs7 142.4(7) 2_567 2_567
W20 O122 K2 O91 7.6(14) . .
Cs7 O122 K2 O91 135.0(9) 2_567 .
Cs2 O122 K2 O91 111.5(7) 2_567 .
W20 O122 K2 O4W -51.0(18) . 2_567
Cs7 O122 K2 O4W 76.4(14) 2_567 2_567
Cs2 O122 K2 O4W 52.9(12) 2_567 2_567
W20 O122 K2 K1 70.6(13) . 2_567
Cs7 O122 K2 K1 -162.0(7) 2_567 2_567
Cs2 O122 K2 K1 174.5(6) 2_567 2_567
W20 O122 K2 O8 -156.5(11) . 2_567
Cs7 O122 K2 O8 -29.2(11) 2_567 2_567
Cs2 O122 K2 O8 -52.7(7) 2_567 2_567
W20 O122 K2 O9 160.2(13) . 2_567
Cs7 O122 K2 O9 -72.5(10) 2_567 2_567
Cs2 O122 K2 O9 -96.0(6) 2_567 2_567
W20 O122 K2 Cs2 -103.9(12) . 2_567
Cs7 O122 K2 Cs2 23.5(6) 2_567 2_567
W20 O122 K2 O32W -36(2) . 2_567
Cs7 O122 K2 O32W 91.7(16) 2_567 2_567
Cs2 O122 K2 O32W 68.2(15) 2_567 2_567
W20 O122 K2 W15 -172.3(12) . 2_567
Cs7 O122 K2 W15 -44.9(8) 2_567 2_567
Cs2 O122 K2 W15 -68.4(4) 2_567 2_567
W20 O122 K2 W19 4.6(11) . .
Cs7 O122 K2 W19 132.0(9) 2_567 .
Cs2 O122 K2 W19 108.5(5) 2_567 .
W20 O122 K2 Cs7 -127.4(17) . 2_567
Cs2 O122 K2 Cs7 -23.5(6) 2_567 2_567
O18 W19 K2 O91 -85.6(13) . .
O16 W19 K2 O91 111.6(13) . .
O75 W19 K2 O91 -160.8(14) . .
O17 W19 K2 O91 31.5(16) . .
O57 W19 K2 O91 -176.7(13) . .
O91 W19 K2 O4W -46.4(12) . 2_567
O18 W19 K2 O4W -132.1(10) . 2_567
O16 W19 K2 O4W 65.2(10) . 2_567
O75 W19 K2 O4W 152.7(11) . 2_567
O17 W19 K2 O4W -14.9(14) . 2_567
O57 W19 K2 O4W 136.9(11) . 2_567
O91 W19 K2 K1 50.0(11) . 2_567
O18 W19 K2 K1 -35.6(9) . 2_567
O16 W19 K2 K1 161.6(8) . 2_567
O75 W19 K2 K1 -110.8(9) . 2_567
O17 W19 K2 K1 81.6(12) . 2_567
O57 W19 K2 K1 -126.7(9) . 2_567
O91 W19 K2 O8 -85(2) . 2_567
O18 W19 K2 O8 -171(2) . 2_567
O16 W19 K2 O8 27(2) . 2_567
O75 W19 K2 O8 114(2) . 2_567
O17 W19 K2 O8 -53(3) . 2_567
O57 W19 K2 O8 98(2) . 2_567
O91 W19 K2 O9 121.7(17) . 2_567
O18 W19 K2 O9 36.1(15) . 2_567
O16 W19 K2 O9 -126.7(14) . 2_567
O75 W19 K2 O9 -39.1(14) . 2_567
O17 W19 K2 O9 153.3(15) . 2_567
O57 W19 K2 O9 -55.0(16) . 2_567
O91 W19 K2 Cs2 -129.9(12) . 2_567
O18 W19 K2 Cs2 144.5(8) . 2_567
O16 W19 K2 Cs2 -18.3(8) . 2_567
O75 W19 K2 Cs2 69.3(9) . 2_567
O17 W19 K2 Cs2 -98.3(12) . 2_567
O57 W19 K2 Cs2 53.4(10) . 2_567
O91 W19 K2 O122 172.9(13) . .
O18 W19 K2 O122 87.2(10) . .
O16 W19 K2 O122 -75.5(9) . .
O75 W19 K2 O122 12.0(10) . .
O17 W19 K2 O122 -155.6(12) . .
O57 W19 K2 O122 -3.9(11) . .
O91 W19 K2 O32W -31.2(12) . 2_567
O18 W19 K2 O32W -116.8(10) . 2_567
O16 W19 K2 O32W 80.4(9) . 2_567
O75 W19 K2 O32W 168.0(11) . 2_567
O17 W19 K2 O32W 0.4(14) . 2_567
O57 W19 K2 O32W 152.1(10) . 2_567
O91 W19 K2 W15 -178.0(19) . 2_567
O18 W19 K2 W15 96.4(16) . 2_567
O16 W19 K2 W15 -66.4(15) . 2_567
O75 W19 K2 W15 21.2(15) . 2_567
O17 W19 K2 W15 -146.4(16) . 2_567
O57 W19 K2 W15 5.3(19) . 2_567
O91 W19 K2 Cs7 -162.7(12) . 2_567
O18 W19 K2 Cs7 111.7(8) . 2_567
O16 W19 K2 Cs7 -51.1(7) . 2_567
O75 W19 K2 Cs7 36.5(8) . 2_567
O17 W19 K2 Cs7 -131.1(11) . 2_567
O57 W19 K2 Cs7 20.6(10) . 2_567
O84 Cs3 O11W Cs3 75.3(7) . 2_566
O11W Cs3 O11W Cs3 0.0 2_566 2_566
O52 Cs3 O11W Cs3 148.7(6) 2_566 2_566
O42W Cs3 O11W Cs3 153.0(14) 2_566 2_566
O58 Cs3 O11W Cs3 -140.3(6) 2_566 2_566
O73 Cs3 O11W Cs3 -156(3) 2_566 2_566
O3 Cs3 O11W Cs3 86.3(8) 2_566 2_566
O31 Cs3 O11W Cs3 -94.8(7) 2_566 2_566
O19 Cs3 O11W Cs3 -103.9(7) 2_566 2_566
O54 Cs3 O11W Cs3 -57.3(6) 2_566 2_566
O5 Cs3 O11W Cs3 17.7(12) 2_566 2_566
O12W Cs1 O5W O35W 135(22) . .
O13W Cs1 O5W O35W -141(22) . .
O112 Cs1 O5W O35W 19(22) . .
O82 Cs1 O5W O35W -70(22) . .
O71 Cs1 O5W O35W -15(22) . .
O119 Cs1 O5W O35W -177(22) 1_565 .
O11 Cs1 O5W O35W 82(22) 1_565 .
O115 Cs1 O5W O35W -62(23) 1_565 .
O12 Cs1 O5W O35W 79(22) 1_565 .
O113 Cs1 O5W O35W 139(22) 1_565 .
O26 Cs1 O5W O35W -159(21) 1_565 .
Cs6 Cs7 O6W Cs2 19(2) 1_655 2_577
Cs2 Cs7 O6W Cs2 -117.0(17) . 2_577
O122 Cs7 O6W Cs2 177.5(17) 2_567 2_577
O48 Cs7 O6W Cs2 119.1(16) 1_655 2_577
O111 Cs7 O6W Cs2 -114.1(18) . 2_577
O110 Cs7 O6W Cs2 -28.9(16) 1_565 2_577
O35W Cs7 O6W Cs2 75.4(18) 1_655 2_577
O115 Cs7 O6W Cs2 -62.1(19) 1_565 2_577
O28 Cs7 O6W Cs2 145(2) 2_567 2_577
W20 Cs7 O6W Cs2 171.3(18) 2_567 2_577
W18 Cs7 O6W Cs2 -43.0(17) 1_565 2_577
O12W Cs1 O13W Cs1 122(45) . 2_477
O112 Cs1 O13W Cs1 -8(45) . 2_477
O82 Cs1 O13W Cs1 -20(45) . 2_477
O71 Cs1 O13W Cs1 -2(45) . 2_477
O119 Cs1 O13W Cs1 -170(45) 1_565 2_477
O11 Cs1 O13W Cs1 143(45) 1_565 2_477
O115 Cs1 O13W Cs1 -93(45) 1_565 2_477
O5W Cs1 O13W Cs1 52(45) . 2_477
O12 Cs1 O13W Cs1 -144(45) 1_565 2_477
O113 Cs1 O13W Cs1 -179(100) 1_565 2_477
O26 Cs1 O13W Cs1 -137(45) 1_565 2_477
Cs1 O5W O35W Cs7 -72(27) . 1_455
